data_7207719
loop_
_publ_author_name
'Cunha-Silva, Lu\'is'
'Hardie, Michaele J.'

_publ_section_title
;
 Exploring Ag&#x22EF;H--B interactions in coordination polymers:
 silver--alkanedinitrile networks with cobalt carbaborane anions
;
_journal_issue 10
_journal_name_full CrystEngComm
_journal_page_first 3367
_journal_paper_doi 10.1039/c2ce00003b
_journal_volume 14
_journal_year 2012
_chemical_formula_moiety 'C28 H90 Ag3 B54 Co3 N4'
_chemical_formula_sum 'C28 H90 Ag3 B54 Co3 N4'
_chemical_formula_weight 1567.18
_chemical_name_systematic
;
?
;
_space_group_IT_number 15
_symmetry_cell_setting monoclinic
_symmetry_space_group_name_Hall '-C 2yc'
_symmetry_space_group_name_H-M 'C 1 2/c 1'
_atom_sites_solution_hydrogens geom
_atom_sites_solution_primary direct
_atom_sites_solution_secondary difmap
_audit_creation_date '23 December 2011'
_audit_creation_method 'SHELXL-97, manual editing plus enCIFer'
_cell_angle_alpha 90.00
_cell_angle_beta 102.93(3)
_cell_angle_gamma 90.00
_cell_formula_units_Z 8
_cell_length_a 36.846(7)
_cell_length_b 12.174(2)
_cell_length_c 30.395(6)
_cell_measurement_reflns_used 1734
_cell_measurement_temperature 173(2)
_cell_measurement_theta_max 24.87
_cell_measurement_theta_min 2.96
_cell_volume 13288(5)
_computing_cell_refinement 'APEX2 '
_computing_data_collection 'APEX2 (Bruker, 2006)'
_computing_data_reduction 'SAINT+ (Bruker, 1997-2005)'
_computing_molecular_graphics 'DIAMOND (Brandenburg, 2006)'
_computing_publication_material 'SHELXTL '
_computing_structure_refinement 'SHELXTL '
_computing_structure_solution 'SHELXTL (Bruker 2001)'
_diffrn_ambient_temperature 173(2)
_diffrn_measured_fraction_theta_full 0.996
_diffrn_measured_fraction_theta_max 0.996
_diffrn_measurement_device_type 'Bruker X8 Kappa CCD APEX II'
_diffrn_measurement_method 'omega/phi scans'
_diffrn_radiation_monochromator graphite
_diffrn_radiation_source 'fine-focus sealed tube'
_diffrn_radiation_type MoK\a
_diffrn_radiation_wavelength 0.71073
_diffrn_reflns_av_R_equivalents 0.0817
_diffrn_reflns_av_sigmaI/netI 0.0546
_diffrn_reflns_limit_h_max 45
_diffrn_reflns_limit_h_min -46
_diffrn_reflns_limit_k_max 15
_diffrn_reflns_limit_k_min -15
_diffrn_reflns_limit_l_max 37
_diffrn_reflns_limit_l_min -37
_diffrn_reflns_number 66110
_diffrn_reflns_theta_full 26.37
_diffrn_reflns_theta_max 26.37
_diffrn_reflns_theta_min 3.53
_exptl_absorpt_coefficient_mu 1.633
_exptl_absorpt_correction_T_max 0.7687
_exptl_absorpt_correction_T_min 0.4458
_exptl_absorpt_correction_type multi-scan
_exptl_absorpt_process_details
;
SADABS (Sheldrick, 1997)
;
_exptl_crystal_colour orange
_exptl_crystal_density_diffrn 1.567
_exptl_crystal_density_method 'not measured'
_exptl_crystal_description prism
_exptl_crystal_F_000 6224
_exptl_crystal_size_max 0.59
_exptl_crystal_size_mid 0.30
_exptl_crystal_size_min 0.17
_refine_diff_density_max 1.307
_refine_diff_density_min -1.987
_refine_diff_density_rms 0.223
_refine_ls_extinction_method none
_refine_ls_goodness_of_fit_ref 1.051
_refine_ls_hydrogen_treatment constr
_refine_ls_matrix_type full
_refine_ls_number_parameters 829
_refine_ls_number_reflns 13542
_refine_ls_number_restraints 0
_refine_ls_restrained_S_all 1.051
_refine_ls_R_factor_all 0.0741
_refine_ls_R_factor_gt 0.0491
_refine_ls_shift/su_max 0.002
_refine_ls_shift/su_mean 0.000
_refine_ls_structure_factor_coef Fsqd
_refine_ls_weighting_details 'calc w=1/[\s^2^(Fo^2^)+(0.0889P)^2^+3.3499P] where P=(Fo^2^+2Fc^2^)/3'
_refine_ls_weighting_scheme calc
_refine_ls_wR_factor_gt 0.1285
_refine_ls_wR_factor_ref 0.1451
_reflns_number_gt 9887
_reflns_number_total 13542
_reflns_threshold_expression >2sigma(I)
_cod_data_source_file c2ce00003b.txt
_cod_data_source_block Comp-2
_cod_original_sg_symbol_H-M 'C 2/c'
_cod_database_code 7207719

loop_
_symmetry_equiv_pos_as_xyz
'x, y, z'
'-x, y, -z+1/2'
'x+1/2, y+1/2, z'
'-x+1/2, y+1/2, -z+1/2'
'-x, -y, -z'
'x, -y, z-1/2'
'-x+1/2, -y+1/2, -z'
'x+1/2, -y+1/2, z-1/2'

loop_
_atom_site_label
_atom_site_type_symbol
_atom_site_fract_x
_atom_site_fract_y
_atom_site_fract_z
_atom_site_U_iso_or_equiv
_atom_site_adp_type
_atom_site_occupancy
_atom_site_symmetry_multiplicity
_atom_site_calc_flag
_atom_site_refinement_flags
Ag1 Ag 0.202718(9) 0.78610(3) 0.032057(11) 0.03972(11) Uani 1 1 d .
Co3 Co 0.214316(13) 0.74107(4) 0.210671(14) 0.01830(12) Uani 1 1 d .
Co2 Co 0.039187(13) 1.23939(4) -0.458352(14) 0.01857(12) Uani 1 1 d .
Ag2 Ag 0.045434(12) 1.27050(3) -0.279970(13) 0.05558(13) Uani 1 1 d .
Ag3 Ag 0.116689(11) 1.05851(3) -0.351979(12) 0.05215(13) Uani 1 1 d .
Co1 Co 0.121521(12) 0.73687(4) -0.373093(13) 0.01896(13) Uani 1 1 d .
C22 C -0.01577(10) 1.1928(3) -0.46975(11) 0.0232(8) Uani 1 1 d .
H68 H -0.0239 1.1615 -0.5052 0.028 Uiso 1 1 calc R
B2 B 0.06468(13) 0.6019(4) -0.31963(14) 0.0292(10) Uani 1 1 d .
H38 H 0.0596 0.5198 -0.3055 0.035 Uiso 1 1 calc R
B43 B 0.15734(11) 0.7781(4) 0.19089(13) 0.0231(9) Uani 1 1 d .
H78 H 0.1485 0.8038 0.1547 0.028 Uiso 1 1 calc R
B37 B 0.13336(12) 0.7370(4) 0.27494(14) 0.0263(10) Uani 1 1 d .
H69 H 0.1101 0.7371 0.2931 0.032 Uiso 1 1 calc R
B26 B 0.03861(12) 1.2065(4) -0.39031(12) 0.0232(9) Uani 1 1 d .
H64 H 0.0667 1.1860 -0.3690 0.028 Uiso 1 1 calc R
C19 C 0.13581(10) 0.6876(3) -0.43150(11) 0.0240(8) Uani 1 1 d .
H32 H 0.1115 0.6417 -0.4521 0.029 Uiso 1 1 calc R
C25 C 0.20728(10) 0.7716(3) 0.27423(11) 0.0221(8) Uani 1 1 d .
H75 H 0.2352 0.7944 0.2955 0.027 Uiso 1 1 calc R
B27 B 0.02515(11) 1.3445(4) -0.41103(13) 0.0234(9) Uani 1 1 d .
H66 H 0.0444 1.4169 -0.4038 0.028 Uiso 1 1 calc R
C20 C 0.16179(10) 0.6338(3) -0.38649(11) 0.0233(8) Uani 1 1 d .
H31 H 0.1560 0.5495 -0.3750 0.028 Uiso 1 1 calc R
C27 C 0.27057(10) 0.7109(3) 0.22543(11) 0.0226(8) Uani 1 1 d .
H87 H 0.2783 0.6817 0.2612 0.027 Uiso 1 1 calc R
B4 B 0.03493(12) 0.7998(4) -0.36658(14) 0.0270(10) Uani 1 1 d .
H41 H 0.0097 0.8480 -0.3831 0.032 Uiso 1 1 calc R
C18 C 0.10786(10) 0.6585(3) -0.31975(11) 0.0239(8) Uani 1 1 d .
H42 H 0.1324 0.6070 -0.3036 0.029 Uiso 1 1 calc R
B50 B 0.25007(12) 0.7877(4) 0.12194(13) 0.0258(9) Uani 1 1 d .
H81 H 0.2430 0.8138 0.0857 0.031 Uiso 1 1 calc R
B21 B 0.00531(12) 1.2839(4) -0.36872(13) 0.0262(10) Uani 1 1 d .
H63 H 0.0128 1.3165 -0.3334 0.031 Uiso 1 1 calc R
C24 C 0.05800(10) 1.1430(3) -0.50340(11) 0.0229(8) Uani 1 1 d .
H55 H 0.0396 1.0688 -0.5096 0.027 Uiso 1 1 calc R
B7 B 0.11120(12) 0.7981(4) -0.31284(12) 0.0237(9) Uani 1 1 d .
H45 H 0.1356 0.8443 -0.2927 0.028 Uiso 1 1 calc R
B34 B 0.08905(11) 1.1550(4) -0.45243(12) 0.0231(9) Uani 1 1 d .
H53 H 0.0936 1.0939 -0.4242 0.028 Uiso 1 1 calc R
C21 C -0.00888(9) 1.3218(3) -0.45917(11) 0.0234(8) Uani 1 1 d .
H67 H -0.0122 1.3835 -0.4871 0.028 Uiso 1 1 calc R
B5 B 0.06452(12) 0.8387(4) -0.31335(14) 0.0280(10) Uani 1 1 d .
H40 H 0.0587 0.9133 -0.2945 0.034 Uiso 1 1 calc R
C26 C 0.19782(10) 0.6463(3) 0.25891(11) 0.0226(8) Uani 1 1 d .
H77 H 0.2189 0.5793 0.2688 0.027 Uiso 1 1 calc R
B44 B 0.18509(11) 0.8642(4) 0.23453(13) 0.0232(9) Uani 1 1 d .
H76 H 0.1954 0.9478 0.2278 0.028 Uiso 1 1 calc R
B55 B 0.25985(11) 0.8460(4) 0.21544(12) 0.0215(9) Uani 1 1 d .
H86 H 0.2605 0.9104 0.2419 0.026 Uiso 1 1 calc R
C17 C 0.08126(10) 0.6238(3) -0.36765(11) 0.0240(8) Uani 1 1 d .
H43 H 0.0868 0.5477 -0.3858 0.029 Uiso 1 1 calc R
B42 B 0.13700(13) 0.8391(4) 0.23315(14) 0.0278(10) Uani 1 1 d .
H72 H 0.1159 0.9065 0.2243 0.033 Uiso 1 1 calc R
C28 C 0.24768(10) 0.6327(3) 0.18608(11) 0.0226(8) Uani 1 1 d .
H90 H 0.2391 0.5477 0.1936 0.027 Uiso 1 1 calc R
B51 B 0.27511(11) 0.8762(4) 0.16541(12) 0.0223(9) Uani 1 1 d .
H84 H 0.2846 0.9607 0.1586 0.027 Uiso 1 1 calc R
N4 N 0.21180(9) 1.6249(3) 0.00294(11) 0.0344(8) Uani 1 1 d .
C23 C 0.04368(10) 1.2612(3) -0.52374(11) 0.0248(8) Uani 1 1 d .
H56 H 0.0148 1.2723 -0.5447 0.030 Uiso 1 1 calc R
B25 B 0.01238(12) 1.1124(4) -0.43067(13) 0.0246(9) Uani 1 1 d .
H65 H 0.0233 1.0294 -0.4371 0.030 Uiso 1 1 calc R
B39 B 0.17939(12) 0.6972(4) 0.30174(13) 0.0256(9) Uani 1 1 d .
H73 H 0.1872 0.6702 0.3379 0.031 Uiso 1 1 calc R
B24 B -0.03627(12) 1.1308(4) -0.43145(14) 0.0277(10) Uani 1 1 d .
H61 H -0.0564 1.0607 -0.4389 0.033 Uiso 1 1 calc R
B46 B 0.16797(12) 0.6384(4) 0.20739(13) 0.0257(9) Uani 1 1 d .
H79 H 0.1670 0.5707 0.1822 0.031 Uiso 1 1 calc R
B29 B 0.07733(12) 1.3332(4) -0.54022(14) 0.0305(10) Uani 1 1 d .
H49 H 0.0726 1.3916 -0.5694 0.037 Uiso 1 1 calc R
B28 B 0.11766(12) 1.2486(4) -0.52621(14) 0.0254(9) Uani 1 1 d .
H47 H 0.1404 1.2514 -0.5452 0.030 Uiso 1 1 calc R
B33 B 0.07351(12) 1.1903(4) -0.54959(13) 0.0265(10) Uani 1 1 d .
H48 H 0.0663 1.1540 -0.5843 0.032 Uiso 1 1 calc R
B38 B 0.17012(12) 0.8360(4) 0.28595(14) 0.0281(10) Uani 1 1 d .
H74 H 0.1716 0.9013 0.3122 0.034 Uiso 1 1 calc R
N1 N 0.20184(9) 0.9360(3) -0.01025(11) 0.0355(9) Uani 1 1 d .
B9 B 0.06362(12) 0.7352(4) -0.39892(14) 0.0262(10) Uani 1 1 d .
H44 H 0.0565 0.7393 -0.4367 0.031 Uiso 1 1 calc R
B3 B 0.03590(12) 0.6549(4) -0.36972(15) 0.0292(10) Uani 1 1 d .
H37 H 0.0114 0.6066 -0.3885 0.035 Uiso 1 1 calc R
B48 B 0.29494(12) 0.6510(4) 0.18960(14) 0.0275(10) Uani 1 1 d .
H83 H 0.3170 0.5865 0.1992 0.033 Uiso 1 1 calc R
B20 B -0.00252(12) 1.1420(4) -0.37974(13) 0.0264(9) Uani 1 1 d .
H62 H -0.0005 1.0796 -0.3522 0.032 Uiso 1 1 calc R
B15 B 0.20778(12) 0.8128(4) -0.37278(14) 0.0300(10) Uani 1 1 d .
H29 H 0.2329 0.8553 -0.3522 0.036 Uiso 1 1 calc R
B35 B 0.09402(11) 1.3014(4) -0.44211(14) 0.0257(9) Uani 1 1 d .
H54 H 0.1022 1.3383 -0.4076 0.031 Uiso 1 1 calc R
B53 B 0.21839(12) 0.7052(4) 0.14456(12) 0.0240(9) Uani 1 1 d .
H89 H 0.1914 0.6749 0.1233 0.029 Uiso 1 1 calc R
B52 B 0.30248(12) 0.7890(4) 0.20697(13) 0.0246(9) Uani 1 1 d .
H85 H 0.3300 0.8155 0.2281 0.030 Uiso 1 1 calc R
B11 B 0.17912(12) 0.8736(4) -0.42218(14) 0.0289(10) Uani 1 1 d .
H28 H 0.1851 0.9569 -0.4345 0.035 Uiso 1 1 calc R
B13 B 0.17920(13) 0.6385(4) -0.43462(14) 0.0305(10) Uani 1 1 d .
H27 H 0.1845 0.5656 -0.4547 0.037 Uiso 1 1 calc R
B23 B -0.04970(12) 1.2641(4) -0.45119(14) 0.0262(10) Uani 1 1 d .
H60 H -0.0783 1.2825 -0.4717 0.031 Uiso 1 1 calc R
B22 B -0.02411(12) 1.3592(4) -0.41280(13) 0.0251(9) Uani 1 1 d .
H59 H -0.0362 1.4414 -0.4077 0.030 Uiso 1 1 calc R
B54 B 0.22637(12) 0.8484(4) 0.16142(12) 0.0246(9) Uani 1 1 d .
H88 H 0.2050 0.9142 0.1508 0.030 Uiso 1 1 calc R
B49 B 0.26219(12) 0.6500(4) 0.13731(14) 0.0275(10) Uani 1 1 d .
H82 H 0.2629 0.5838 0.1119 0.033 Uiso 1 1 calc R
B31 B 0.12656(12) 1.2266(4) -0.46662(14) 0.0263(10) Uani 1 1 d .
H52 H 0.1557 1.2136 -0.4466 0.032 Uiso 1 1 calc R
B41 B 0.12653(11) 0.7005(4) 0.21675(13) 0.0250(9) Uani 1 1 d .
H71 H 0.0984 0.6753 0.1969 0.030 Uiso 1 1 calc R
B30 B 0.11081(13) 1.3583(4) -0.48904(15) 0.0316(10) Uani 1 1 d .
H50 H 0.1289 1.4331 -0.4844 0.038 Uiso 1 1 calc R
B6 B 0.08295(13) 0.7152(4) -0.28528(14) 0.0306(11) Uani 1 1 d .
H39 H 0.0899 0.7067 -0.2476 0.037 Uiso 1 1 calc R
B36 B 0.06290(12) 1.3662(4) -0.48889(14) 0.0267(9) Uani 1 1 d .
H57 H 0.0495 1.4473 -0.4852 0.032 Uiso 1 1 calc R
B18 B 0.13238(13) 0.8278(4) -0.42731(13) 0.0278(10) Uani 1 1 d .
H35 H 0.1080 0.8794 -0.4441 0.033 Uiso 1 1 calc R
B40 B 0.15295(12) 0.6132(4) 0.25911(13) 0.0267(10) Uani 1 1 d .
H70 H 0.1430 0.5302 0.2672 0.032 Uiso 1 1 calc R
B8 B 0.08134(11) 0.8510(4) -0.36341(13) 0.0235(9) Uani 1 1 d .
H46 H 0.0856 0.9342 -0.3772 0.028 Uiso 1 1 calc R
B17 B 0.17901(12) 0.7305(4) -0.34685(13) 0.0239(9) Uani 1 1 d .
H33 H 0.1857 0.7170 -0.3095 0.029 Uiso 1 1 calc R
B12 B 0.16129(13) 0.7643(4) -0.46008(14) 0.0309(11) Uani 1 1 d .
H30 H 0.1550 0.7740 -0.4977 0.037 Uiso 1 1 calc R
B16 B 0.16162(12) 0.8601(4) -0.37222(13) 0.0246(9) Uani 1 1 d .
H34 H 0.1572 0.9342 -0.3522 0.029 Uiso 1 1 calc R
B14 B 0.20742(12) 0.6693(4) -0.38069(14) 0.0297(10) Uani 1 1 d .
H26 H 0.2317 0.6160 -0.3654 0.036 Uiso 1 1 calc R
B32 B 0.10355(12) 1.1238(4) -0.50413(13) 0.0254(9) Uani 1 1 d .
H51 H 0.1165 1.0429 -0.5091 0.030 Uiso 1 1 calc R
B19 B -0.04072(13) 1.2358(4) -0.39249(14) 0.0272(10) Uani 1 1 d .
H58 H -0.0633 1.2356 -0.3732 0.033 Uiso 1 1 calc R
B47 B 0.29677(13) 0.7540(4) 0.14908(13) 0.0253(10) Uani 1 1 d .
H80 H 0.3202 0.7584 0.1311 0.030 Uiso 1 1 calc R
B10 B 0.20802(13) 0.7581(4) -0.42722(15) 0.0294(10) Uani 1 1 d .
H25 H 0.2328 0.7657 -0.4427 0.035 Uiso 1 1 calc R
B1 B 0.03612(13) 0.7190(4) -0.31708(16) 0.0320(11) Uani 1 1 d .
H36 H 0.0118 0.7153 -0.3007 0.038 Uiso 1 1 calc R
N2 N 0.04325(9) 1.1075(3) -0.24953(11) 0.0354(8) Uani 1 1 d .
N3 N 0.04562(10) 1.4091(4) -0.23119(12) 0.0431(10) Uani 1 1 d .
C8 C 0.04388(10) 1.0279(4) -0.22997(13) 0.0313(9) Uani 1 1 d .
C13 C 0.15451(10) 1.5078(3) -0.09907(12) 0.0276(9) Uani 1 1 d .
H19 H 0.1704 1.5223 -0.1208 0.033 Uiso 1 1 calc R
H20 H 0.1542 1.5754 -0.0810 0.033 Uiso 1 1 calc R
C11 C 0.09937(11) 1.5841(4) -0.15312(13) 0.0323(9) Uani 1 1 d .
H15 H 0.1137 1.5962 -0.1767 0.039 Uiso 1 1 calc R
H16 H 0.1029 1.6494 -0.1332 0.039 Uiso 1 1 calc R
C3 C 0.15108(11) 1.1035(4) -0.09218(12) 0.0327(9) Uani 1 1 d .
H3 H 0.1351 1.1192 -0.0708 0.039 Uiso 1 1 calc R
H4 H 0.1479 1.1642 -0.1144 0.039 Uiso 1 1 calc R
C16 C 0.21231(10) 1.5454(4) -0.01669(13) 0.0327(10) Uani 1 1 d .
C2 C 0.19187(11) 1.1003(4) -0.06614(14) 0.0363(10) Uani 1 1 d .
H1 H 0.2083 1.0921 -0.0877 0.044 Uiso 1 1 calc R
H2 H 0.1983 1.1703 -0.0496 0.044 Uiso 1 1 calc R
C4 C 0.13824(11) 0.9965(3) -0.11691(12) 0.0291(9) Uani 1 1 d .
H5 H 0.1558 0.9758 -0.1359 0.035 Uiso 1 1 calc R
H6 H 0.1383 0.9371 -0.0946 0.035 Uiso 1 1 calc R
C14 C 0.17197(11) 1.4159(3) -0.06765(13) 0.0331(9) Uani 1 1 d .
H21 H 0.1724 1.3480 -0.0855 0.040 Uiso 1 1 calc R
H22 H 0.1564 1.4017 -0.0456 0.040 Uiso 1 1 calc R
C5 C 0.09949(11) 1.0083(3) -0.14632(12) 0.0313(9) Uani 1 1 d .
H8 H 0.0990 1.0736 -0.1659 0.038 Uiso 1 1 calc R
H7 H 0.0818 1.0217 -0.1267 0.038 Uiso 1 1 calc R
C10 C 0.05799(11) 1.5739(4) -0.17589(13) 0.0363(10) Uani 1 1 d .
H14 H 0.0435 1.5651 -0.1524 0.044 Uiso 1 1 calc R
H13 H 0.0496 1.6424 -0.1926 0.044 Uiso 1 1 calc R
C12 C 0.11508(10) 1.4842(3) -0.12534(11) 0.0271(8) Uani 1 1 d .
H17 H 0.1152 1.4205 -0.1455 0.033 Uiso 1 1 calc R
H18 H 0.0992 1.4656 -0.1041 0.033 Uiso 1 1 calc R
C9 C 0.05041(11) 1.4816(4) -0.20680(13) 0.0350(10) Uani 1 1 d .
C7 C 0.04639(11) 0.9261(4) -0.20382(13) 0.0343(10) Uani 1 1 d .
H11 H 0.0392 0.8632 -0.2245 0.041 Uiso 1 1 calc R
H12 H 0.0289 0.9295 -0.1834 0.041 Uiso 1 1 calc R
C15 C 0.21156(12) 1.4428(4) -0.04221(14) 0.0361(10) Uani 1 1 d .
H24 H 0.2213 1.3820 -0.0212 0.043 Uiso 1 1 calc R
H23 H 0.2278 1.4500 -0.0639 0.043 Uiso 1 1 calc R
C1 C 0.19812(11) 1.0080(4) -0.03388(13) 0.0339(10) Uani 1 1 d .
C6 C 0.08625(11) 0.9093(3) -0.17594(12) 0.0325(9) Uani 1 1 d .
H9 H 0.0870 0.8432 -0.1567 0.039 Uiso 1 1 calc R
H10 H 0.1032 0.8968 -0.1965 0.039 Uiso 1 1 calc R

loop_
_atom_site_aniso_label
_atom_site_aniso_U_11
_atom_site_aniso_U_22
_atom_site_aniso_U_33
_atom_site_aniso_U_23
_atom_site_aniso_U_13
_atom_site_aniso_U_12
Ag1 0.0343(2) 0.0409(2) 0.04398(19) -0.00344(15) 0.00890(14) -0.00186(16)
Co3 0.0174(2) 0.0201(3) 0.0178(2) -0.00007(18) 0.00484(18) -0.0001(2)
Co2 0.0161(2) 0.0208(3) 0.0190(2) 0.00005(18) 0.00442(18) -0.0009(2)
Ag2 0.0651(3) 0.0436(3) 0.0515(2) 0.00463(17) -0.00091(19) 0.0014(2)
Ag3 0.0543(3) 0.0332(2) 0.0579(2) -0.00981(16) -0.01092(18) -0.00491(18)
Co1 0.0176(3) 0.0209(3) 0.0179(2) 0.00012(18) 0.00322(18) -0.0008(2)
C22 0.0188(18) 0.025(2) 0.0251(16) -0.0031(15) 0.0039(14) -0.0033(16)
B2 0.032(2) 0.025(3) 0.035(2) 0.0080(19) 0.0159(19) -0.006(2)
B43 0.017(2) 0.026(3) 0.0258(19) 0.0049(17) 0.0046(16) 0.0011(18)
B37 0.024(2) 0.029(3) 0.030(2) 0.0027(18) 0.0131(17) 0.002(2)
B26 0.023(2) 0.027(3) 0.0199(17) 0.0015(16) 0.0041(15) 0.0032(19)
C19 0.028(2) 0.027(2) 0.0177(15) -0.0016(14) 0.0052(14) 0.0023(17)
C25 0.0238(19) 0.025(2) 0.0188(16) -0.0008(14) 0.0076(14) -0.0007(16)
B27 0.019(2) 0.022(2) 0.029(2) -0.0059(17) 0.0062(16) 0.0007(18)
C20 0.0218(19) 0.026(2) 0.0217(16) 0.0008(14) 0.0037(14) 0.0030(16)
C27 0.0203(18) 0.024(2) 0.0245(16) 0.0028(15) 0.0080(14) 0.0013(16)
B4 0.019(2) 0.026(3) 0.035(2) -0.0034(18) 0.0041(17) -0.0018(19)
C18 0.0209(19) 0.027(2) 0.0241(16) 0.0032(15) 0.0053(14) -0.0002(17)
B50 0.028(2) 0.029(3) 0.0219(18) -0.0008(17) 0.0089(16) -0.004(2)
B21 0.027(2) 0.031(3) 0.0217(19) -0.0038(17) 0.0072(16) 0.000(2)
C24 0.0200(18) 0.027(2) 0.0221(16) -0.0027(15) 0.0060(14) -0.0013(17)
B7 0.026(2) 0.024(2) 0.0210(18) -0.0012(16) 0.0050(16) -0.0011(19)
B34 0.020(2) 0.028(3) 0.0215(18) 0.0014(17) 0.0038(15) 0.0001(19)
C21 0.0155(17) 0.026(2) 0.0285(17) -0.0007(15) 0.0051(14) 0.0018(16)
B5 0.029(2) 0.027(3) 0.030(2) -0.0039(18) 0.0115(18) -0.002(2)
C26 0.0239(19) 0.023(2) 0.0219(16) 0.0026(14) 0.0070(14) 0.0026(17)
B44 0.023(2) 0.025(2) 0.0238(18) 0.0026(17) 0.0086(16) 0.0033(19)
B55 0.021(2) 0.024(2) 0.0201(17) 0.0000(16) 0.0063(15) -0.0014(18)
C17 0.0217(19) 0.025(2) 0.0252(17) -0.0040(15) 0.0047(14) -0.0016(17)
B42 0.029(2) 0.028(3) 0.029(2) 0.0063(18) 0.0120(17) 0.001(2)
C28 0.0239(19) 0.020(2) 0.0255(17) -0.0010(14) 0.0090(14) 0.0006(16)
B51 0.019(2) 0.024(2) 0.0233(18) -0.0001(17) 0.0039(15) 0.0007(18)
N4 0.0265(18) 0.037(2) 0.0394(18) -0.0037(17) 0.0077(14) 0.0001(17)
C23 0.0195(19) 0.032(2) 0.0215(17) 0.0023(15) 0.0023(14) 0.0020(17)
B25 0.026(2) 0.026(2) 0.0234(19) 0.0024(17) 0.0074(16) -0.0027(19)
B39 0.025(2) 0.028(3) 0.0263(19) 0.0029(18) 0.0111(17) 0.001(2)
B24 0.026(2) 0.027(3) 0.033(2) -0.0052(19) 0.0128(18) -0.005(2)
B46 0.027(2) 0.027(3) 0.0226(19) 0.0000(17) 0.0049(16) -0.005(2)
B29 0.025(2) 0.035(3) 0.033(2) 0.009(2) 0.0110(18) 0.003(2)
B28 0.019(2) 0.030(3) 0.029(2) 0.0044(18) 0.0097(17) 0.0004(19)
B33 0.022(2) 0.034(3) 0.0239(19) 0.0022(18) 0.0061(16) 0.002(2)
B38 0.026(2) 0.028(3) 0.031(2) 0.0006(18) 0.0091(17) 0.002(2)
N1 0.0253(18) 0.048(3) 0.0317(17) 0.0055(17) 0.0043(14) 0.0003(17)
B9 0.023(2) 0.028(3) 0.0245(19) -0.0010(17) 0.0005(16) -0.0013(19)
B3 0.024(2) 0.024(3) 0.041(2) -0.0051(19) 0.0095(19) -0.003(2)
B48 0.023(2) 0.028(3) 0.035(2) 0.0048(19) 0.0130(17) 0.002(2)
B20 0.030(2) 0.025(3) 0.0264(19) 0.0010(17) 0.0126(17) -0.002(2)
B15 0.024(2) 0.031(3) 0.036(2) -0.004(2) 0.0093(18) -0.003(2)
B35 0.017(2) 0.029(3) 0.032(2) -0.0043(18) 0.0057(16) -0.0013(19)
B53 0.025(2) 0.031(3) 0.0173(17) -0.0016(17) 0.0065(15) -0.002(2)
B52 0.020(2) 0.029(3) 0.0259(19) 0.0018(17) 0.0079(16) 0.0041(19)
B11 0.028(2) 0.027(3) 0.034(2) 0.0027(19) 0.0116(18) -0.003(2)
B13 0.032(2) 0.033(3) 0.029(2) -0.0039(19) 0.0116(18) 0.002(2)
B23 0.019(2) 0.032(3) 0.029(2) -0.0008(18) 0.0088(16) -0.0005(19)
B22 0.022(2) 0.026(3) 0.028(2) -0.0044(18) 0.0082(16) 0.0001(19)
B54 0.024(2) 0.029(3) 0.0211(18) 0.0079(17) 0.0068(16) 0.003(2)
B49 0.031(2) 0.026(3) 0.029(2) -0.0019(18) 0.0134(18) 0.003(2)
B31 0.018(2) 0.031(3) 0.030(2) -0.0018(18) 0.0046(17) -0.0015(19)
B41 0.017(2) 0.031(3) 0.030(2) 0.0034(18) 0.0091(16) 0.0004(19)
B30 0.027(2) 0.029(3) 0.040(2) -0.004(2) 0.0113(19) -0.004(2)
B6 0.032(2) 0.038(3) 0.025(2) -0.0001(19) 0.0114(18) -0.001(2)
B36 0.025(2) 0.020(2) 0.038(2) 0.0006(18) 0.0113(18) -0.0018(19)
B18 0.033(2) 0.028(3) 0.0226(19) 0.0069(17) 0.0065(17) 0.000(2)
B40 0.025(2) 0.030(3) 0.0268(19) 0.0022(18) 0.0087(16) -0.006(2)
B8 0.021(2) 0.025(2) 0.0246(19) -0.0019(16) 0.0042(16) 0.0012(19)
B17 0.020(2) 0.028(3) 0.0227(18) -0.0004(17) 0.0032(16) 0.0007(19)
B12 0.035(3) 0.036(3) 0.026(2) 0.0000(19) 0.0167(18) -0.005(2)
B16 0.022(2) 0.020(2) 0.031(2) -0.0013(17) 0.0045(16) -0.0029(19)
B14 0.023(2) 0.032(3) 0.035(2) -0.003(2) 0.0101(18) -0.002(2)
B32 0.024(2) 0.029(3) 0.0238(19) -0.0004(17) 0.0075(16) 0.000(2)
B19 0.028(2) 0.027(3) 0.029(2) -0.0046(18) 0.0108(18) -0.004(2)
B47 0.027(2) 0.026(3) 0.026(2) 0.0018(17) 0.0118(17) 0.0043(19)
B10 0.030(2) 0.027(3) 0.036(2) -0.0018(19) 0.0181(19) 0.001(2)
B1 0.026(2) 0.032(3) 0.042(2) -0.003(2) 0.016(2) -0.006(2)
N2 0.0243(18) 0.042(2) 0.0382(18) 0.0019(17) 0.0043(14) -0.0006(17)
N3 0.030(2) 0.063(3) 0.0364(19) -0.0013(19) 0.0072(15) -0.001(2)
C8 0.020(2) 0.044(3) 0.0307(19) -0.0069(19) 0.0085(15) -0.001(2)
C13 0.029(2) 0.027(2) 0.0286(18) 0.0009(16) 0.0106(15) -0.0014(18)
C11 0.033(2) 0.035(3) 0.0315(19) 0.0014(17) 0.0113(16) 0.0005(19)
C3 0.034(2) 0.033(3) 0.0313(19) 0.0002(17) 0.0071(17) 0.0053(19)
C16 0.0158(19) 0.048(3) 0.034(2) 0.002(2) 0.0038(15) -0.0012(19)
C2 0.030(2) 0.036(3) 0.043(2) -0.0027(19) 0.0095(18) -0.005(2)
C4 0.037(2) 0.024(2) 0.0280(18) -0.0007(16) 0.0110(16) 0.0017(18)
C14 0.038(2) 0.026(2) 0.035(2) 0.0005(17) 0.0066(17) 0.0024(19)
C5 0.036(2) 0.030(2) 0.0284(18) 0.0017(16) 0.0079(16) 0.0043(19)
C10 0.032(2) 0.046(3) 0.032(2) 0.0039(18) 0.0095(17) 0.014(2)
C12 0.027(2) 0.030(2) 0.0257(17) -0.0006(16) 0.0090(14) 0.0002(18)
C9 0.024(2) 0.053(3) 0.029(2) 0.004(2) 0.0083(16) 0.008(2)
C7 0.035(2) 0.038(3) 0.033(2) -0.0049(18) 0.0134(17) -0.008(2)
C15 0.033(2) 0.035(3) 0.040(2) -0.0050(18) 0.0065(17) 0.011(2)
C1 0.023(2) 0.047(3) 0.033(2) -0.004(2) 0.0085(16) 0.001(2)
C6 0.037(2) 0.032(3) 0.0314(19) -0.0015(17) 0.0140(17) 0.0052(19)

loop_
_atom_type_symbol
_atom_type_description
_atom_type_scat_dispersion_real
_atom_type_scat_dispersion_imag
_atom_type_scat_source
C C 0.0033 0.0016 'International Tables Vol C Tables 4.2.6.8 and 6.1.1.4'
H H 0.0000 0.0000 'International Tables Vol C Tables 4.2.6.8 and 6.1.1.4'
N N 0.0061 0.0033 'International Tables Vol C Tables 4.2.6.8 and 6.1.1.4'
B B 0.0013 0.0007 'International Tables Vol C Tables 4.2.6.8 and 6.1.1.4'
Co Co 0.3494 0.9721 'International Tables Vol C Tables 4.2.6.8 and 6.1.1.4'
Ag Ag -0.8971 1.1015 'International Tables Vol C Tables 4.2.6.8 and 6.1.1.4'

loop_
_geom_angle_atom_site_label_1
_geom_angle_atom_site_label_2
_geom_angle_atom_site_label_3
_geom_angle
_geom_angle_site_symmetry_1
_geom_angle_site_symmetry_3
N4 Ag1 N1 118.71(13) 1_545 .
C25 Co3 C27 99.29(14) . .
C25 Co3 C28 132.41(14) . .
C27 Co3 C28 46.20(14) . .
C25 Co3 C26 46.22(14) . .
C27 Co3 C26 100.86(14) . .
C28 Co3 C26 101.24(15) . .
C25 Co3 B44 49.46(15) . .
C27 Co3 B44 129.19(16) . .
C28 Co3 B44 173.35(17) . .
C26 Co3 B44 84.08(16) . .
C25 Co3 B55 95.36(15) . .
C27 Co3 B55 48.55(16) . .
C28 Co3 B55 83.18(16) . .
C26 Co3 B55 130.80(14) . .
B44 Co3 B55 90.32(17) . .
C25 Co3 B53 176.55(16) . .
C27 Co3 B53 83.50(15) . .
C28 Co3 B53 48.69(15) . .
C26 Co3 B53 131.42(16) . .
B44 Co3 B53 129.94(16) . .
B55 Co3 B53 88.01(16) . .
C25 Co3 B43 84.34(15) . .
C27 Co3 B43 175.46(14) . .
C28 Co3 B43 132.45(15) . .
C26 Co3 B43 83.61(15) . .
B44 Co3 B43 51.64(17) . .
B55 Co3 B43 128.69(17) . .
B53 Co3 B43 92.96(16) . .
C25 Co3 B46 83.05(15) . .
C27 Co3 B46 132.41(17) . .
C28 Co3 B46 98.45(17) . .
C26 Co3 B46 48.30(14) . .
B44 Co3 B46 88.06(18) . .
B55 Co3 B46 178.23(16) . .
B53 Co3 B46 93.58(16) . .
B43 Co3 B46 50.48(17) . .
C25 Co3 B54 130.66(16) . .
C27 Co3 B54 84.43(15) . .
C28 Co3 B54 84.33(16) . .
C26 Co3 B54 174.07(16) . .
B44 Co3 B54 90.51(17) . .
B55 Co3 B54 51.41(15) . .
B53 Co3 B54 51.40(17) . .
B43 Co3 B54 91.13(16) . .
B46 Co3 B54 129.30(16) . .
C21 Co2 C24 134.64(14) . .
C21 Co2 C23 100.58(15) . .
C24 Co2 C23 46.34(15) . .
C21 Co2 C22 46.44(15) . .
C24 Co2 C22 101.42(14) . .
C23 Co2 C22 99.35(14) . .
C21 Co2 B27 49.61(15) . .
C24 Co2 B27 174.40(15) . .
C23 Co2 B27 132.79(17) . .
C22 Co2 B27 84.17(15) . .
C21 Co2 B34 175.83(14) . .
C24 Co2 B34 49.21(14) . .
C23 Co2 B34 83.47(15) . .
C22 Co2 B34 134.18(16) . .
B27 Co2 B34 126.69(16) . .
C21 Co2 B36 94.57(17) . .
C24 Co2 B36 83.58(16) . .
C23 Co2 B36 48.77(16) . .
C22 Co2 B36 128.49(16) . .
B27 Co2 B36 92.63(18) . .
B34 Co2 B36 87.37(17) . .
C21 Co2 B25 83.22(17) . .
C24 Co2 B25 96.08(16) . .
C23 Co2 B25 128.98(16) . .
C22 Co2 B25 48.20(15) . .
B27 Co2 B25 87.94(17) . .
B34 Co2 B25 95.00(17) . .
B36 Co2 B25 176.56(17) . .
C21 Co2 B35 127.82(17) . .
C24 Co2 B35 84.92(16) . .
C23 Co2 B35 84.24(16) . .
C22 Co2 B35 173.59(16) . .
B27 Co2 B35 89.50(17) . .
B34 Co2 B35 51.26(17) . .
B36 Co2 B35 50.67(17) . .
B25 Co2 B35 132.74(17) . .
C21 Co2 B26 84.59(15) . .
C24 Co2 B26 128.92(16) . .
C23 Co2 B26 174.75(16) . .
C22 Co2 B26 83.54(15) . .
B27 Co2 B26 51.63(17) . .
B34 Co2 B26 91.37(16) . .
B36 Co2 B26 132.20(17) . .
B25 Co2 B26 50.35(16) . .
B35 Co2 B26 93.30(16) . .
N2 Ag2 N3 113.29(13) . .
C18 Co1 C19 135.09(16) . .
C18 Co1 C20 100.93(15) . .
C19 Co1 C20 46.57(13) . .
C18 Co1 C17 46.55(13) . .
C19 Co1 C17 101.73(15) . .
C20 Co1 C17 99.97(16) . .
C18 Co1 B7 49.03(16) . .
C19 Co1 B7 174.43(16) . .
C20 Co1 B7 132.34(15) . .
C17 Co1 B7 83.82(16) . .
C18 Co1 B17 95.08(15) . .
C19 Co1 B17 83.41(15) . .
C20 Co1 B17 48.51(15) . .
C17 Co1 B17 129.17(16) . .
B7 Co1 B17 92.66(16) . .
C18 Co1 B18 175.18(17) . .
C19 Co1 B18 48.94(17) . .
C20 Co1 B18 83.88(17) . .
C17 Co1 B18 133.18(16) . .
B7 Co1 B18 127.20(18) . .
B17 Co1 B18 87.95(17) . .
C18 Co1 B8 83.74(16) . .
C19 Co1 B8 129.84(15) . .
C20 Co1 B8 175.31(15) . .
C17 Co1 B8 83.55(17) . .
B7 Co1 B8 50.83(16) . .
B17 Co1 B8 131.09(17) . .
B18 Co1 B8 91.44(18) . .
C18 Co1 B16 128.45(15) . .
C19 Co1 B16 84.48(16) . .
C20 Co1 B16 84.34(17) . .
C17 Co1 B16 173.79(15) . .
B7 Co1 B16 89.98(17) . .
B17 Co1 B16 51.11(17) . .
B18 Co1 B16 51.38(16) . .
B8 Co1 B16 92.40(18) . .
C18 Co1 B9 83.22(16) . .
C19 Co1 B9 96.28(16) . .
C20 Co1 B9 129.66(16) . .
C17 Co1 B9 48.21(16) . .
B7 Co1 B9 87.84(17) . .
B17 Co1 B9 177.27(18) . .
B18 Co1 B9 93.89(17) . .
B8 Co1 B9 50.94(17) . .
B16 Co1 B9 131.59(18) . .
C21 C22 B24 111.7(3) . .
C21 C22 B25 112.2(3) . .
B24 C22 B25 64.0(2) . .
C21 C22 B23 62.4(2) . .
B24 C22 B23 62.1(2) . .
B25 C22 B23 115.9(3) . .
C21 C22 Co2 65.95(17) . .
B24 C22 Co2 125.4(2) . .
B25 C22 Co2 67.51(19) . .
B23 C22 Co2 124.6(3) . .
C21 C22 H68 121.4 . .
B24 C22 H68 116.4 . .
B25 C22 H68 117.8 . .
B23 C22 H68 115.5 . .
Co2 C22 H68 107.3 . .
C17 B2 C18 55.8(2) . .
C17 B2 B6 102.7(3) . .
C18 B2 B6 57.6(2) . .
C17 B2 B3 58.2(2) . .
C18 B2 B3 103.1(3) . .
B6 B2 B3 107.4(3) . .
C17 B2 B1 103.7(3) . .
C18 B2 B1 103.5(3) . .
B6 B2 B1 60.1(3) . .
B3 B2 B1 60.0(3) . .
C17 B2 H38 125.7 . .
C18 B2 H38 125.9 . .
B6 B2 H38 122.8 . .
B3 B2 H38 122.5 . .
B1 B2 H38 123.1 . .
B42 B43 B41 59.6(2) . .
B42 B43 B46 107.1(3) . .
B41 B43 B46 59.7(2) . .
B42 B43 B44 59.5(2) . .
B41 B43 B44 107.0(3) . .
B46 B43 B44 106.9(3) . .
B42 B43 Co3 115.9(2) . .
B41 B43 Co3 116.9(2) . .
B46 B43 Co3 64.79(19) . .
B44 B43 Co3 63.32(18) . .
B42 B43 Ag3 76.1(2) . 6_576
B41 B43 Ag3 105.6(2) . 6_576
B46 B43 Ag3 156.1(3) . 6_576
B44 B43 Ag3 95.1(2) . 6_576
Co3 B43 Ag3 136.12(19) . 6_576
B42 B43 H78 120.9 . .
B41 B43 H78 120.4 . .
B46 B43 H78 122.5 . .
B44 B43 H78 123.3 . .
Co3 B43 H78 113.2 . .
Ag3 B43 H78 45.5 6_576 .
B39 B37 B40 59.4(2) . .
B39 B37 B41 107.1(3) . .
B40 B37 B41 59.9(2) . .
B39 B37 B38 59.5(3) . .
B40 B37 B38 106.5(3) . .
B41 B37 B38 106.6(3) . .
B39 B37 B42 107.3(3) . .
B40 B37 B42 107.1(3) . .
B41 B37 B42 59.4(2) . .
B38 B37 B42 59.7(2) . .
B39 B37 H69 122.2 . .
B40 B37 H69 122.4 . .
B41 B37 H69 122.3 . .
B38 B37 H69 122.6 . .
B42 B37 H69 122.1 . .
B21 B26 B25 106.2(3) . .
B21 B26 B20 59.3(2) . .
B25 B26 B20 59.8(2) . .
B21 B26 B27 58.9(2) . .
B25 B26 B27 106.8(3) . .
B20 B26 B27 106.8(3) . .
B21 B26 Co2 114.7(2) . .
B25 B26 Co2 64.75(17) . .
B20 B26 Co2 116.8(2) . .
B27 B26 Co2 63.18(17) . .
B21 B26 H64 121.8 . .
B25 B26 H64 122.7 . .
B20 B26 H64 120.3 . .
B27 B26 H64 123.4 . .
Co2 B26 H64 113.6 . .
C20 C19 B12 111.4(3) . .
C20 C19 B18 112.2(3) . .
B12 C19 B18 63.2(3) . .
C20 C19 B13 61.8(2) . .
B12 C19 B13 62.4(3) . .
B18 C19 B13 115.6(3) . .
C20 C19 Co1 66.76(17) . .
B12 C19 Co1 124.1(3) . .
B18 C19 Co1 66.92(17) . .
B13 C19 Co1 124.6(2) . .
C20 C19 H32 121.1 . .
B12 C19 H32 117.0 . .
B18 C19 H32 118.3 . .
B13 C19 H32 115.4 . .
Co1 C19 H32 107.6 . .
C26 C25 B38 111.6(3) . .
C26 C25 B44 112.3(3) . .
B38 C25 B44 64.0(2) . .
C26 C25 B39 61.8(2) . .
B38 C25 B39 62.6(2) . .
B44 C25 B39 116.4(3) . .
C26 C25 Co3 67.59(17) . .
B38 C25 Co3 124.5(2) . .
B44 C25 Co3 66.16(17) . .
B39 C25 Co3 125.5(2) . .
C26 C25 H75 120.9 . .
B38 C25 H75 116.6 . .
B44 C25 H75 118.2 . .
B39 C25 H75 114.9 . .
Co3 C25 H75 107.2 . .
C21 B27 B21 102.1(3) . .
C21 B27 B22 57.1(2) . .
B21 B27 B22 59.4(2) . .
C21 B27 B26 103.6(3) . .
B21 B27 B26 59.4(2) . .
B22 B27 B26 107.1(3) . .
C21 B27 Co2 63.84(17) . .
B21 B27 Co2 116.9(3) . .
B22 B27 Co2 116.3(2) . .
B26 B27 Co2 65.19(18) . .
C21 B27 H66 126.9 . .
B21 B27 H66 121.9 . .
B22 B27 H66 120.8 . .
B26 B27 H66 123.1 . .
Co2 B27 H66 112.1 . .
C19 C20 B17 111.9(3) . .
C19 C20 B14 111.5(3) . .
B17 C20 B14 63.2(2) . .
C19 C20 B13 62.1(2) . .
B17 C20 B13 115.3(3) . .
B14 C20 B13 62.3(2) . .
C19 C20 Co1 66.67(17) . .
B17 C20 Co1 66.93(19) . .
B14 C20 Co1 124.3(3) . .
B13 C20 Co1 124.8(3) . .
C19 C20 H31 121.1 . .
B17 C20 H31 118.6 . .
B14 C20 H31 116.9 . .
B13 C20 H31 115.5 . .
Co1 C20 H31 107.5 . .
C28 C27 B52 111.8(3) . .
C28 C27 B55 112.1(3) . .
B52 C27 B55 63.4(2) . .
C28 C27 B48 62.6(2) . .
B52 C27 B48 62.0(2) . .
B55 C27 B48 115.4(3) . .
C28 C27 Co3 66.95(18) . .
B52 C27 Co3 124.5(2) . .
B55 C27 Co3 66.80(18) . .
B48 C27 Co3 125.6(2) . .
C28 C27 H87 120.7 . .
B52 C27 H87 117.0 . .
B55 C27 H87 118.6 . .
B48 C27 H87 115.1 . .
Co3 C27 H87 107.1 . .
B3 B4 B9 60.5(3) . .
B3 B4 B1 60.0(3) . .
B9 B4 B1 108.4(3) . .
B3 B4 B5 107.2(3) . .
B9 B4 B5 107.3(3) . .
B1 B4 B5 59.6(2) . .
B3 B4 B8 108.5(3) . .
B9 B4 B8 60.6(2) . .
B1 B4 B8 107.5(3) . .
B5 B4 B8 59.0(2) . .
B3 B4 H41 121.5 . .
B9 B4 H41 121.3 . .
B1 B4 H41 121.8 . .
B5 B4 H41 122.8 . .
B8 B4 H41 121.8 . .
C17 C18 B6 111.2(3) . .
C17 C18 B7 112.4(3) . .
B6 C18 B7 63.4(3) . .
C17 C18 B2 61.8(2) . .
B6 C18 B2 62.3(3) . .
B7 C18 B2 115.7(3) . .
C17 C18 Co1 67.32(18) . .
B6 C18 Co1 124.6(3) . .
B7 C18 Co1 67.01(18) . .
B2 C18 Co1 125.3(2) . .
C17 C18 H42 121.0 . .
B6 C18 H42 117.1 . .
B7 C18 H42 118.2 . .
B2 C18 H42 115.4 . .
Co1 C18 H42 107.0 . .
B49 B50 B47 59.9(3) . .
B49 B50 B53 61.0(2) . .
B47 B50 B53 109.8(3) . .
B49 B50 B51 108.5(3) . .
B47 B50 B51 60.9(2) . .
B53 B50 B51 109.1(3) . .
B49 B50 B54 110.2(3) . .
B47 B50 B54 110.5(3) . .
B53 B50 B54 61.1(2) . .
B51 B50 B54 60.4(2) . .
B49 B50 H81 121.2 . .
B47 B50 H81 120.5 . .
B53 B50 H81 120.6 . .
B51 B50 H81 121.5 . .
B54 B50 H81 120.1 . .
B20 B21 B27 110.2(3) . .
B20 B21 B22 108.3(3) . .
B27 B21 B22 61.3(2) . .
B20 B21 B26 60.8(2) . .
B27 B21 B26 61.6(2) . .
B22 B21 B26 110.4(3) . .
B20 B21 B19 60.3(3) . .
B27 B21 B19 110.5(3) . .
B22 B21 B19 60.1(2) . .
B26 B21 B19 110.3(3) . .
B20 B21 H63 121.4 . .
B27 B21 H63 119.7 . .
B22 B21 H63 121.1 . .
B26 B21 H63 119.9 . .
B19 B21 H63 120.7 . .
C23 C24 B32 111.0(3) . .
C23 C24 B34 111.5(3) . .
B32 C24 B34 64.0(2) . .
C23 C24 B33 61.9(2) . .
B32 C24 B33 61.9(2) . .
B34 C24 B33 115.5(3) . .
C23 C24 Co2 67.14(18) . .
B32 C24 Co2 124.9(2) . .
B34 C24 Co2 66.56(18) . .
B33 C24 Co2 125.3(3) . .
C23 C24 H55 121.5 . .
B32 C24 H55 116.8 . .
B34 C24 H55 118.6 . .
B33 C24 H55 115.5 . .
Co2 C24 H55 107.0 . .
C18 B7 B5 103.3(3) . .
C18 B7 B6 57.6(2) . .
B5 B7 B6 60.0(3) . .
C18 B7 B8 103.7(3) . .
B5 B7 B8 59.3(2) . .
B6 B7 B8 107.1(3) . .
C18 B7 Co1 63.95(17) . .
B5 B7 Co1 117.0(2) . .
B6 B7 Co1 116.7(3) . .
B8 B7 Co1 64.84(18) . .
C18 B7 H45 126.3 . .
B5 B7 H45 121.3 . .
B6 B7 H45 120.5 . .
B8 B7 H45 123.5 . .
Co1 B7 H45 112.2 . .
C24 B34 B31 102.8(3) . .
C24 B34 B32 57.6(2) . .
B31 B34 B32 59.5(2) . .
C24 B34 B35 105.2(3) . .
B31 B34 B35 60.2(2) . .
B32 B34 B35 108.6(3) . .
C24 B34 Co2 64.23(18) . .
B31 B34 Co2 117.4(3) . .
B32 B34 Co2 117.1(2) . .
B35 B34 Co2 65.28(19) . .
C24 B34 H53 126.2 . .
B31 B34 H53 121.6 . .
B32 B34 H53 120.2 . .
B35 B34 H53 122.0 . .
Co2 B34 H53 111.8 . .
C22 C21 B22 111.2(3) . .
C22 C21 B27 112.2(3) . .
B22 C21 B27 64.1(2) . .
C22 C21 B23 61.8(2) . .
B22 C21 B23 62.0(2) . .
B27 C21 B23 116.0(3) . .
C22 C21 Co2 67.61(18) . .
B22 C21 Co2 125.0(2) . .
B27 C21 Co2 66.55(18) . .
B23 C21 Co2 125.6(3) . .
C22 C21 H67 121.1 . .
B22 C21 H67 116.8 . .
B27 C21 H67 118.2 . .
B23 C21 H67 115.3 . .
Co2 C21 H67 106.8 . .
B8 B5 B1 109.1(3) . .
B8 B5 B6 108.2(3) . .
B1 B5 B6 59.8(3) . .
B8 B5 B7 60.7(2) . .
B1 B5 B7 109.0(3) . .
B6 B5 B7 60.0(2) . .
B8 B5 B4 60.6(2) . .
B1 B5 B4 59.9(3) . .
B6 B5 B4 107.3(3) . .
B7 B5 B4 108.9(3) . .
B8 B5 H40 121.0 . .
B1 B5 H40 121.2 . .
B6 B5 H40 122.3 . .
B7 B5 H40 121.0 . .
B4 B5 H40 121.7 . .
C25 C26 B46 111.9(3) . .
C25 C26 B40 111.8(3) . .
B46 C26 B40 64.0(2) . .
C25 C26 B39 62.2(2) . .
B46 C26 B39 115.8(3) . .
B40 C26 B39 62.2(2) . .
C25 C26 Co3 66.19(17) . .
B46 C26 Co3 67.04(18) . .
B40 C26 Co3 125.2(2) . .
B39 C26 Co3 124.6(3) . .
C25 C26 H77 121.3 . .
B46 C26 H77 118.1 . .
B40 C26 H77 116.3 . .
B39 C26 H77 115.5 . .
Co3 C26 H77 107.5 . .
C25 B44 B42 102.6(3) . .
C25 B44 B38 57.0(2) . .
B42 B44 B38 59.6(2) . .
C25 B44 B43 103.6(3) . .
B42 B44 B43 59.4(2) . .
B38 B44 B43 107.0(3) . .
C25 B44 Co3 64.39(18) . .
B42 B44 Co3 117.3(3) . .
B38 B44 Co3 116.7(3) . .
B43 B44 Co3 65.04(19) . .
C25 B44 H76 126.6 . .
B42 B44 H76 121.6 . .
B38 B44 H76 120.8 . .
B43 B44 H76 123.3 . .
Co3 B44 H76 111.7 . .
C27 B55 B51 104.3(3) . .
C27 B55 B52 58.3(2) . .
B51 B55 B52 60.0(2) . .
C27 B55 B54 105.0(3) . .
B51 B55 B54 60.3(2) . .
B52 B55 B54 108.4(3) . .
C27 B55 Co3 64.65(18) . .
B51 B55 Co3 118.1(2) . .
B52 B55 Co3 118.1(3) . .
B54 B55 Co3 64.85(19) . .
C27 B55 H86 125.5 . .
B51 B55 H86 120.8 . .
B52 B55 H86 119.8 . .
B54 B55 H86 122.6 . .
Co3 B55 H86 111.4 . .
C18 C17 B9 112.0(3) . .
C18 C17 B3 111.5(3) . .
B9 C17 B3 63.4(3) . .
C18 C17 B2 62.4(2) . .
B9 C17 B2 115.7(3) . .
B3 C17 B2 62.3(2) . .
C18 C17 Co1 66.14(18) . .
B9 C17 Co1 67.3(2) . .
B3 C17 Co1 124.6(3) . .
B2 C17 Co1 124.7(2) . .
C18 C17 H43 121.3 . .
B9 C17 H43 118.3 . .
B3 C17 H43 116.8 . .
B2 C17 H43 115.3 . .
Co1 C17 H43 107.5 . .
B41 B42 B38 107.0(3) . .
B41 B42 B43 60.2(2) . .
B38 B42 B43 108.9(3) . .
B41 B42 B44 108.7(3) . .
B38 B42 B44 60.6(2) . .
B43 B42 B44 61.0(2) . .
B41 B42 B37 59.8(2) . .
B38 B42 B37 59.7(2) . .
B43 B42 B37 109.2(3) . .
B44 B42 B37 109.3(3) . .
B41 B42 H72 122.2 . .
B38 B42 H72 122.0 . .
B43 B42 H72 120.7 . .
B44 B42 H72 120.6 . .
B37 B42 H72 121.2 . .
C27 C28 B49 111.1(3) . .
C27 C28 B53 112.4(3) . .
B49 C28 B53 64.0(2) . .
C27 C28 B48 61.8(2) . .
B49 C28 B48 62.0(2) . .
B53 C28 B48 116.0(3) . .
C27 C28 Co3 66.85(18) . .
B49 C28 Co3 124.6(3) . .
B53 C28 Co3 66.86(18) . .
B48 C28 Co3 124.7(3) . .
C27 C28 H90 121.3 . .
B49 C28 H90 116.9 . .
B53 C28 H90 117.8 . .
B48 C28 H90 115.6 . .
Co3 C28 H90 107.4 . .
B55 B51 B52 60.4(2) . .
B55 B51 B50 107.3(3) . .
B52 B51 B50 106.3(3) . .
B55 B51 B54 61.1(2) . .
B52 B51 B54 109.4(3) . .
B50 B51 B54 59.8(2) . .
B55 B51 B47 108.0(3) . .
B52 B51 B47 59.3(2) . .
B50 B51 B47 59.3(2) . .
B54 B51 B47 108.7(3) . .
B55 B51 H84 121.4 . .
B52 B51 H84 121.9 . .
B50 B51 H84 123.0 . .
B54 B51 H84 120.4 . .
B47 B51 H84 122.0 . .
C16 N4 Ag1 170.5(3) . 1_565
C24 C23 B29 112.4(3) . .
C24 C23 B36 112.1(3) . .
B29 C23 B36 64.2(3) . .
C24 C23 B33 62.5(2) . .
B29 C23 B33 62.4(3) . .
B36 C23 B33 116.1(3) . .
C24 C23 Co2 66.52(17) . .
B29 C23 Co2 125.5(2) . .
B36 C23 Co2 66.91(18) . .
B33 C23 Co2 125.2(2) . .
C24 C23 H56 121.0 . .
B29 C23 H56 115.9 . .
B36 C23 H56 118.2 . .
B33 C23 H56 115.1 . .
Co2 C23 H56 107.2 . .
C22 B25 B20 103.4(3) . .
C22 B25 B26 105.1(3) . .
B20 B25 B26 60.2(2) . .
C22 B25 B24 58.0(2) . .
B20 B25 B24 59.3(2) . .
B26 B25 B24 108.2(3) . .
C22 B25 Co2 64.29(18) . .
B20 B25 Co2 117.3(3) . .
B26 B25 Co2 64.90(19) . .
B24 B25 Co2 117.2(3) . .
C22 B25 H65 125.7 . .
B20 B25 H65 121.5 . .
B26 B25 H65 122.4 . .
B24 B25 H65 120.3 . .
Co2 B25 H65 111.9 . .
C26 B39 C25 55.9(2) . .
C26 B39 B40 58.6(2) . .
C25 B39 B40 103.9(3) . .
C26 B39 B38 103.0(3) . .
C25 B39 B38 57.7(2) . .
B40 B39 B38 108.3(3) . .
C26 B39 B37 104.5(3) . .
C25 B39 B37 104.3(3) . .
B40 B39 B37 60.5(3) . .
B38 B39 B37 60.6(3) . .
C26 B39 H73 125.5 . .
C25 B39 H73 125.6 . .
B40 B39 H73 121.9 . .
B38 B39 H73 122.5 . .
B37 B39 H73 122.5 . .
C22 B24 B23 59.5(2) . .
C22 B24 B19 105.0(3) . .
B23 B24 B19 60.2(3) . .
C22 B24 B20 104.0(3) . .
B23 B24 B20 108.6(3) . .
B19 B24 B20 60.4(2) . .
C22 B24 B25 58.1(2) . .
B23 B24 B25 108.8(3) . .
B19 B24 B25 108.7(3) . .
B20 B24 B25 60.0(2) . .
C22 B24 H61 125.1 . .
B23 B24 H61 120.7 . .
B19 B24 H61 121.9 . .
B20 B24 H61 122.5 . .
B25 B24 H61 121.3 . .
C26 B46 B41 103.3(3) . .
C26 B46 B43 105.1(3) . .
B41 B46 B43 60.1(2) . .
C26 B46 B40 58.0(2) . .
B41 B46 B40 59.5(2) . .
B43 B46 B40 108.4(3) . .
C26 B46 Co3 64.66(19) . .
B41 B46 Co3 117.2(3) . .
B43 B46 Co3 64.73(19) . .
B40 B46 Co3 117.7(2) . .
C26 B46 H79 125.7 . .
B41 B46 H79 121.6 . .
B43 B46 H79 122.5 . .
B40 B46 H79 120.0 . .
Co3 B46 H79 111.8 . .
C23 B29 B33 59.8(2) . .
C23 B29 B28 105.0(3) . .
B33 B29 B28 60.0(3) . .
C23 B29 B30 104.0(3) . .
B33 B29 B30 108.9(3) . .
B28 B29 B30 60.8(3) . .
C23 B29 B36 58.6(2) . .
B33 B29 B36 109.3(3) . .
B28 B29 B36 108.3(3) . .
B30 B29 B36 59.1(2) . .
C23 B29 H49 124.9 . .
B33 B29 H49 120.4 . .
B28 B29 H49 122.1 . .
B30 B29 H49 122.5 . .
B36 B29 H49 121.4 . .
B33 B28 B29 59.5(3) . .
B33 B28 B32 59.4(2) . .
B29 B28 B32 106.5(3) . .
B33 B28 B31 106.9(3) . .
B29 B28 B31 106.4(3) . .
B32 B28 B31 59.6(2) . .
B33 B28 B30 107.6(3) . .
B29 B28 B30 59.6(3) . .
B32 B28 B30 107.5(3) . .
B31 B28 B30 59.7(3) . .
B33 B28 H47 122.2 . .
B29 B28 H47 122.7 . .
B32 B28 H47 122.3 . .
B31 B28 H47 122.5 . .
B30 B28 H47 121.7 . .
C23 B33 C24 55.6(2) . .
C23 B33 B32 103.0(3) . .
C24 B33 B32 58.3(2) . .
C23 B33 B29 57.8(2) . .
C24 B33 B29 103.1(3) . .
B32 B33 B29 108.2(3) . .
C23 B33 B28 103.9(3) . .
C24 B33 B28 104.4(3) . .
B32 B33 B28 60.6(2) . .
B29 B33 B28 60.5(3) . .
C23 B33 H48 126.0 . .
C24 B33 H48 125.6 . .
B32 B33 H48 122.2 . .
B29 B33 H48 122.4 . .
B28 B33 H48 122.6 . .
C25 B38 B39 59.7(2) . .
C25 B38 B42 104.2(3) . .
B39 B38 B42 108.4(3) . .
C25 B38 B37 105.3(3) . .
B39 B38 B37 60.0(3) . .
B42 B38 B37 60.6(2) . .
C25 B38 B44 59.0(2) . .
B39 B38 B44 109.8(3) . .
B42 B38 B44 59.8(2) . .
B37 B38 B44 109.4(3) . .
C25 B38 H74 124.7 . .
B39 B38 H74 120.6 . .
B42 B38 H74 122.7 . .
B37 B38 H74 121.7 . .
B44 B38 H74 120.5 . .
C1 N1 Ag1 173.2(3) . .
C17 B9 B4 104.1(3) . .
C17 B9 B3 58.4(2) . .
B4 B9 B3 59.4(3) . .
C17 B9 B8 104.3(3) . .
B4 B9 B8 60.3(2) . .
B3 B9 B8 107.5(3) . .
C17 B9 Co1 64.52(19) . .
B4 B9 Co1 117.9(2) . .
B3 B9 Co1 117.7(3) . .
B8 B9 Co1 64.43(19) . .
C17 B9 H44 125.6 . .
B4 B9 H44 120.9 . .
B3 B9 H44 120.3 . .
B8 B9 H44 123.2 . .
Co1 B9 H44 111.7 . .
C17 B3 B4 104.6(3) . .
C17 B3 B2 59.5(2) . .
B4 B3 B2 109.4(3) . .
C17 B3 B1 104.9(3) . .
B4 B3 B1 60.7(3) . .
B2 B3 B1 60.3(3) . .
C17 B3 B9 58.3(2) . .
B4 B3 B9 60.1(3) . .
B2 B3 B9 109.1(3) . .
B1 B3 B9 108.6(3) . .
C17 B3 H37 125.0 . .
B4 B3 H37 121.9 . .
B2 B3 H37 120.4 . .
B1 B3 H37 122.0 . .
B9 B3 H37 121.2 . .
C27 B48 C28 55.6(2) . .
C27 B48 B52 58.4(2) . .
C28 B48 B52 103.3(3) . .
C27 B48 B49 102.9(3) . .
C28 B48 B49 58.0(2) . .
B52 B48 B49 107.8(3) . .
C27 B48 B47 104.3(3) . .
C28 B48 B47 104.0(3) . .
B52 B48 B47 60.4(2) . .
B49 B48 B47 60.2(2) . .
C27 B48 H83 125.6 . .
C28 B48 H83 125.7 . .
B52 B48 H83 122.2 . .
B49 B48 H83 122.6 . .
B47 B48 H83 122.7 . .
B21 B20 B24 107.1(3) . .
B21 B20 B19 60.3(3) . .
B24 B20 B19 59.7(2) . .
B21 B20 B25 106.9(3) . .
B24 B20 B25 60.6(2) . .
B19 B20 B25 108.7(3) . .
B21 B20 B26 60.0(2) . .
B24 B20 B26 109.0(3) . .
B19 B20 B26 109.7(3) . .
B25 B20 B26 60.0(2) . .
B21 B20 H62 122.6 . .
B24 B20 H62 121.7 . .
B19 B20 H62 120.9 . .
B25 B20 H62 121.8 . .
B26 B20 H62 120.8 . .
B14 B15 B17 60.8(3) . .
B14 B15 B10 60.4(3) . .
B17 B15 B10 109.3(3) . .
B14 B15 B11 108.1(3) . .
B17 B15 B11 108.0(3) . .
B10 B15 B11 60.1(3) . .
B14 B15 B16 109.9(3) . .
B17 B15 B16 60.9(2) . .
B10 B15 B16 109.2(3) . .
B11 B15 B16 59.6(2) . .
B14 B15 H29 120.9 . .
B17 B15 H29 121.0 . .
B10 B15 H29 121.0 . .
B11 B15 H29 122.3 . .
B16 B15 H29 120.7 . .
B31 B35 B36 105.2(3) . .
B31 B35 B34 58.7(2) . .
B36 B35 B34 105.8(3) . .
B31 B35 B30 59.4(2) . .
B36 B35 B30 58.6(2) . .
B34 B35 B30 106.2(3) . .
B31 B35 Co2 114.5(3) . .
B36 B35 Co2 64.13(19) . .
B34 B35 Co2 63.46(18) . .
B30 B35 Co2 115.4(3) . .
B31 B35 H54 121.9 . .
B36 B35 H54 123.8 . .
B34 B35 H54 123.6 . .
B30 B35 H54 121.1 . .
Co2 B35 H54 113.9 . .
C28 B53 B50 102.4(3) . .
C28 B53 B49 57.7(2) . .
B50 B53 B49 59.0(2) . .
C28 B53 B54 104.5(3) . .
B50 B53 B54 59.5(2) . .
B49 B53 B54 107.3(3) . .
C28 B53 Co3 64.45(16) . .
B50 B53 Co3 116.4(3) . .
B49 B53 Co3 116.9(2) . .
B54 B53 Co3 64.68(17) . .
C28 B53 H89 126.0 . .
B50 B53 H89 122.3 . .
B49 B53 H89 120.6 . .
B54 B53 H89 122.9 . .
Co3 B53 H89 112.1 . .
C27 B52 B48 59.5(2) . .
C27 B52 B47 104.8(3) . .
B48 B52 B47 59.9(2) . .
C27 B52 B51 104.1(3) . .
B48 B52 B51 109.2(3) . .
B47 B52 B51 61.2(2) . .
C27 B52 B55 58.3(2) . .
B48 B52 B55 109.2(3) . .
B47 B52 B55 108.8(3) . .
B51 B52 B55 59.6(2) . .
C27 B52 H85 125.2 . .
B48 B52 H85 120.5 . .
B47 B52 H85 121.9 . .
B51 B52 H85 122.1 . .
B55 B52 H85 121.2 . .
B18 B11 B16 61.3(2) . .
B18 B11 B12 60.1(3) . .
B16 B11 B12 109.2(3) . .
B18 B11 B10 109.1(3) . .
B16 B11 B10 109.6(3) . .
B12 B11 B10 60.0(3) . .
B18 B11 B15 108.7(3) . .
B16 B11 B15 60.4(2) . .
B12 B11 B15 107.2(3) . .
B10 B11 B15 59.8(3) . .
B18 B11 H28 120.8 . .
B16 B11 H28 120.3 . .
B12 B11 H28 122.0 . .
B10 B11 H28 121.1 . .
B15 B11 H28 122.2 . .
C20 B13 C19 56.0(2) . .
C20 B13 B14 58.4(2) . .
C19 B13 B14 103.5(3) . .
C20 B13 B12 103.1(3) . .
C19 B13 B12 57.8(2) . .
B14 B13 B12 107.7(3) . .
C20 B13 B10 104.1(3) . .
C19 B13 B10 104.0(3) . .
B14 B13 B10 60.1(3) . .
B12 B13 B10 60.3(3) . .
C20 B13 H27 125.5 . .
C19 B13 H27 125.5 . .
B14 B13 H27 122.3 . .
B12 B13 H27 122.6 . .
B10 B13 H27 122.9 . .
C22 B23 C21 55.8(2) . .
C22 B23 B22 103.2(3) . .
C21 B23 B22 58.1(2) . .
C22 B23 B24 58.5(2) . .
C21 B23 B24 103.6(3) . .
B22 B23 B24 108.2(3) . .
C22 B23 B19 104.3(3) . .
C21 B23 B19 104.4(3) . .
B22 B23 B19 60.6(2) . .
B24 B23 B19 60.2(2) . .
C22 B23 H60 125.6 . .
C21 B23 H60 125.5 . .
B22 B23 H60 122.3 . .
B24 B23 H60 122.1 . .
B19 B23 H60 122.6 . .
C21 B22 B23 59.9(2) . .
C21 B22 B21 103.2(3) . .
B23 B22 B21 107.8(3) . .
C21 B22 B19 105.3(3) . .
B23 B22 B19 60.1(2) . .
B21 B22 B19 60.2(3) . .
C21 B22 B27 58.8(2) . .
B23 B22 B27 109.8(3) . .
B21 B22 B27 59.3(2) . .
B19 B22 B27 109.0(3) . .
C21 B22 H59 124.9 . .
B23 B22 H59 120.5 . .
B21 B22 H59 123.5 . .
B19 B22 H59 121.8 . .
B27 B22 H59 120.8 . .
B50 B54 B51 59.7(2) . .
B50 B54 B55 105.3(3) . .
B51 B54 B55 58.6(2) . .
B50 B54 B53 59.3(2) . .
B51 B54 B53 107.1(3) . .
B55 B54 B53 105.8(3) . .
B50 B54 Co3 115.6(3) . .
B51 B54 Co3 115.7(2) . .
B55 B54 Co3 63.75(18) . .
B53 B54 Co3 63.93(18) . .
B50 B54 H88 121.3 . .
B51 B54 H88 120.7 . .
B55 B54 H88 124.2 . .
B53 B54 H88 123.0 . .
Co3 B54 H88 113.6 . .
C28 B49 B48 60.0(2) . .
C28 B49 B50 103.8(3) . .
B48 B49 B50 108.2(3) . .
C28 B49 B47 105.4(3) . .
B48 B49 B47 59.9(2) . .
B50 B49 B47 60.4(3) . .
C28 B49 B53 58.4(2) . .
B48 B49 B53 109.7(3) . .
B50 B49 B53 60.1(2) . .
B47 B49 B53 109.4(3) . .
C28 B49 H82 124.9 . .
B48 B49 H82 120.6 . .
B50 B49 H82 122.9 . .
B47 B49 H82 121.8 . .
B53 B49 H82 120.7 . .
B34 B31 B32 61.5(2) . .
B34 B31 B28 110.2(3) . .
B32 B31 B28 60.1(2) . .
B34 B31 B30 109.3(3) . .
B32 B31 B30 108.6(3) . .
B28 B31 B30 60.6(2) . .
B34 B31 B35 61.1(2) . .
B32 B31 B35 110.9(3) . .
B28 B31 B35 110.9(3) . .
B30 B31 B35 60.9(3) . .
B34 B31 H52 120.4 . .
B32 B31 H52 120.8 . .
B28 B31 H52 120.4 . .
B30 B31 H52 121.5 . .
B35 B31 H52 119.6 . .
B42 B41 B40 108.3(3) . .
B42 B41 B46 107.9(3) . .
B40 B41 B46 60.9(2) . .
B42 B41 B37 60.8(2) . .
B40 B41 B37 60.0(2) . .
B46 B41 B37 109.1(3) . .
B42 B41 B43 60.2(2) . .
B40 B41 B43 109.6(3) . .
B46 B41 B43 60.2(2) . .
B37 B41 B43 109.9(3) . .
B42 B41 H71 121.8 . .
B40 B41 H71 121.1 . .
B46 B41 H71 121.4 . .
B37 B41 H71 120.7 . .
B43 B41 H71 120.7 . .
B36 B30 B29 61.0(2) . .
B36 B30 B31 106.7(3) . .
B29 B30 B31 106.4(3) . .
B36 B30 B28 108.8(3) . .
B29 B30 B28 59.5(3) . .
B31 B30 B28 59.7(2) . .
B36 B30 B35 60.2(2) . .
B29 B30 B35 109.3(3) . .
B31 B30 B35 59.8(2) . .
B28 B30 B35 109.3(3) . .
B36 B30 H50 121.5 . .
B29 B30 H50 121.7 . .
B31 B30 H50 123.2 . .
B28 B30 H50 121.2 . .
B35 B30 H50 120.7 . .
C18 B6 B2 60.2(2) . .
C18 B6 B1 105.6(3) . .
B2 B6 B1 60.3(3) . .
C18 B6 B5 104.4(3) . .
B2 B6 B5 108.7(3) . .
B1 B6 B5 60.0(3) . .
C18 B6 B7 59.0(2) . .
B2 B6 B7 110.4(3) . .
B1 B6 B7 109.1(3) . .
B5 B6 B7 60.0(2) . .
C18 B6 H39 124.4 . .
B2 B6 H39 120.1 . .
B1 B6 H39 122.0 . .
B5 B6 H39 122.8 . .
B7 B6 H39 120.5 . .
C23 B36 B30 103.5(3) . .
C23 B36 B35 105.3(3) . .
B30 B36 B35 61.2(2) . .
C23 B36 B29 57.2(2) . .
B30 B36 B29 59.9(2) . .
B35 B36 B29 109.1(3) . .
C23 B36 Co2 64.32(19) . .
B30 B36 Co2 118.5(3) . .
B35 B36 Co2 65.2(2) . .
B29 B36 Co2 117.0(3) . .
C23 B36 H57 126.2 . .
B30 B36 H57 120.7 . .
B35 B36 H57 121.6 . .
B29 B36 H57 120.3 . .
Co2 B36 H57 111.7 . .
C19 B18 B11 103.4(3) . .
C19 B18 B12 57.8(2) . .
B11 B18 B12 60.0(3) . .
C19 B18 B16 104.1(3) . .
B11 B18 B16 59.4(2) . .
B12 B18 B16 107.6(3) . .
C19 B18 Co1 64.15(18) . .
B11 B18 Co1 116.5(3) . .
B12 B18 Co1 116.8(3) . .
B16 B18 Co1 64.43(18) . .
C19 B18 H35 126.0 . .
B11 B18 H35 121.6 . .
B12 B18 H35 120.2 . .
B16 B18 H35 123.3 . .
Co1 B18 H35 112.4 . .
C26 B40 B39 59.2(2) . .
C26 B40 B41 103.3(3) . .
B39 B40 B41 107.9(3) . .
C26 B40 B37 104.6(3) . .
B39 B40 B37 60.1(3) . .
B41 B40 B37 60.1(2) . .
C26 B40 B46 58.0(2) . .
B39 B40 B46 108.3(3) . .
B41 B40 B46 59.6(2) . .
B37 B40 B46 108.2(3) . .
C26 B40 H70 125.4 . .
B39 B40 H70 121.0 . .
B41 B40 H70 123.0 . .
B37 B40 H70 122.1 . .
B46 B40 H70 121.6 . .
B5 B8 B7 60.0(2) . .
B5 B8 B4 60.5(2) . .
B7 B8 B4 108.3(3) . .
B5 B8 B9 107.3(3) . .
B7 B8 B9 107.5(3) . .
B4 B8 B9 59.1(2) . .
B5 B8 Co1 117.2(3) . .
B7 B8 Co1 64.32(19) . .
B4 B8 Co1 117.0(3) . .
B9 B8 Co1 64.6(2) . .
B5 B8 H46 120.1 . .
B7 B8 H46 122.3 . .
B4 B8 H46 120.1 . .
B9 B8 H46 123.0 . .
Co1 B8 H46 112.7 . .
C20 B17 B15 104.0(3) . .
C20 B17 B14 58.5(2) . .
B15 B17 B14 59.5(3) . .
C20 B17 B16 105.1(3) . .
B15 B17 B16 60.4(2) . .
B14 B17 B16 108.4(3) . .
C20 B17 Co1 64.55(18) . .
B15 B17 Co1 117.8(3) . .
B14 B17 Co1 118.0(2) . .
B16 B17 Co1 64.73(19) . .
C20 B17 H33 125.4 . .
B15 B17 H33 121.1 . .
B14 B17 H33 119.9 . .
B16 B17 H33 122.5 . .
Co1 B17 H33 111.6 . .
C19 B12 B13 59.7(2) . .
C19 B12 B11 104.2(3) . .
B13 B12 B11 108.3(3) . .
C19 B12 B10 105.4(3) . .
B13 B12 B10 60.2(3) . .
B11 B12 B10 60.1(3) . .
C19 B12 B18 59.0(2) . .
B13 B12 B18 109.8(3) . .
B11 B12 B18 59.9(3) . .
B10 B12 B18 109.0(3) . .
C19 B12 H30 124.6 . .
B13 B12 H30 120.5 . .
B11 B12 H30 122.8 . .
B10 B12 H30 121.9 . .
B18 B12 H30 120.6 . .
B11 B16 B15 60.0(2) . .
B11 B16 B17 106.4(3) . .
B15 B16 B17 58.6(2) . .
B11 B16 B18 59.3(2) . .
B15 B16 B18 106.8(3) . .
B17 B16 B18 106.5(3) . .
B11 B16 Co1 116.2(3) . .
B15 B16 Co1 115.8(3) . .
B17 B16 Co1 64.16(19) . .
B18 B16 Co1 64.19(19) . .
B11 B16 H34 120.7 . .
B15 B16 H34 121.0 . .
B17 B16 H34 123.5 . .
B18 B16 H34 123.0 . .
Co1 B16 H34 113.3 . .
C20 B14 B15 104.0(3) . .
C20 B14 B13 59.4(2) . .
B15 B14 B13 108.7(3) . .
C20 B14 B10 105.0(3) . .
B15 B14 B10 60.5(3) . .
B13 B14 B10 60.3(3) . .
C20 B14 B17 58.3(2) . .
B15 B14 B17 59.7(3) . .
B13 B14 B17 108.8(3) . .
B10 B14 B17 108.5(3) . .
C20 B14 H26 125.1 . .
B15 B14 H26 122.5 . .
B13 B14 H26 120.7 . .
B10 B14 H26 122.0 . .
B17 B14 H26 121.4 . .
C24 B32 B33 59.9(2) . .
C24 B32 B31 103.1(3) . .
B33 B32 B31 107.8(3) . .
C24 B32 B28 105.1(3) . .
B33 B32 B28 59.9(2) . .
B31 B32 B28 60.3(2) . .
C24 B32 B34 58.4(2) . .
B33 B32 B34 109.2(3) . .
B31 B32 B34 59.0(2) . .
B28 B32 B34 108.4(3) . .
C24 B32 H51 125.0 . .
B33 B32 H51 120.6 . .
B28 B32 H51 122.0 . .
B34 B32 H51 121.3 . .
B23 B19 B24 59.5(2) . .
B23 B19 B22 59.3(2) . .
B24 B19 B22 106.6(3) . .
B23 B19 B20 107.6(3) . .
B24 B19 B20 59.9(2) . .
B22 B19 B20 107.4(3) . .
B23 B19 B21 106.8(3) . .
B24 B19 B21 106.5(3) . .
B22 B19 B21 59.7(2) . .
B20 B19 B21 59.4(3) . .
B23 B19 H58 122.2 . .
B24 B19 H58 122.6 . .
B22 B19 H58 122.4 . .
B20 B19 H58 121.8 . .
B21 B19 H58 122.6 . .
B48 B47 B49 59.9(2) . .
B48 B47 B52 59.7(2) . .
B49 B47 B52 106.9(3) . .
B48 B47 B50 107.6(3) . .
B49 B47 B50 59.7(3) . .
B52 B47 B50 106.9(3) . .
B48 B47 B51 107.7(3) . .
B49 B47 B51 107.5(3) . .
B52 B47 B51 59.5(2) . .
B50 B47 B51 59.9(2) . .
B48 B47 H80 121.8 . .
B49 B47 H80 122.2 . .
B52 B47 H80 122.5 . .
B50 B47 H80 122.1 . .
B51 B47 H80 121.9 . .
B14 B10 B15 59.2(3) . .
B14 B10 B13 59.6(2) . .
B15 B10 B13 107.1(3) . .
B14 B10 B12 106.7(3) . .
B15 B10 B12 107.4(3) . .
B13 B10 B12 59.6(3) . .
B14 B10 B11 107.1(3) . .
B15 B10 B11 60.1(2) . .
B13 B10 B11 107.6(3) . .
B12 B10 B11 59.9(3) . .
B14 B10 H25 122.6 . .
B15 B10 H25 122.2 . .
B13 B10 H25 122.1 . .
B12 B10 H25 122.3 . .
B11 B10 H25 121.8 . .
B3 B1 B6 106.6(3) . .
B3 B1 B5 107.5(3) . .
B6 B1 B5 60.2(3) . .
B3 B1 B2 59.6(3) . .
B6 B1 B2 59.5(3) . .
B5 B1 B2 108.2(3) . .
B3 B1 B4 59.4(3) . .
B6 B1 B4 108.0(3) . .
B5 B1 B4 60.5(2) . .
B2 B1 B4 107.9(3) . .
B3 B1 H36 122.7 . .
B6 B1 H36 122.2 . .
B5 B1 H36 121.4 . .
B2 B1 H36 121.8 . .
B4 B1 H36 121.6 . .
C8 N2 Ag2 173.3(3) . .
C9 N3 Ag2 171.1(3) . .
N2 C8 C7 177.5(4) . .
C14 C13 C12 114.3(3) . .
C14 C13 H19 108.7 . .
C12 C13 H19 108.7 . .
C14 C13 H20 108.7 . .
C12 C13 H20 108.7 . .
H19 C13 H20 107.6 . .
C12 C11 C10 113.8(3) . .
C12 C11 H15 108.8 . .
C10 C11 H15 108.8 . .
C12 C11 H16 108.8 . .
C10 C11 H16 108.8 . .
H15 C11 H16 107.7 . .
C4 C3 C2 113.1(3) . .
C4 C3 H3 109.0 . .
C2 C3 H3 109.0 . .
C4 C3 H4 109.0 . .
C2 C3 H4 109.0 . .
H3 C3 H4 107.8 . .
N4 C16 C15 178.0(4) . .
C1 C2 C3 110.6(3) . .
C1 C2 H1 109.5 . .
C3 C2 H1 109.5 . .
C1 C2 H2 109.5 . .
C3 C2 H2 109.5 . .
H1 C2 H2 108.1 . .
C5 C4 C3 110.9(3) . .
C5 C4 H5 109.5 . .
C3 C4 H5 109.5 . .
C5 C4 H6 109.5 . .
C3 C4 H6 109.5 . .
H5 C4 H6 108.0 . .
C13 C14 C15 112.5(3) . .
C13 C14 H21 109.1 . .
C15 C14 H21 109.1 . .
C13 C14 H22 109.1 . .
C15 C14 H22 109.1 . .
H21 C14 H22 107.8 . .
C4 C5 C6 114.2(3) . .
C4 C5 H8 108.7 . .
C6 C5 H8 108.7 . .
C4 C5 H7 108.7 . .
C6 C5 H7 108.7 . .
H8 C5 H7 107.6 . .
C9 C10 C11 112.5(3) . .
C9 C10 H14 109.1 . .
C11 C10 H14 109.1 . .
C9 C10 H13 109.1 . .
C11 C10 H13 109.1 . .
H14 C10 H13 107.8 . .
C11 C12 C13 109.9(3) . .
C11 C12 H17 109.7 . .
C13 C12 H17 109.7 . .
C11 C12 H18 109.7 . .
C13 C12 H18 109.7 . .
H17 C12 H18 108.2 . .
N3 C9 C10 177.8(4) . .
C8 C7 C6 110.4(3) . .
C8 C7 H11 109.6 . .
C6 C7 H11 109.6 . .
C8 C7 H12 109.6 . .
C6 C7 H12 109.6 . .
H11 C7 H12 108.1 . .
C16 C15 C14 110.7(3) . .
C16 C15 H24 109.5 . .
C14 C15 H24 109.5 . .
C16 C15 H23 109.5 . .
C14 C15 H23 109.5 . .
H24 C15 H23 108.1 . .
N1 C1 C2 177.6(5) . .
C5 C6 C7 111.2(3) . .
C5 C6 H9 109.4 . .
C7 C6 H9 109.4 . .
C5 C6 H10 109.4 . .
C7 C6 H10 109.4 . .
H9 C6 H10 108.0 . .

loop_
_geom_bond_atom_site_label_1
_geom_bond_atom_site_label_2
_geom_bond_distance
_geom_bond_site_symmetry_2
Ag1 N4 2.208(4) 1_545
Ag1 N1 2.229(4) .
Co3 C25 2.040(3) .
Co3 C27 2.053(4) .
Co3 C28 2.055(4) .
Co3 C26 2.061(3) .
Co3 B44 2.069(4) .
Co3 B55 2.088(4) .
Co3 B53 2.094(4) .
Co3 B43 2.099(4) .
Co3 B46 2.100(4) .
Co3 B54 2.107(4) .
Co2 C21 2.031(3) .
Co2 C24 2.039(3) .
Co2 C23 2.048(3) .
Co2 C22 2.056(4) .
Co2 B27 2.076(4) .
Co2 B34 2.077(4) .
Co2 B36 2.091(4) .
Co2 B25 2.108(4) .
Co2 B35 2.109(4) .
Co2 B26 2.111(4) .
Ag2 N2 2.199(4) .
Ag2 N3 2.245(4) .
Ag3 B43 2.651(4) 6_575
Co1 C18 2.039(3) .
Co1 C19 2.051(3) .
Co1 C20 2.052(4) .
Co1 C17 2.057(4) .
Co1 B7 2.090(4) .
Co1 B17 2.091(4) .
Co1 B18 2.097(4) .
Co1 B8 2.099(4) .
Co1 B16 2.101(4) .
Co1 B9 2.102(4) .
C22 C21 1.611(5) .
C22 B24 1.700(5) .
C22 B25 1.701(5) .
C22 B23 1.717(6) .
C22 H68 1.1200 .
B2 C17 1.724(5) .
B2 C18 1.734(6) .
B2 B6 1.769(7) .
B2 B3 1.771(6) .
B2 B1 1.783(7) .
B2 H38 1.1200 .
B43 B42 1.788(6) .
B43 B41 1.789(6) .
B43 B46 1.791(6) .
B43 B44 1.816(6) .
B43 Ag3 2.651(4) 6_576
B43 H78 1.1200 .
B37 B39 1.777(6) .
B37 B40 1.784(7) .
B37 B41 1.786(6) .
B37 B38 1.788(7) .
B37 B42 1.804(6) .
B37 H69 1.1200 .
B26 B21 1.784(6) .
B26 B25 1.795(6) .
B26 B20 1.799(6) .
B26 B27 1.824(6) .
B26 H64 1.1200 .
C19 C20 1.622(5) .
C19 B12 1.695(6) .
C19 B18 1.718(6) .
C19 B13 1.729(6) .
C19 H32 1.1200 .
C25 C26 1.610(5) .
C25 B38 1.683(6) .
C25 B44 1.719(5) .
C25 B39 1.720(5) .
C25 H75 1.1200 .
B27 C21 1.723(5) .
B27 B21 1.775(6) .
B27 B22 1.813(6) .
B27 H66 1.1200 .
C20 B17 1.703(5) .
C20 B14 1.707(6) .
C20 B13 1.725(5) .
C20 H31 1.1200 .
C27 C28 1.612(5) .
C27 B52 1.702(5) .
C27 B55 1.703(6) .
C27 B48 1.721(5) .
C27 H87 1.1200 .
B4 B3 1.767(7) .
B4 B9 1.780(6) .
B4 B1 1.790(6) .
B4 B5 1.800(6) .
B4 B8 1.802(6) .
B4 H41 1.1200 .
C18 C17 1.619(5) .
C18 B6 1.687(6) .
C18 B7 1.714(6) .
C18 H42 1.1200 .
B50 B49 1.770(7) .
B50 B47 1.782(6) .
B50 B53 1.790(6) .
B50 B51 1.792(6) .
B50 B54 1.794(6) .
B50 H81 1.1200 .
B21 B20 1.772(7) .
B21 B22 1.778(6) .
B21 B19 1.787(6) .
B21 H63 1.1200 .
C24 C23 1.608(5) .
C24 B32 1.700(5) .
C24 B34 1.714(5) .
C24 B33 1.729(5) .
C24 H55 1.1200 .
B7 B5 1.786(6) .
B7 B6 1.787(6) .
B7 B8 1.798(6) .
B7 H45 1.1200 .
B34 B31 1.766(6) .
B34 B32 1.810(5) .
B34 B35 1.811(6) .
B34 H53 1.1200 .
C21 B22 1.692(5) .
C21 B23 1.726(6) .
C21 H67 1.1200 .
B5 B8 1.773(6) .
B5 B1 1.783(7) .
B5 B6 1.786(7) .
B5 H40 1.1200 .
C26 B46 1.703(5) .
C26 B40 1.703(5) .
C26 B39 1.714(5) .
C26 H77 1.1200 .
B44 B42 1.789(6) .
B44 B38 1.803(6) .
B44 H76 1.1200 .
B55 B51 1.773(5) .
B55 B52 1.788(6) .
B55 B54 1.820(5) .
B55 H86 1.1200 .
C17 B9 1.699(6) .
C17 B3 1.701(6) .
C17 H43 1.1200 .
B42 B41 1.778(7) .
B42 B38 1.786(6) .
B42 H72 1.1200 .
C28 B49 1.698(5) .
C28 B53 1.711(5) .
C28 B48 1.735(5) .
C28 H90 1.1200 .
B51 B52 1.781(6) .
B51 B54 1.805(6) .
B51 B47 1.810(6) .
B51 H84 1.1200 .
N4 C16 1.140(5) .
N4 Ag1 2.208(4) 1_565
C23 B29 1.684(6) .
C23 B36 1.709(6) .
C23 B33 1.719(6) .
C23 H56 1.1200 .
B25 B20 1.791(6) .
B25 B24 1.801(6) .
B25 H65 1.1200 .
B39 B40 1.764(6) .
B39 B38 1.768(7) .
B39 H73 1.1200 .
B24 B23 1.761(7) .
B24 B19 1.774(6) .
B24 B20 1.778(6) .
B24 H61 1.1200 .
B46 B41 1.783(6) .
B46 B40 1.806(6) .
B46 H79 1.1200 .
B29 B33 1.763(7) .
B29 B28 1.780(6) .
B29 B30 1.782(6) .
B29 B36 1.802(6) .
B29 H49 1.1200 .
B28 B33 1.771(6) .
B28 B32 1.784(6) .
B28 B31 1.787(6) .
B28 B30 1.803(6) .
B28 H47 1.1200 .
B33 B32 1.762(6) .
B33 H48 1.1200 .
B38 H74 1.1200 .
N1 C1 1.121(5) .
B9 B3 1.786(6) .
B9 B8 1.807(6) .
B9 H44 1.1200 .
B3 B1 1.778(6) .
B3 H37 1.1200 .
B48 B52 1.764(7) .
B48 B49 1.768(6) .
B48 B47 1.769(6) .
B48 H83 1.1200 .
B20 B19 1.787(7) .
B20 H62 1.1200 .
B15 B14 1.762(7) .
B15 B17 1.767(6) .
B15 B10 1.785(6) .
B15 B11 1.791(6) .
B15 B16 1.799(6) .
B15 H29 1.1200 .
B35 B31 1.795(6) .
B35 B36 1.797(6) .
B35 B30 1.815(6) .
B35 H54 1.1200 .
B53 B49 1.806(6) .
B53 B54 1.822(7) .
B53 H89 1.1200 .
B52 B47 1.777(6) .
B52 H85 1.1200 .
B11 B18 1.784(6) .
B11 B16 1.785(6) .
B11 B12 1.786(7) .
B11 B10 1.791(7) .
B11 H28 1.1200 .
B13 B14 1.774(6) .
B13 B12 1.775(7) .
B13 B10 1.786(7) .
B13 H27 1.1200 .
B23 B22 1.761(6) .
B23 B19 1.774(6) .
B23 H60 1.1200 .
B22 B19 1.784(6) .
B22 H59 1.1200 .
B54 H88 1.1200 .
B49 B47 1.774(7) .
B49 H82 1.1200 .
B31 B32 1.775(6) .
B31 B30 1.788(7) .
B31 H52 1.1200 .
B41 B40 1.782(6) .
B41 H71 1.1200 .
B30 B36 1.769(6) .
B30 H50 1.1200 .
B6 B1 1.780(6) .
B6 H39 1.1200 .
B36 H57 1.1200 .
B18 B12 1.789(6) .
B18 B16 1.820(6) .
B18 H35 1.1200 .
B40 H70 1.1200 .
B8 H46 1.1200 .
B17 B14 1.786(6) .
B17 B16 1.808(6) .
B17 H33 1.1200 .
B12 B10 1.788(7) .
B12 H30 1.1200 .
B16 H34 1.1200 .
B14 B10 1.784(6) .
B14 H26 1.1200 .
B32 H51 1.1200 .
B19 H58 1.1200 .
B47 H80 1.1200 .
B10 H25 1.1200 .
B1 H36 1.1200 .
N2 C8 1.134(5) .
N3 C9 1.140(6) .
C8 C7 1.464(6) .
C13 C14 1.518(5) .
C13 C12 1.521(5) .
C13 H19 0.9900 .
C13 H20 0.9900 .
C11 C12 1.519(5) .
C11 C10 1.532(5) .
C11 H15 0.9900 .
C11 H16 0.9900 .
C3 C4 1.525(5) .
C3 C2 1.534(6) .
C3 H3 0.9900 .
C3 H4 0.9900 .
C16 C15 1.468(6) .
C2 C1 1.475(6) .
C2 H1 0.9900 .
C2 H2 0.9900 .
C4 C5 1.512(5) .
C4 H5 0.9900 .
C4 H6 0.9900 .
C14 C15 1.526(6) .
C14 H21 0.9900 .
C14 H22 0.9900 .
C5 C6 1.519(5) .
C5 H8 0.9900 .
C5 H7 0.9900 .
C10 C9 1.451(6) .
C10 H14 0.9900 .
C10 H13 0.9900 .
C12 H17 0.9900 .
C12 H18 0.9900 .
C7 C6 1.536(6) .
C7 H11 0.9900 .
C7 H12 0.9900 .
C15 H24 0.9900 .
C15 H23 0.9900 .
C6 H9 0.9900 .
C6 H10 0.9900 .

loop_
_geom_torsion_atom_site_label_1
_geom_torsion_atom_site_label_2
_geom_torsion_atom_site_label_3
_geom_torsion_atom_site_label_4
_geom_torsion
_geom_torsion_site_symmetry_1
_geom_torsion_site_symmetry_4
C24 Co2 C22 C21 -142.87(18) . .
C23 Co2 C22 C21 -95.75(19) . .
B27 Co2 C22 C21 36.71(19) . .
B34 Co2 C22 C21 174.3(2) . .
B36 Co2 C22 C21 -52.0(3) . .
B25 Co2 C22 C21 129.2(3) . .
B26 Co2 C22 C21 88.7(2) . .
C21 Co2 C22 B24 -100.4(3) . .
C24 Co2 C22 B24 116.8(3) . .
C23 Co2 C22 B24 163.9(3) . .
B27 Co2 C22 B24 -63.7(3) . .
B34 Co2 C22 B24 73.9(4) . .
B36 Co2 C22 B24 -152.4(3) . .
B25 Co2 C22 B24 28.8(3) . .
B26 Co2 C22 B24 -11.7(3) . .
C21 Co2 C22 B25 -129.2(3) . .
C24 Co2 C22 B25 88.0(2) . .
C23 Co2 C22 B25 135.1(2) . .
B27 Co2 C22 B25 -92.5(2) . .
B34 Co2 C22 B25 45.1(3) . .
B36 Co2 C22 B25 178.8(2) . .
B26 Co2 C22 B25 -40.5(2) . .
C21 Co2 C22 B23 -22.4(3) . .
C24 Co2 C22 B23 -165.3(3) . .
C23 Co2 C22 B23 -118.2(3) . .
B27 Co2 C22 B23 14.3(3) . .
B34 Co2 C22 B23 151.8(3) . .
B36 Co2 C22 B23 -74.5(3) . .
B25 Co2 C22 B23 106.7(3) . .
B26 Co2 C22 B23 66.2(3) . .
C25 Co3 B43 B42 12.0(3) . .
C28 Co3 B43 B42 157.9(2) . .
C26 Co3 B43 B42 58.5(3) . .
B44 Co3 B43 B42 -29.0(3) . .
B55 Co3 B43 B42 -80.4(3) . .
B53 Co3 B43 B42 -170.2(3) . .
B46 Co3 B43 B42 97.6(3) . .
B54 Co3 B43 B42 -118.8(3) . .
C25 Co3 B43 B41 -55.4(3) . .
C28 Co3 B43 B41 90.4(3) . .
C26 Co3 B43 B41 -9.0(3) . .
B44 Co3 B43 B41 -96.5(3) . .
B55 Co3 B43 B41 -147.8(3) . .
B53 Co3 B43 B41 122.4(3) . .
B46 Co3 B43 B41 30.2(3) . .
B54 Co3 B43 B41 173.8(3) . .
C25 Co3 B43 B46 -85.6(2) . .
C28 Co3 B43 B46 60.2(3) . .
C26 Co3 B43 B46 -39.16(19) . .
B44 Co3 B43 B46 -126.7(3) . .
B55 Co3 B43 B46 -177.99(19) . .
B53 Co3 B43 B46 92.2(2) . .
B54 Co3 B43 B46 143.6(2) . .
C25 Co3 B43 B44 41.0(2) . .
C28 Co3 B43 B44 -173.1(2) . .
C26 Co3 B43 B44 87.5(2) . .
B55 Co3 B43 B44 -51.3(3) . .
B53 Co3 B43 B44 -141.2(2) . .
B46 Co3 B43 B44 126.7(3) . .
B54 Co3 B43 B44 -89.8(2) . .
C25 Co3 B43 Ag3 108.8(3) . 6_576
C28 Co3 B43 Ag3 -105.3(3) . 6_576
C26 Co3 B43 Ag3 155.3(3) . 6_576
B44 Co3 B43 Ag3 67.8(3) . 6_576
B55 Co3 B43 Ag3 16.5(4) . 6_576
B53 Co3 B43 Ag3 -73.3(3) . 6_576
B46 Co3 B43 Ag3 -165.5(4) . 6_576
B54 Co3 B43 Ag3 -21.9(3) . 6_576
C21 Co2 B26 B21 -11.4(3) . .
C24 Co2 B26 B21 -157.5(2) . .
C22 Co2 B26 B21 -58.1(3) . .
B27 Co2 B26 B21 29.6(3) . .
B34 Co2 B26 B21 167.6(3) . .
B36 Co2 B26 B21 79.9(3) . .
B25 Co2 B26 B21 -97.0(3) . .
B35 Co2 B26 B21 116.3(3) . .
C21 Co2 B26 B25 85.7(2) . .
C24 Co2 B26 B25 -60.5(3) . .
C22 Co2 B26 B25 39.0(2) . .
B27 Co2 B26 B25 126.6(3) . .
B34 Co2 B26 B25 -95.4(2) . .
B36 Co2 B26 B25 176.9(2) . .
B35 Co2 B26 B25 -146.6(2) . .
C21 Co2 B26 B20 55.2(3) . .
C24 Co2 B26 B20 -90.9(3) . .
C22 Co2 B26 B20 8.5(3) . .
B27 Co2 B26 B20 96.2(3) . .
B34 Co2 B26 B20 -125.8(3) . .
B36 Co2 B26 B20 146.5(3) . .
B25 Co2 B26 B20 -30.4(3) . .
B35 Co2 B26 B20 -177.1(3) . .
C21 Co2 B26 B27 -41.0(2) . .
C24 Co2 B26 B27 172.9(2) . .
C22 Co2 B26 B27 -87.7(2) . .
B34 Co2 B26 B27 138.0(2) . .
B36 Co2 B26 B27 50.3(3) . .
B25 Co2 B26 B27 -126.6(3) . .
B35 Co2 B26 B27 86.7(2) . .
C18 Co1 C19 C20 -54.6(3) . .
C17 Co1 C19 C20 -92.7(2) . .
B17 Co1 C19 C20 36.0(2) . .
B18 Co1 C19 C20 129.1(3) . .
B8 Co1 C19 C20 175.9(2) . .
B16 Co1 C19 C20 87.4(2) . .
B9 Co1 C19 C20 -141.3(2) . .
C18 Co1 C19 B12 -155.4(3) . .
C20 Co1 C19 B12 -100.9(4) . .
C17 Co1 C19 B12 166.5(3) . .
B17 Co1 C19 B12 -64.8(3) . .
B18 Co1 C19 B12 28.2(3) . .
B8 Co1 C19 B12 75.1(4) . .
B16 Co1 C19 B12 -13.4(3) . .
B9 Co1 C19 B12 117.9(3) . .
C18 Co1 C19 B18 176.4(2) . .
C20 Co1 C19 B18 -129.1(3) . .
C17 Co1 C19 B18 138.2(2) . .
B17 Co1 C19 B18 -93.0(2) . .
B8 Co1 C19 B18 46.9(3) . .
B16 Co1 C19 B18 -41.6(2) . .
B9 Co1 C19 B18 89.7(2) . .
C18 Co1 C19 B13 -77.6(4) . .
C20 Co1 C19 B13 -23.0(3) . .
C17 Co1 C19 B13 -115.7(3) . .
B17 Co1 C19 B13 13.0(3) . .
B18 Co1 C19 B13 106.0(4) . .
B8 Co1 C19 B13 152.9(3) . .
B16 Co1 C19 B13 64.4(3) . .
B9 Co1 C19 B13 -164.3(3) . .
C27 Co3 C25 C26 -96.2(2) . .
C28 Co3 C25 C26 -59.3(3) . .
B44 Co3 C25 C26 129.2(3) . .
B55 Co3 C25 C26 -145.0(2) . .
B43 Co3 C25 C26 86.6(2) . .
B46 Co3 C25 C26 35.8(2) . .
B54 Co3 C25 C26 173.2(2) . .
C27 Co3 C25 B38 162.3(3) . .
C28 Co3 C25 B38 -160.9(3) . .
C26 Co3 C25 B38 -101.6(4) . .
B44 Co3 C25 B38 27.6(3) . .
B55 Co3 C25 B38 113.4(3) . .
B43 Co3 C25 B38 -15.0(3) . .
B46 Co3 C25 B38 -65.8(3) . .
B54 Co3 C25 B38 71.6(4) . .
C27 Co3 C25 B44 134.6(2) . .
C28 Co3 C25 B44 171.5(2) . .
C26 Co3 C25 B44 -129.2(3) . .
B55 Co3 C25 B44 85.8(2) . .
B43 Co3 C25 B44 -42.6(2) . .
B46 Co3 C25 B44 -93.4(2) . .
B54 Co3 C25 B44 44.0(3) . .
C27 Co3 C25 B39 -119.0(3) . .
C28 Co3 C25 B39 -82.2(3) . .
C26 Co3 C25 B39 -22.8(3) . .
B44 Co3 C25 B39 106.3(4) . .
B55 Co3 C25 B39 -167.8(3) . .
B43 Co3 C25 B39 63.7(3) . .
B46 Co3 C25 B39 12.9(3) . .
B54 Co3 C25 B39 150.3(3) . .
B21 B26 B27 C21 -96.1(3) . .
B25 B26 B27 C21 3.0(3) . .
B20 B26 B27 C21 -59.8(3) . .
Co2 B26 B27 C21 52.3(2) . .
B25 B26 B27 B21 99.1(3) . .
B20 B26 B27 B21 36.4(3) . .
Co2 B26 B27 B21 148.4(2) . .
B21 B26 B27 B22 -36.8(3) . .
B25 B26 B27 B22 62.3(3) . .
B20 B26 B27 B22 -0.4(3) . .
Co2 B26 B27 B22 111.6(2) . .
B21 B26 B27 Co2 -148.4(2) . .
B25 B26 B27 Co2 -49.3(2) . .
B20 B26 B27 Co2 -112.1(2) . .
C23 Co2 B27 C21 62.7(3) . .
C22 Co2 B27 C21 -34.7(2) . .
B34 Co2 B27 C21 -177.6(2) . .
B36 Co2 B27 C21 93.8(2) . .
B25 Co2 B27 C21 -82.8(2) . .
B35 Co2 B27 C21 144.4(2) . .
B26 Co2 B27 C21 -121.0(3) . .
C21 Co2 B27 B21 90.7(3) . .
C23 Co2 B27 B21 153.4(2) . .
C22 Co2 B27 B21 56.0(3) . .
B34 Co2 B27 B21 -86.9(3) . .
B36 Co2 B27 B21 -175.6(3) . .
B25 Co2 B27 B21 7.8(3) . .
B35 Co2 B27 B21 -125.0(3) . .
B26 Co2 B27 B21 -30.4(2) . .
C21 Co2 B27 B22 23.4(2) . .
C23 Co2 B27 B22 86.1(3) . .
C22 Co2 B27 B22 -11.3(3) . .
B34 Co2 B27 B22 -154.2(3) . .
B36 Co2 B27 B22 117.2(3) . .
B25 Co2 B27 B22 -59.4(3) . .
B35 Co2 B27 B22 167.8(3) . .
B26 Co2 B27 B22 -97.6(3) . .
C21 Co2 B27 B26 121.0(3) . .
C23 Co2 B27 B26 -176.3(2) . .
C22 Co2 B27 B26 86.4(2) . .
B34 Co2 B27 B26 -56.5(3) . .
B36 Co2 B27 B26 -145.2(2) . .
B25 Co2 B27 B26 38.2(2) . .
B35 Co2 B27 B26 -94.6(2) . .
B12 C19 C20 B17 68.5(4) . .
B18 C19 C20 B17 -0.2(4) . .
B13 C19 C20 B17 107.9(3) . .
Co1 C19 C20 B17 -50.7(2) . .
B12 C19 C20 B14 -0.1(4) . .
B18 C19 C20 B14 -68.8(4) . .
B13 C19 C20 B14 39.2(3) . .
Co1 C19 C20 B14 -119.3(3) . .
B12 C19 C20 B13 -39.4(3) . .
B18 C19 C20 B13 -108.1(3) . .
Co1 C19 C20 B13 -158.6(3) . .
B12 C19 C20 Co1 119.2(3) . .
B18 C19 C20 Co1 50.5(2) . .
B13 C19 C20 Co1 158.6(3) . .
C18 Co1 C20 C19 144.1(2) . .
C17 Co1 C20 C19 96.8(2) . .
B7 Co1 C20 C19 -172.5(2) . .
B17 Co1 C20 C19 -128.8(3) . .
B18 Co1 C20 C19 -36.1(2) . .
B16 Co1 C20 C19 -87.7(2) . .
B9 Co1 C20 C19 53.9(3) . .
C18 Co1 C20 B17 -87.1(2) . .
C19 Co1 C20 B17 128.8(3) . .
C17 Co1 C20 B17 -134.5(2) . .
B7 Co1 C20 B17 -43.8(3) . .
B18 Co1 C20 B17 92.7(2) . .
B16 Co1 C20 B17 41.0(2) . .
B9 Co1 C20 B17 -177.3(2) . .
C18 Co1 C20 B14 -115.0(3) . .
C19 Co1 C20 B14 100.9(3) . .
C17 Co1 C20 B14 -162.3(3) . .
B7 Co1 C20 B14 -71.6(4) . .
B17 Co1 C20 B14 -27.9(3) . .
B18 Co1 C20 B14 64.8(3) . .
B16 Co1 C20 B14 13.2(3) . .
B9 Co1 C20 B14 154.8(3) . .
C18 Co1 C20 B13 167.3(3) . .
C19 Co1 C20 B13 23.2(3) . .
C17 Co1 C20 B13 119.9(3) . .
B7 Co1 C20 B13 -149.4(3) . .
B17 Co1 C20 B13 -105.6(4) . .
B18 Co1 C20 B13 -12.9(3) . .
B16 Co1 C20 B13 -64.6(3) . .
B9 Co1 C20 B13 77.1(4) . .
C25 Co3 C27 C28 142.18(19) . .
C26 Co3 C27 C28 95.2(2) . .
B44 Co3 C27 C28 -173.6(2) . .
B55 Co3 C27 C28 -128.9(2) . .
B53 Co3 C27 C28 -35.8(2) . .
B46 Co3 C27 C28 53.1(3) . .
B54 Co3 C27 C28 -87.5(2) . .
C25 Co3 C27 B52 -116.5(3) . .
C28 Co3 C27 B52 101.3(3) . .
C26 Co3 C27 B52 -163.4(3) . .
B44 Co3 C27 B52 -72.3(3) . .
B55 Co3 C27 B52 -27.5(3) . .
B53 Co3 C27 B52 65.5(3) . .
B46 Co3 C27 B52 154.5(3) . .
B54 Co3 C27 B52 13.9(3) . .
C25 Co3 C27 B55 -88.95(19) . .
C28 Co3 C27 B55 128.9(2) . .
C26 Co3 C27 B55 -135.91(18) . .
B44 Co3 C27 B55 -44.7(2) . .
B53 Co3 C27 B55 93.1(2) . .
B46 Co3 C27 B55 -178.0(2) . .
B54 Co3 C27 B55 41.4(2) . .
C25 Co3 C27 B48 165.5(3) . .
C28 Co3 C27 B48 23.3(3) . .
C26 Co3 C27 B48 118.6(3) . .
B44 Co3 C27 B48 -150.3(3) . .
B55 Co3 C27 B48 -105.5(3) . .
B53 Co3 C27 B48 -12.5(3) . .
B46 Co3 C27 B48 76.5(3) . .
B54 Co3 C27 B48 -64.1(3) . .
B6 B2 C18 C17 -138.2(3) . .
B3 B2 C18 C17 -35.7(3) . .
B1 B2 C18 C17 -97.6(3) . .
C17 B2 C18 B6 138.2(3) . .
B3 B2 C18 B6 102.5(3) . .
B1 B2 C18 B6 40.6(3) . .
C17 B2 C18 B7 102.8(3) . .
B6 B2 C18 B7 -35.4(3) . .
B3 B2 C18 B7 67.1(4) . .
B1 B2 C18 B7 5.2(4) . .
C17 B2 C18 Co1 23.8(3) . .
B6 B2 C18 Co1 -114.4(3) . .
B3 B2 C18 Co1 -12.0(4) . .
B1 B2 C18 Co1 -73.8(4) . .
C19 Co1 C18 C17 -56.4(3) . .
C20 Co1 C18 C17 -93.4(2) . .
B7 Co1 C18 C17 128.8(3) . .
B17 Co1 C18 C17 -142.1(2) . .
B8 Co1 C18 C17 87.0(2) . .
B16 Co1 C18 C17 175.1(2) . .
B9 Co1 C18 C17 35.7(2) . .
C19 Co1 C18 B6 -157.2(3) . .
C20 Co1 C18 B6 165.8(3) . .
C17 Co1 C18 B6 -100.8(3) . .
B7 Co1 C18 B6 28.0(3) . .
B17 Co1 C18 B6 117.1(3) . .
B8 Co1 C18 B6 -13.8(3) . .
B16 Co1 C18 B6 74.3(3) . .
B9 Co1 C18 B6 -65.1(3) . .
C19 Co1 C18 B7 174.9(2) . .
C20 Co1 C18 B7 137.8(2) . .
C17 Co1 C18 B7 -128.8(3) . .
B17 Co1 C18 B7 89.1(2) . .
B8 Co1 C18 B7 -41.7(2) . .
B16 Co1 C18 B7 46.4(3) . .
B9 Co1 C18 B7 -93.0(2) . .
C19 Co1 C18 B2 -79.0(4) . .
C20 Co1 C18 B2 -116.1(3) . .
C17 Co1 C18 B2 -22.6(3) . .
B7 Co1 C18 B2 106.1(4) . .
B17 Co1 C18 B2 -164.8(3) . .
B8 Co1 C18 B2 64.4(3) . .
B16 Co1 C18 B2 152.5(3) . .
B9 Co1 C18 B2 13.1(3) . .
C21 B27 B21 B20 60.9(4) . .
B22 B27 B21 B20 100.4(3) . .
B26 B27 B21 B20 -37.9(3) . .
Co2 B27 B21 B20 -5.7(4) . .
C21 B27 B21 B22 -39.5(3) . .
B26 B27 B21 B22 -138.3(3) . .
Co2 B27 B21 B22 -106.1(3) . .
C21 B27 B21 B26 98.8(3) . .
B22 B27 B21 B26 138.3(3) . .
Co2 B27 B21 B26 32.2(2) . .
C21 B27 B21 B19 -3.8(4) . .
B22 B27 B21 B19 35.7(3) . .
B26 B27 B21 B19 -102.6(3) . .
Co2 B27 B21 B19 -70.4(4) . .
B25 B26 B21 B20 38.5(3) . .
B27 B26 B21 B20 138.7(3) . .
Co2 B26 B21 B20 107.7(3) . .
B25 B26 B21 B27 -100.2(3) . .
B20 B26 B21 B27 -138.7(3) . .
Co2 B26 B21 B27 -31.0(2) . .
B25 B26 B21 B22 -61.6(4) . .
B20 B26 B21 B22 -100.2(3) . .
B27 B26 B21 B22 38.5(3) . .
Co2 B26 B21 B22 7.6(4) . .
B25 B26 B21 B19 2.9(4) . .
B20 B26 B21 B19 -35.6(3) . .
B27 B26 B21 B19 103.0(3) . .
Co2 B26 B21 B19 72.1(4) . .
C21 Co2 C24 C23 54.2(3) . .
C22 Co2 C24 C23 92.1(2) . .
B34 Co2 C24 C23 -128.0(3) . .
B36 Co2 C24 C23 -36.0(2) . .
B25 Co2 C24 C23 140.6(2) . .
B35 Co2 C24 C23 -86.9(2) . .
B26 Co2 C24 C23 -177.0(2) . .
C21 Co2 C24 B32 154.5(3) . .
C23 Co2 C24 B32 100.3(4) . .
C22 Co2 C24 B32 -167.6(3) . .
B34 Co2 C24 B32 -27.7(3) . .
B36 Co2 C24 B32 64.4(3) . .
B25 Co2 C24 B32 -119.1(3) . .
B35 Co2 C24 B32 13.4(3) . .
B26 Co2 C24 B32 -76.7(4) . .
C21 Co2 C24 B34 -177.8(2) . .
C23 Co2 C24 B34 128.0(3) . .
C22 Co2 C24 B34 -139.9(2) . .
B36 Co2 C24 B34 92.1(2) . .
B25 Co2 C24 B34 -91.4(2) . .
B35 Co2 C24 B34 41.1(2) . .
B26 Co2 C24 B34 -49.0(3) . .
C21 Co2 C24 B33 76.6(3) . .
C23 Co2 C24 B33 22.5(3) . .
C22 Co2 C24 B33 114.6(3) . .
B34 Co2 C24 B33 -105.5(3) . .
B36 Co2 C24 B33 -13.5(3) . .
B25 Co2 C24 B33 163.1(3) . .
B35 Co2 C24 B33 -64.4(3) . .
B26 Co2 C24 B33 -154.5(3) . .
C17 C18 B7 B5 62.8(3) . .
B6 C18 B7 B5 -40.6(3) . .
B2 C18 B7 B5 -5.6(4) . .
Co1 C18 B7 B5 113.8(2) . .
C17 C18 B7 B6 103.3(3) . .
B2 C18 B7 B6 35.0(3) . .
Co1 C18 B7 B6 154.4(2) . .
C17 C18 B7 B8 1.6(4) . .
B6 C18 B7 B8 -101.7(3) . .
B2 C18 B7 B8 -66.8(3) . .
Co1 C18 B7 B8 52.7(2) . .
C17 C18 B7 Co1 -51.1(2) . .
B6 C18 B7 Co1 -154.4(2) . .
B2 C18 B7 Co1 -119.4(3) . .
C20 Co1 B7 C18 -63.2(3) . .
C17 Co1 B7 C18 34.70(18) . .
B17 Co1 B7 C18 -94.4(2) . .
B18 Co1 B7 C18 176.1(2) . .
B8 Co1 B7 C18 121.4(3) . .
B16 Co1 B7 C18 -145.5(2) . .
B9 Co1 B7 C18 82.9(2) . .
C18 Co1 B7 B5 -92.2(3) . .
C20 Co1 B7 B5 -155.4(3) . .
C17 Co1 B7 B5 -57.5(3) . .
B17 Co1 B7 B5 173.4(3) . .
B18 Co1 B7 B5 83.9(3) . .
B8 Co1 B7 B5 29.2(3) . .
B16 Co1 B7 B5 122.3(3) . .
B9 Co1 B7 B5 -9.3(3) . .
C18 Co1 B7 B6 -24.1(2) . .
C20 Co1 B7 B6 -87.2(3) . .
C17 Co1 B7 B6 10.6(3) . .
B17 Co1 B7 B6 -118.5(3) . .
B18 Co1 B7 B6 152.1(3) . .
B8 Co1 B7 B6 97.3(3) . .
B16 Co1 B7 B6 -169.6(3) . .
B9 Co1 B7 B6 58.8(3) . .
C18 Co1 B7 B8 -121.4(3) . .
C20 Co1 B7 B8 175.4(2) . .
C17 Co1 B7 B8 -86.7(2) . .
B17 Co1 B7 B8 144.2(2) . .
B18 Co1 B7 B8 54.7(3) . .
B16 Co1 B7 B8 93.1(2) . .
B9 Co1 B7 B8 -38.5(2) . .
C23 C24 B34 B31 -63.2(4) . .
B32 C24 B34 B31 40.4(3) . .
B33 C24 B34 B31 4.9(4) . .
Co2 C24 B34 B31 -114.5(3) . .
C23 C24 B34 B32 -103.6(3) . .
B33 C24 B34 B32 -35.5(3) . .
Co2 C24 B34 B32 -154.9(3) . .
C23 C24 B34 B35 -1.0(4) . .
B32 C24 B34 B35 102.7(3) . .
B33 C24 B34 B35 67.1(4) . .
Co2 C24 B34 B35 -52.3(2) . .
C23 C24 B34 Co2 51.3(2) . .
B32 C24 B34 Co2 154.9(3) . .
B33 C24 B34 Co2 119.4(3) . .
C23 Co2 B34 C24 -35.0(2) . .
C22 Co2 B34 C24 61.7(3) . .
B27 Co2 B34 C24 -175.1(2) . .
B36 Co2 B34 C24 -83.8(2) . .
B25 Co2 B34 C24 93.7(2) . .
B35 Co2 B34 C24 -122.8(3) . .
B26 Co2 B34 C24 144.0(2) . .
C24 Co2 B34 B31 91.6(3) . .
C23 Co2 B34 B31 56.6(3) . .
C22 Co2 B34 B31 153.3(2) . .
B27 Co2 B34 B31 -83.6(3) . .
B36 Co2 B34 B31 7.8(3) . .
B25 Co2 B34 B31 -174.7(3) . .
B35 Co2 B34 B31 -31.3(2) . .
B26 Co2 B34 B31 -124.4(3) . .
C24 Co2 B34 B32 23.7(3) . .
C23 Co2 B34 B32 -11.3(3) . .
C22 Co2 B34 B32 85.4(3) . .
B27 Co2 B34 B32 -151.4(3) . .
B36 Co2 B34 B32 -60.1(3) . .
B25 Co2 B34 B32 117.4(3) . .
B35 Co2 B34 B32 -99.1(3) . .
B26 Co2 B34 B32 167.7(3) . .
C24 Co2 B34 B35 122.8(3) . .
C23 Co2 B34 B35 87.8(2) . .
C22 Co2 B34 B35 -175.4(2) . .
B27 Co2 B34 B35 -52.3(3) . .
B36 Co2 B34 B35 39.1(2) . .
B25 Co2 B34 B35 -143.4(2) . .
B26 Co2 B34 B35 -93.1(2) . .
B24 C22 C21 B22 -0.1(4) . .
B25 C22 C21 B22 -69.7(3) . .
B23 C22 C21 B22 38.8(3) . .
Co2 C22 C21 B22 -120.4(3) . .
B24 C22 C21 B27 69.6(3) . .
B25 C22 C21 B27 0.0(4) . .
B23 C22 C21 B27 108.5(3) . .
Co2 C22 C21 B27 -50.7(2) . .
B24 C22 C21 B23 -38.9(3) . .
B25 C22 C21 B23 -108.6(3) . .
Co2 C22 C21 B23 -159.2(2) . .
B24 C22 C21 Co2 120.3(3) . .
B25 C22 C21 Co2 50.7(2) . .
B23 C22 C21 Co2 159.2(2) . .
B21 B27 C21 C22 -63.0(3) . .
B22 B27 C21 C22 -103.7(3) . .
B26 B27 C21 C22 -1.9(3) . .
Co2 B27 C21 C22 51.3(2) . .
B21 B27 C21 B22 40.7(3) . .
B26 B27 C21 B22 101.8(3) . .
Co2 B27 C21 B22 154.9(3) . .
B21 B27 C21 B23 5.4(4) . .
B22 B27 C21 B23 -35.3(3) . .
B26 B27 C21 B23 66.5(4) . .
Co2 B27 C21 B23 119.6(3) . .
B21 B27 C21 Co2 -114.2(3) . .
B22 B27 C21 Co2 -154.9(3) . .
B26 B27 C21 Co2 -53.1(2) . .
C24 Co2 C21 C22 56.3(3) . .
C23 Co2 C21 C22 92.89(19) . .
B27 Co2 C21 C22 -128.7(3) . .
B36 Co2 C21 C22 141.77(19) . .
B25 Co2 C21 C22 -35.59(18) . .
B35 Co2 C21 C22 -176.20(19) . .
B26 Co2 C21 C22 -86.2(2) . .
C24 Co2 C21 B22 157.2(3) . .
C23 Co2 C21 B22 -166.2(3) . .
C22 Co2 C21 B22 100.9(4) . .
B27 Co2 C21 B22 -27.7(3) . .
B36 Co2 C21 B22 -117.3(3) . .
B25 Co2 C21 B22 65.3(3) . .
B35 Co2 C21 B22 -75.3(4) . .
B26 Co2 C21 B22 14.7(3) . .
C24 Co2 C21 B27 -175.1(2) . .
C23 Co2 C21 B27 -138.4(2) . .
C22 Co2 C21 B27 128.7(3) . .
B36 Co2 C21 B27 -89.6(2) . .
B25 Co2 C21 B27 93.1(2) . .
B35 Co2 C21 B27 -47.5(3) . .
B26 Co2 C21 B27 42.4(2) . .
C24 Co2 C21 B23 78.9(3) . .
C23 Co2 C21 B23 115.5(3) . .
C22 Co2 C21 B23 22.6(2) . .
B27 Co2 C21 B23 -106.0(3) . .
B36 Co2 C21 B23 164.4(3) . .
B25 Co2 C21 B23 -13.0(3) . .
B35 Co2 C21 B23 -153.6(3) . .
B26 Co2 C21 B23 -63.6(3) . .
C18 B7 B5 B8 -98.2(3) . .
B6 B7 B5 B8 -137.5(3) . .
Co1 B7 B5 B8 -30.9(3) . .
C18 B7 B5 B1 3.6(3) . .
B6 B7 B5 B1 -35.8(3) . .
B8 B7 B5 B1 101.8(3) . .
Co1 B7 B5 B1 70.9(4) . .
C18 B7 B5 B6 39.3(3) . .
B8 B7 B5 B6 137.5(3) . .
Co1 B7 B5 B6 106.7(3) . .
C18 B7 B5 B4 -60.2(3) . .
B6 B7 B5 B4 -99.5(3) . .
B8 B7 B5 B4 38.0(3) . .
Co1 B7 B5 B4 7.1(4) . .
B3 B4 B5 B8 101.6(3) . .
B9 B4 B5 B8 38.0(3) . .
B1 B4 B5 B8 139.5(3) . .
B3 B4 B5 B1 -37.9(3) . .
B9 B4 B5 B1 -101.5(3) . .
B8 B4 B5 B1 -139.5(3) . .
B3 B4 B5 B6 0.1(4) . .
B9 B4 B5 B6 -63.5(4) . .
B1 B4 B5 B6 38.0(3) . .
B8 B4 B5 B6 -101.6(3) . .
B3 B4 B5 B7 63.6(4) . .
B9 B4 B5 B7 -0.1(4) . .
B1 B4 B5 B7 101.5(4) . .
B8 B4 B5 B7 -38.1(3) . .
B38 C25 C26 B46 69.3(3) . .
B44 C25 C26 B46 -0.4(4) . .
B39 C25 C26 B46 108.5(3) . .
Co3 C25 C26 B46 -50.5(2) . .
B38 C25 C26 B40 -0.4(4) . .
B44 C25 C26 B40 -70.1(3) . .
B39 C25 C26 B40 38.9(3) . .
Co3 C25 C26 B40 -120.1(3) . .
B38 C25 C26 B39 -39.3(3) . .
B44 C25 C26 B39 -109.0(3) . .
Co3 C25 C26 B39 -159.0(2) . .
B38 C25 C26 Co3 119.7(3) . .
B44 C25 C26 Co3 50.0(2) . .
B39 C25 C26 Co3 159.0(2) . .
C27 Co3 C26 C25 92.5(2) . .
C28 Co3 C26 C25 139.6(2) . .
B44 Co3 C26 C25 -36.3(2) . .
B55 Co3 C26 C25 49.0(3) . .
B53 Co3 C26 C25 -176.6(2) . .
B43 Co3 C26 C25 -88.3(2) . .
B46 Co3 C26 C25 -129.0(3) . .
C25 Co3 C26 B46 129.0(3) . .
C27 Co3 C26 B46 -138.5(2) . .
C28 Co3 C26 B46 -91.4(2) . .
B44 Co3 C26 B46 92.7(2) . .
B55 Co3 C26 B46 178.0(2) . .
B53 Co3 C26 B46 -47.6(3) . .
B43 Co3 C26 B46 40.7(2) . .
C25 Co3 C26 B40 100.7(4) . .
C27 Co3 C26 B40 -166.8(3) . .
C28 Co3 C26 B40 -119.7(3) . .
B44 Co3 C26 B40 64.3(3) . .
B55 Co3 C26 B40 149.6(3) . .
B53 Co3 C26 B40 -75.9(4) . .
B43 Co3 C26 B40 12.4(3) . .
B46 Co3 C26 B40 -28.3(3) . .
C25 Co3 C26 B39 22.7(3) . .
C27 Co3 C26 B39 115.2(3) . .
C28 Co3 C26 B39 162.3(3) . .
B44 Co3 C26 B39 -13.7(3) . .
B55 Co3 C26 B39 71.6(3) . .
B53 Co3 C26 B39 -153.9(3) . .
B43 Co3 C26 B39 -65.6(3) . .
B46 Co3 C26 B39 -106.3(4) . .
C26 C25 B44 B42 63.7(3) . .
B38 C25 B44 B42 -40.4(3) . .
B39 C25 B44 B42 -4.9(4) . .
Co3 C25 B44 B42 114.5(3) . .
C26 C25 B44 B38 104.1(3) . .
B39 C25 B44 B38 35.5(3) . .
Co3 C25 B44 B38 154.9(3) . .
C26 C25 B44 B43 2.5(4) . .
B38 C25 B44 B43 -101.6(3) . .
B39 C25 B44 B43 -66.1(3) . .
Co3 C25 B44 B43 53.3(2) . .
C26 C25 B44 Co3 -50.8(2) . .
B38 C25 B44 Co3 -154.9(3) . .
B39 C25 B44 Co3 -119.3(3) . .
B42 B43 B44 C25 96.7(3) . .
B41 B43 B44 C25 59.2(3) . .
B46 B43 B44 C25 -3.5(3) . .
Co3 B43 B44 C25 -52.9(2) . .
Ag3 B43 B44 C25 167.2(2) 6_576 .
B41 B43 B44 B42 -37.5(3) . .
B46 B43 B44 B42 -100.2(3) . .
Co3 B43 B44 B42 -149.6(3) . .
Ag3 B43 B44 B42 70.5(2) 6_576 .
B42 B43 B44 B38 37.5(3) . .
B41 B43 B44 B38 0.0(4) . .
B46 B43 B44 B38 -62.8(4) . .
Co3 B43 B44 B38 -112.1(3) . .
Ag3 B43 B44 B38 108.0(3) 6_576 .
B42 B43 B44 Co3 149.6(3) . .
B41 B43 B44 Co3 112.1(3) . .
B46 B43 B44 Co3 49.4(2) . .
Ag3 B43 B44 Co3 -139.88(16) 6_576 .
C27 Co3 B44 C25 -65.0(3) . .
C26 Co3 B44 C25 34.24(19) . .
B55 Co3 B44 C25 -96.8(2) . .
B53 Co3 B44 C25 175.6(2) . .
B43 Co3 B44 C25 120.8(3) . .
B46 Co3 B44 C25 82.5(2) . .
B54 Co3 B44 C25 -148.2(2) . .
C25 Co3 B44 B42 -91.4(3) . .
C27 Co3 B44 B42 -156.3(2) . .
C26 Co3 B44 B42 -57.1(3) . .
B55 Co3 B44 B42 171.8(3) . .
B53 Co3 B44 B42 84.2(3) . .
B43 Co3 B44 B42 29.4(2) . .
B46 Co3 B44 B42 -8.9(3) . .
B54 Co3 B44 B42 120.4(3) . .
C25 Co3 B44 B38 -23.5(2) . .
C27 Co3 B44 B38 -88.5(3) . .
C26 Co3 B44 B38 10.7(3) . .
B55 Co3 B44 B38 -120.3(3) . .
B53 Co3 B44 B38 152.0(3) . .
B43 Co3 B44 B38 97.2(3) . .
B46 Co3 B44 B38 59.0(3) . .
B54 Co3 B44 B38 -171.7(3) . .
C25 Co3 B44 B43 -120.8(3) . .
C27 Co3 B44 B43 174.27(19) . .
C26 Co3 B44 B43 -86.5(2) . .
B55 Co3 B44 B43 142.4(2) . .
B53 Co3 B44 B43 54.8(3) . .
B46 Co3 B44 B43 -38.3(2) . .
B54 Co3 B44 B43 91.0(2) . .
C28 C27 B55 B51 -64.0(3) . .
B52 C27 B55 B51 40.1(3) . .
B48 C27 B55 B51 5.1(4) . .
Co3 C27 B55 B51 -114.6(2) . .
C28 C27 B55 B52 -104.1(3) . .
B48 C27 B55 B52 -35.0(3) . .
Co3 C27 B55 B52 -154.8(2) . .
C28 C27 B55 B54 -1.5(3) . .
B52 C27 B55 B54 102.7(3) . .
B48 C27 B55 B54 67.7(4) . .
Co3 C27 B55 B54 -52.1(2) . .
C28 C27 B55 Co3 50.7(2) . .
B52 C27 B55 Co3 154.8(2) . .
B48 C27 B55 Co3 119.8(3) . .
C25 Co3 B55 C27 97.68(18) . .
C28 Co3 B55 C27 -34.47(17) . .
C26 Co3 B55 C27 64.5(2) . .
B44 Co3 B55 C27 146.96(19) . .
B53 Co3 B55 C27 -83.1(2) . .
B43 Co3 B55 C27 -175.29(19) . .
B54 Co3 B55 C27 -122.6(3) . .
C25 Co3 B55 B51 -169.0(3) . .
C27 Co3 B55 B51 93.3(3) . .
C28 Co3 B55 B51 58.8(3) . .
C26 Co3 B55 B51 157.8(2) . .
B44 Co3 B55 B51 -119.7(3) . .
B53 Co3 B55 B51 10.2(3) . .
B43 Co3 B55 B51 -82.0(3) . .
B54 Co3 B55 B51 -29.3(3) . .
C25 Co3 B55 B52 122.0(3) . .
C27 Co3 B55 B52 24.3(2) . .
C28 Co3 B55 B52 -10.2(2) . .
C26 Co3 B55 B52 88.8(3) . .
B44 Co3 B55 B52 171.2(3) . .
B53 Co3 B55 B52 -58.8(3) . .
B43 Co3 B55 B52 -151.0(2) . .
B54 Co3 B55 B52 -98.4(3) . .
C25 Co3 B55 B54 -139.7(2) . .
C27 Co3 B55 B54 122.6(3) . .
C28 Co3 B55 B54 88.2(2) . .
C26 Co3 B55 B54 -172.8(2) . .
B44 Co3 B55 B54 -90.4(2) . .
B53 Co3 B55 B54 39.6(2) . .
B43 Co3 B55 B54 -52.6(3) . .
B6 C18 C17 B9 69.2(4) . .
B7 C18 C17 B9 0.3(4) . .
B2 C18 C17 B9 108.4(3) . .
Co1 C18 C17 B9 -50.7(2) . .
B6 C18 C17 B3 0.3(4) . .
B7 C18 C17 B3 -68.6(4) . .
B2 C18 C17 B3 39.5(3) . .
Co1 C18 C17 B3 -119.5(3) . .
B6 C18 C17 B2 -39.3(3) . .
B7 C18 C17 B2 -108.2(3) . .
Co1 C18 C17 B2 -159.1(3) . .
B6 C18 C17 Co1 119.8(3) . .
B7 C18 C17 Co1 50.9(2) . .
B2 C18 C17 Co1 159.1(3) . .
B6 B2 C17 C18 35.2(3) . .
B3 B2 C17 C18 138.0(3) . .
B1 B2 C17 C18 97.2(3) . .
C18 B2 C17 B9 -102.5(3) . .
B6 B2 C17 B9 -67.3(4) . .
B3 B2 C17 B9 35.5(3) . .
B1 B2 C17 B9 -5.4(4) . .
C18 B2 C17 B3 -138.0(3) . .
B6 B2 C17 B3 -102.8(3) . .
B1 B2 C17 B3 -40.8(3) . .
C18 B2 C17 Co1 -23.4(3) . .
B6 B2 C17 Co1 11.8(4) . .
B3 B2 C17 Co1 114.6(3) . .
B1 B2 C17 Co1 73.8(4) . .
C19 Co1 C17 C18 143.1(2) . .
C20 Co1 C17 C18 95.7(2) . .
B7 Co1 C17 C18 -36.3(2) . .
B17 Co1 C17 C18 52.1(3) . .
B18 Co1 C17 C18 -173.4(2) . .
B8 Co1 C17 C18 -87.5(2) . .
B9 Co1 C17 C18 -128.9(3) . .
C18 Co1 C17 B9 128.9(3) . .
C19 Co1 C17 B9 -88.0(2) . .
C20 Co1 C17 B9 -135.4(2) . .
B7 Co1 C17 B9 92.6(2) . .
B17 Co1 C17 B9 -179.0(2) . .
B18 Co1 C17 B9 -44.4(3) . .
B8 Co1 C17 B9 41.5(2) . .
C18 Co1 C17 B3 100.5(3) . .
C19 Co1 C17 B3 -116.4(3) . .
C20 Co1 C17 B3 -163.8(3) . .
B7 Co1 C17 B3 64.2(3) . .
B17 Co1 C17 B3 152.6(3) . .
B18 Co1 C17 B3 -72.9(4) . .
B8 Co1 C17 B3 13.0(3) . .
B9 Co1 C17 B3 -28.4(3) . .
C18 Co1 C17 B2 22.6(3) . .
C19 Co1 C17 B2 165.7(3) . .
C20 Co1 C17 B2 118.3(3) . .
B7 Co1 C17 B2 -13.7(3) . .
B17 Co1 C17 B2 74.7(4) . .
B18 Co1 C17 B2 -150.8(3) . .
B8 Co1 C17 B2 -64.8(3) . .
B9 Co1 C17 B2 -106.3(4) . .
B46 B43 B42 B41 -37.7(3) . .
B44 B43 B42 B41 -137.6(3) . .
Co3 B43 B42 B41 -107.4(3) . .
Ag3 B43 B42 B41 117.7(2) 6_576 .
B41 B43 B42 B38 99.2(3) . .
B46 B43 B42 B38 61.6(4) . .
B44 B43 B42 B38 -38.4(3) . .
Co3 B43 B42 B38 -8.2(4) . .
Ag3 B43 B42 B38 -143.0(3) 6_576 .
B41 B43 B42 B44 137.6(3) . .
B46 B43 B42 B44 99.9(3) . .
Co3 B43 B42 B44 30.2(3) . .
Ag3 B43 B42 B44 -104.7(2) 6_576 .
B41 B43 B42 B37 35.7(3) . .
B46 B43 B42 B37 -2.0(4) . .
B44 B43 B42 B37 -101.9(3) . .
Co3 B43 B42 B37 -71.8(4) . .
Ag3 B43 B42 B37 153.4(3) 6_576 .
C25 B44 B42 B41 -60.4(3) . .
B38 B44 B42 B41 -99.5(3) . .
B43 B44 B42 B41 38.1(3) . .
Co3 B44 B42 B41 7.0(4) . .
C25 B44 B42 B38 39.1(3) . .
B43 B44 B42 B38 137.6(3) . .
Co3 B44 B42 B38 106.5(3) . .
C25 B44 B42 B43 -98.6(3) . .
B38 B44 B42 B43 -137.6(3) . .
Co3 B44 B42 B43 -31.1(2) . .
C25 B44 B42 B37 3.2(4) . .
B38 B44 B42 B37 -35.8(3) . .
B43 B44 B42 B37 101.8(3) . .
Co3 B44 B42 B37 70.7(3) . .
B39 B37 B42 B41 100.1(3) . .
B40 B37 B42 B41 37.6(3) . .
B38 B37 B42 B41 137.1(3) . .
B39 B37 B42 B38 -37.0(3) . .
B40 B37 B42 B38 -99.5(3) . .
B41 B37 B42 B38 -137.1(3) . .
B39 B37 B42 B43 64.2(4) . .
B40 B37 B42 B43 1.7(4) . .
B41 B37 B42 B43 -35.8(3) . .
B38 B37 B42 B43 101.2(3) . .
B39 B37 B42 B44 -0.8(4) . .
B40 B37 B42 B44 -63.3(4) . .
B41 B37 B42 B44 -100.9(3) . .
B38 B37 B42 B44 36.2(3) . .
B52 C27 C28 B49 0.3(4) . .
B55 C27 C28 B49 69.3(4) . .
B48 C27 C28 B49 -38.9(3) . .
Co3 C27 C28 B49 119.9(3) . .
B52 C27 C28 B53 -69.2(4) . .
B55 C27 C28 B53 -0.3(4) . .
B48 C27 C28 B53 -108.4(3) . .
Co3 C27 C28 B53 50.3(2) . .
B52 C27 C28 B48 39.2(3) . .
B55 C27 C28 B48 108.2(3) . .
Co3 C27 C28 B48 158.7(2) . .
B52 C27 C28 Co3 -119.5(3) . .
B55 C27 C28 Co3 -50.6(2) . .
B48 C27 C28 Co3 -158.7(2) . .
C25 Co3 C28 C27 -55.0(3) . .
C26 Co3 C28 C27 -94.34(19) . .
B55 Co3 C28 C27 35.99(19) . .
B53 Co3 C28 C27 129.3(3) . .
B43 Co3 C28 C27 174.1(2) . .
B46 Co3 C28 C27 -143.33(19) . .
B54 Co3 C28 C27 87.7(2) . .
C25 Co3 C28 B49 -155.4(3) . .
C27 Co3 C28 B49 -100.4(4) . .
C26 Co3 C28 B49 165.3(3) . .
B55 Co3 C28 B49 -64.4(3) . .
B53 Co3 C28 B49 29.0(3) . .
B43 Co3 C28 B49 73.7(4) . .
B46 Co3 C28 B49 116.3(3) . .
B54 Co3 C28 B49 -12.7(3) . .
C25 Co3 C28 B53 175.6(2) . .
C27 Co3 C28 B53 -129.3(3) . .
C26 Co3 C28 B53 136.3(2) . .
B55 Co3 C28 B53 -93.3(2) . .
B43 Co3 C28 B53 44.7(3) . .
B46 Co3 C28 B53 87.3(2) . .
B54 Co3 C28 B53 -41.6(2) . .
C25 Co3 C28 B48 -77.9(3) . .
C27 Co3 C28 B48 -22.9(2) . .
C26 Co3 C28 B48 -117.2(3) . .
B55 Co3 C28 B48 13.1(3) . .
B53 Co3 C28 B48 106.5(3) . .
B43 Co3 C28 B48 151.2(3) . .
B46 Co3 C28 B48 -166.2(3) . .
B54 Co3 C28 B48 64.8(3) . .
C27 B55 B51 B52 -39.3(3) . .
B54 B55 B51 B52 -138.6(3) . .
Co3 B55 B51 B52 -107.9(3) . .
C27 B55 B51 B50 60.0(3) . .
B52 B55 B51 B50 99.3(3) . .
B54 B55 B51 B50 -39.3(3) . .
Co3 B55 B51 B50 -8.6(4) . .
C27 B55 B51 B54 99.3(3) . .
B52 B55 B51 B54 138.6(3) . .
Co3 B55 B51 B54 30.7(3) . .
C27 B55 B51 B47 -2.5(4) . .
B52 B55 B51 B47 36.7(3) . .
B54 B55 B51 B47 -101.9(3) . .
Co3 B55 B51 B47 -71.2(3) . .
B49 B50 B51 B55 -63.3(4) . .
B47 B50 B51 B55 -101.0(3) . .
B53 B50 B51 B55 1.5(4) . .
B54 B50 B51 B55 39.9(3) . .
B49 B50 B51 B52 0.1(4) . .
B47 B50 B51 B52 -37.6(3) . .
B53 B50 B51 B52 64.9(4) . .
B54 B50 B51 B52 103.4(3) . .
B49 B50 B51 B54 -103.2(3) . .
B47 B50 B51 B54 -140.9(3) . .
B53 B50 B51 B54 -38.4(3) . .
B49 B50 B51 B47 37.7(3) . .
B53 B50 B51 B47 102.5(3) . .
B54 B50 B51 B47 140.9(3) . .
B32 C24 C23 B29 0.1(4) . .
B34 C24 C23 B29 69.4(4) . .
B33 C24 C23 B29 -38.9(3) . .
Co2 C24 C23 B29 120.4(3) . .
B32 C24 C23 B36 -69.9(3) . .
B34 C24 C23 B36 -0.6(4) . .
B33 C24 C23 B36 -108.9(3) . .
Co2 C24 C23 B36 50.4(2) . .
B32 C24 C23 B33 39.0(3) . .
B34 C24 C23 B33 108.3(3) . .
Co2 C24 C23 B33 159.3(2) . .
B32 C24 C23 Co2 -120.3(2) . .
B34 C24 C23 Co2 -51.0(2) . .
B33 C24 C23 Co2 -159.3(2) . .
C21 Co2 C23 C24 -144.1(2) . .
C22 Co2 C23 C24 -96.9(2) . .
B27 Co2 C23 C24 172.4(2) . .
B34 Co2 C23 C24 36.9(2) . .
B36 Co2 C23 C24 129.1(3) . .
B25 Co2 C23 C24 -54.3(3) . .
B35 Co2 C23 C24 88.5(2) . .
C21 Co2 C23 B29 114.4(3) . .
C24 Co2 C23 B29 -101.5(4) . .
C22 Co2 C23 B29 161.6(3) . .
B27 Co2 C23 B29 70.9(4) . .
B34 Co2 C23 B29 -64.6(3) . .
B36 Co2 C23 B29 27.6(3) . .
B25 Co2 C23 B29 -155.8(3) . .
B35 Co2 C23 B29 -13.0(3) . .
C21 Co2 C23 B36 86.8(2) . .
C24 Co2 C23 B36 -129.1(3) . .
C22 Co2 C23 B36 134.0(2) . .
B27 Co2 C23 B36 43.3(3) . .
B34 Co2 C23 B36 -92.2(2) . .
B25 Co2 C23 B36 176.6(2) . .
B35 Co2 C23 B36 -40.7(2) . .
C21 Co2 C23 B33 -166.7(3) . .
C24 Co2 C23 B33 -22.6(3) . .
C22 Co2 C23 B33 -119.5(3) . .
B27 Co2 C23 B33 149.8(3) . .
B34 Co2 C23 B33 14.3(3) . .
B36 Co2 C23 B33 106.5(4) . .
B25 Co2 C23 B33 -76.9(4) . .
B35 Co2 C23 B33 65.9(3) . .
C21 C22 B25 B20 64.3(3) . .
B24 C22 B25 B20 -39.9(3) . .
B23 C22 B25 B20 -4.6(4) . .
Co2 C22 B25 B20 114.2(3) . .
C21 C22 B25 B26 2.0(4) . .
B24 C22 B25 B26 -102.2(3) . .
B23 C22 B25 B26 -66.9(4) . .
Co2 C22 B25 B26 51.9(2) . .
C21 C22 B25 B24 104.2(3) . .
B23 C22 B25 B24 35.3(3) . .
Co2 C22 B25 B24 154.1(3) . .
C21 C22 B25 Co2 -49.8(2) . .
B24 C22 B25 Co2 -154.1(3) . .
B23 C22 B25 Co2 -118.8(3) . .
B21 B26 B25 C22 58.7(3) . .
B20 B26 B25 C22 97.0(3) . .
B27 B26 B25 C22 -3.1(3) . .
Co2 B26 B25 C22 -51.5(2) . .
B21 B26 B25 B20 -38.3(3) . .
B27 B26 B25 B20 -100.0(3) . .
Co2 B26 B25 B20 -148.5(3) . .
B21 B26 B25 B24 -2.0(4) . .
B20 B26 B25 B24 36.3(3) . .
B27 B26 B25 B24 -63.8(3) . .
Co2 B26 B25 B24 -112.2(3) . .
B21 B26 B25 Co2 110.2(3) . .
B20 B26 B25 Co2 148.5(3) . .
B27 B26 B25 Co2 48.4(2) . .
C21 Co2 B25 C22 34.45(19) . .
C24 Co2 B25 C22 -99.89(19) . .
C23 Co2 B25 C22 -63.7(3) . .
B27 Co2 B25 C22 84.0(2) . .
B34 Co2 B25 C22 -149.33(19) . .
B35 Co2 B25 C22 171.4(2) . .
B26 Co2 B25 C22 123.0(3) . .
C21 Co2 B25 B20 -57.8(3) . .
C24 Co2 B25 B20 167.8(3) . .
C23 Co2 B25 B20 -156.0(2) . .
C22 Co2 B25 B20 -92.3(3) . .
B27 Co2 B25 B20 -8.3(3) . .
B34 Co2 B25 B20 118.4(3) . .
B35 Co2 B25 B20 79.1(4) . .
B26 Co2 B25 B20 30.7(3) . .
C21 Co2 B25 B26 -88.6(2) . .
C24 Co2 B25 B26 137.1(2) . .
C23 Co2 B25 B26 173.3(2) . .
C22 Co2 B25 B26 -123.0(3) . .
B27 Co2 B25 B26 -39.0(2) . .
B34 Co2 B25 B26 87.6(2) . .
B35 Co2 B25 B26 48.4(3) . .
C21 Co2 B25 B24 9.8(3) . .
C24 Co2 B25 B24 -124.5(3) . .
C23 Co2 B25 B24 -88.3(3) . .
C22 Co2 B25 B24 -24.6(2) . .
B27 Co2 B25 B24 59.4(3) . .
B34 Co2 B25 B24 -174.0(3) . .
B35 Co2 B25 B24 146.8(3) . .
B26 Co2 B25 B24 98.4(3) . .
B46 C26 B39 C25 -102.3(3) . .
B40 C26 B39 C25 -138.8(3) . .
Co3 C26 B39 C25 -23.5(3) . .
C25 C26 B39 B40 138.8(3) . .
B46 C26 B39 B40 36.4(3) . .
Co3 C26 B39 B40 115.3(3) . .
C25 C26 B39 B38 35.1(3) . .
B46 C26 B39 B38 -67.2(4) . .
B40 C26 B39 B38 -103.7(3) . .
Co3 C26 B39 B38 11.6(4) . .
C25 C26 B39 B37 97.6(3) . .
B46 C26 B39 B37 -4.7(4) . .
B40 C26 B39 B37 -41.1(3) . .
Co3 C26 B39 B37 74.2(4) . .
B38 C25 B39 C26 138.5(3) . .
B44 C25 B39 C26 102.5(3) . .
Co3 C25 B39 C26 24.0(3) . .
C26 C25 B39 B40 -35.4(3) . .
B38 C25 B39 B40 103.1(3) . .
B44 C25 B39 B40 67.0(4) . .
Co3 C25 B39 B40 -11.4(4) . .
C26 C25 B39 B38 -138.5(3) . .
B44 C25 B39 B38 -36.0(3) . .
Co3 C25 B39 B38 -114.5(3) . .
C26 C25 B39 B37 -98.0(3) . .
B38 C25 B39 B37 40.5(3) . .
B44 C25 B39 B37 4.4(4) . .
Co3 C25 B39 B37 -74.0(4) . .
B40 B37 B39 C26 40.2(3) . .
B41 B37 B39 C26 2.6(4) . .
B38 B37 B39 C26 -96.9(3) . .
B42 B37 B39 C26 -59.9(4) . .
B40 B37 B39 C25 98.1(3) . .
B41 B37 B39 C25 60.5(4) . .
B38 B37 B39 C25 -39.0(3) . .
B42 B37 B39 C25 -2.0(4) . .
B41 B37 B39 B40 -37.6(3) . .
B38 B37 B39 B40 -137.1(3) . .
B42 B37 B39 B40 -100.0(3) . .
B40 B37 B39 B38 137.1(3) . .
B41 B37 B39 B38 99.6(3) . .
B42 B37 B39 B38 37.1(3) . .
C21 C22 B24 B23 39.0(3) . .
B25 C22 B24 B23 144.0(3) . .
Co2 C22 B24 B23 114.3(3) . .
C21 C22 B24 B19 -1.9(4) . .
B25 C22 B24 B19 103.0(3) . .
B23 C22 B24 B19 -41.0(3) . .
Co2 C22 B24 B19 73.3(4) . .
C21 C22 B24 B20 -64.5(4) . .
B25 C22 B24 B20 40.4(3) . .
B23 C22 B24 B20 -103.6(3) . .
Co2 C22 B24 B20 10.7(4) . .
C21 C22 B24 B25 -104.9(3) . .
B23 C22 B24 B25 -144.0(3) . .
Co2 C22 B24 B25 -29.7(3) . .
B20 B25 B24 C22 133.5(3) . .
B26 B25 B24 C22 96.8(3) . .
Co2 B25 B24 C22 26.3(2) . .
C22 B25 B24 B23 -32.4(3) . .
B20 B25 B24 B23 101.1(3) . .
B26 B25 B24 B23 64.4(3) . .
Co2 B25 B24 B23 -6.1(4) . .
C22 B25 B24 B19 -96.4(3) . .
B20 B25 B24 B19 37.1(3) . .
B26 B25 B24 B19 0.4(4) . .
Co2 B25 B24 B19 -70.1(3) . .
C22 B25 B24 B20 -133.5(3) . .
B26 B25 B24 B20 -36.7(3) . .
Co2 B25 B24 B20 -107.2(3) . .
C25 C26 B46 B41 -64.1(3) . .
B40 C26 B46 B41 40.4(3) . .
B39 C26 B46 B41 4.6(4) . .
Co3 C26 B46 B41 -114.1(3) . .
C25 C26 B46 B43 -1.9(4) . .
B40 C26 B46 B43 102.5(3) . .
B39 C26 B46 B43 66.8(4) . .
Co3 C26 B46 B43 -51.9(2) . .
C25 C26 B46 B40 -104.4(3) . .
B39 C26 B46 B40 -35.7(3) . .
Co3 C26 B46 B40 -154.4(3) . .
C25 C26 B46 Co3 50.0(2) . .
B40 C26 B46 Co3 154.4(3) . .
B39 C26 B46 Co3 118.7(3) . .
B42 B43 B46 C26 -59.2(3) . .
B41 B43 B46 C26 -96.8(3) . .
B44 B43 B46 C26 3.3(4) . .
Co3 B43 B46 C26 51.9(2) . .
Ag3 B43 B46 C26 -153.4(5) 6_576 .
B42 B43 B46 B41 37.6(3) . .
B44 B43 B46 B41 100.2(3) . .
Co3 B43 B46 B41 148.7(2) . .
Ag3 B43 B46 B41 -56.6(6) 6_576 .
B42 B43 B46 B40 1.5(4) . .
B41 B43 B46 B40 -36.1(3) . .
B44 B43 B46 B40 64.1(3) . .
Co3 B43 B46 B40 112.6(3) . .
Ag3 B43 B46 B40 -92.7(6) 6_576 .
B42 B43 B46 Co3 -111.1(3) . .
B41 B43 B46 Co3 -148.7(2) . .
B44 B43 B46 Co3 -48.5(2) . .
Ag3 B43 B46 Co3 154.7(6) 6_576 .
C25 Co3 B46 C26 -34.4(2) . .
C27 Co3 B46 C26 61.8(3) . .
C28 Co3 B46 C26 97.6(2) . .
B44 Co3 B46 C26 -83.8(2) . .
B53 Co3 B46 C26 146.3(2) . .
B43 Co3 B46 C26 -122.8(3) . .
B54 Co3 B46 C26 -172.9(2) . .
C25 Co3 B46 B41 58.0(3) . .
C27 Co3 B46 B41 154.3(2) . .
C28 Co3 B46 B41 -170.0(2) . .
C26 Co3 B46 B41 92.4(3) . .
B44 Co3 B46 B41 8.6(3) . .
B53 Co3 B46 B41 -121.3(3) . .
B43 Co3 B46 B41 -30.4(2) . .
B54 Co3 B46 B41 -80.4(3) . .
C25 Co3 B46 B43 88.4(2) . .
C27 Co3 B46 B43 -175.36(19) . .
C28 Co3 B46 B43 -139.64(19) . .
C26 Co3 B46 B43 122.8(3) . .
B44 Co3 B46 B43 39.0(2) . .
B53 Co3 B46 B43 -90.9(2) . .
B54 Co3 B46 B43 -50.1(3) . .
C25 Co3 B46 B40 -10.0(3) . .
C27 Co3 B46 B40 86.2(3) . .
C28 Co3 B46 B40 122.0(3) . .
C26 Co3 B46 B40 24.4(3) . .
B44 Co3 B46 B40 -59.4(3) . .
B53 Co3 B46 B40 170.7(3) . .
B43 Co3 B46 B40 -98.4(4) . .
B54 Co3 B46 B40 -148.5(3) . .
C24 C23 B29 B33 38.9(3) . .
B36 C23 B29 B33 143.6(3) . .
Co2 C23 B29 B33 115.3(3) . .
C24 C23 B29 B28 -2.1(4) . .
B36 C23 B29 B28 102.6(3) . .
B33 C23 B29 B28 -41.0(3) . .
Co2 C23 B29 B28 74.3(4) . .
C24 C23 B29 B30 -65.1(4) . .
B36 C23 B29 B30 39.5(3) . .
B33 C23 B29 B30 -104.0(3) . .
Co2 C23 B29 B30 11.3(5) . .
C24 C23 B29 B36 -104.6(3) . .
B33 C23 B29 B36 -143.6(3) . .
Co2 C23 B29 B36 -28.3(3) . .
C23 B29 B28 B33 40.9(3) . .
B30 B29 B28 B33 138.8(3) . .
B36 B29 B28 B33 102.2(3) . .
C23 B29 B28 B32 3.1(4) . .
B33 B29 B28 B32 -37.8(3) . .
B30 B29 B28 B32 101.0(3) . .
B36 B29 B28 B32 64.4(4) . .
C23 B29 B28 B31 -59.4(4) . .
B33 B29 B28 B31 -100.2(3) . .
B30 B29 B28 B31 38.5(3) . .
B36 B29 B28 B31 2.0(4) . .
C23 B29 B28 B30 -97.9(3) . .
B33 B29 B28 B30 -138.8(3) . .
B36 B29 B28 B30 -36.5(3) . .
B29 C23 B33 C24 139.1(3) . .
B36 C23 B33 C24 102.6(3) . .
Co2 C23 B33 C24 23.4(3) . .
C24 C23 B33 B32 -35.6(3) . .
B29 C23 B33 B32 103.5(3) . .
B36 C23 B33 B32 67.0(4) . .
Co2 C23 B33 B32 -12.2(4) . .
C24 C23 B33 B29 -139.1(3) . .
B36 C23 B33 B29 -36.5(3) . .
Co2 C23 B33 B29 -115.7(3) . .
C24 C23 B33 B28 -98.1(3) . .
B29 C23 B33 B28 41.0(3) . .
B36 C23 B33 B28 4.4(4) . .
Co2 C23 B33 B28 -74.7(4) . .
B32 C24 B33 C23 -138.2(3) . .
B34 C24 B33 C23 -101.8(3) . .
Co2 C24 B33 C23 -23.5(3) . .
C23 C24 B33 B32 138.2(3) . .
B34 C24 B33 B32 36.4(3) . .
Co2 C24 B33 B32 114.7(3) . .
C23 C24 B33 B29 34.7(3) . .
B32 C24 B33 B29 -103.5(3) . .
B34 C24 B33 B29 -67.2(4) . .
Co2 C24 B33 B29 11.1(4) . .
C23 C24 B33 B28 97.1(3) . .
B32 C24 B33 B28 -41.1(3) . .
B34 C24 B33 B28 -4.7(4) . .
Co2 C24 B33 B28 73.6(4) . .
B28 B29 B33 C23 133.0(3) . .
B30 B29 B33 C23 95.5(3) . .
B36 B29 B33 C23 32.5(3) . .
C23 B29 B33 C24 -33.7(2) . .
B28 B29 B33 C24 99.3(3) . .
B30 B29 B33 C24 61.8(3) . .
B36 B29 B33 C24 -1.2(4) . .
C23 B29 B33 B32 -94.2(3) . .
B28 B29 B33 B32 38.8(3) . .
B30 B29 B33 B32 1.3(4) . .
B36 B29 B33 B32 -61.7(4) . .
C23 B29 B33 B28 -133.0(3) . .
B30 B29 B33 B28 -37.5(3) . .
B36 B29 B33 B28 -100.5(3) . .
B29 B28 B33 C23 -39.6(3) . .
B32 B28 B33 C23 97.4(3) . .
B31 B28 B33 C23 59.9(4) . .
B30 B28 B33 C23 -3.0(4) . .
B29 B28 B33 C24 -97.1(3) . .
B32 B28 B33 C24 39.9(3) . .
B31 B28 B33 C24 2.4(4) . .
B30 B28 B33 C24 -60.4(4) . .
B29 B28 B33 B32 -137.0(3) . .
B31 B28 B33 B32 -37.5(3) . .
B30 B28 B33 B32 -100.3(3) . .
B32 B28 B33 B29 137.0(3) . .
B31 B28 B33 B29 99.5(3) . .
B30 B28 B33 B29 36.6(3) . .
C26 C25 B38 B39 39.0(3) . .
B44 C25 B38 B39 144.1(3) . .
Co3 C25 B38 B39 116.0(3) . .
C26 C25 B38 B42 -64.4(4) . .
B44 C25 B38 B42 40.8(3) . .
B39 C25 B38 B42 -103.3(3) . .
Co3 C25 B38 B42 12.6(4) . .
C26 C25 B38 B37 -1.5(4) . .
B44 C25 B38 B37 103.7(3) . .
B39 C25 B38 B37 -40.4(3) . .
Co3 C25 B38 B37 75.5(4) . .
C26 C25 B38 B44 -105.2(3) . .
B39 C25 B38 B44 -144.1(3) . .
Co3 C25 B38 B44 -28.1(3) . .
C26 B39 B38 C25 -34.3(2) . .
B40 B39 B38 C25 -95.2(3) . .
B37 B39 B38 C25 -133.8(3) . .
C26 B39 B38 B42 61.7(3) . .
C25 B39 B38 B42 96.0(3) . .
B40 B39 B38 B42 0.8(4) . .
B37 B39 B38 B42 -37.8(3) . .
C26 B39 B38 B37 99.5(3) . .
C25 B39 B38 B37 133.8(3) . .
B40 B39 B38 B37 38.6(3) . .
C26 B39 B38 B44 -2.0(4) . .
C25 B39 B38 B44 32.3(3) . .
B40 B39 B38 B44 -62.9(4) . .
B37 B39 B38 B44 -101.5(3) . .
B41 B42 B38 C25 61.8(4) . .
B43 B42 B38 C25 -1.8(4) . .
B44 B42 B38 C25 -40.4(3) . .
B37 B42 B38 C25 99.8(3) . .
B41 B42 B38 B39 -0.5(4) . .
B43 B42 B38 B39 -64.1(4) . .
B44 B42 B38 B39 -102.7(3) . .
B37 B42 B38 B39 37.5(3) . .
B41 B42 B38 B37 -38.0(3) . .
B43 B42 B38 B37 -101.6(3) . .
B44 B42 B38 B37 -140.2(3) . .
B41 B42 B38 B44 102.2(3) . .
B43 B42 B38 B44 38.6(3) . .
B37 B42 B38 B44 140.2(3) . .
B39 B37 B38 C25 40.3(3) . .
B40 B37 B38 C25 2.6(4) . .
B41 B37 B38 C25 -60.1(4) . .
B42 B37 B38 C25 -97.9(3) . .
B40 B37 B38 B39 -37.7(3) . .
B41 B37 B38 B39 -100.4(3) . .
B42 B37 B38 B39 -138.1(3) . .
B39 B37 B38 B42 138.1(3) . .
B40 B37 B38 B42 100.5(3) . .
B41 B37 B38 B42 37.7(3) . .
B39 B37 B38 B44 102.2(3) . .
B40 B37 B38 B44 64.6(4) . .
B41 B37 B38 B44 1.8(4) . .
B42 B37 B38 B44 -35.9(3) . .
B42 B44 B38 C25 132.9(3) . .
B43 B44 B38 C25 95.5(3) . .
Co3 B44 B38 C25 25.4(3) . .
C25 B44 B38 B39 -32.6(3) . .
B42 B44 B38 B39 100.3(3) . .
B43 B44 B38 B39 62.9(4) . .
Co3 B44 B38 B39 -7.2(4) . .
C25 B44 B38 B42 -132.9(3) . .
B43 B44 B38 B42 -37.4(3) . .
Co3 B44 B38 B42 -107.5(3) . .
C25 B44 B38 B37 -96.6(3) . .
B42 B44 B38 B37 36.2(3) . .
B43 B44 B38 B37 -1.1(4) . .
Co3 B44 B38 B37 -71.2(4) . .
C18 C17 B9 B4 -64.4(3) . .
B3 C17 B9 B4 39.5(3) . .
B2 C17 B9 B4 4.4(4) . .
Co1 C17 B9 B4 -114.5(3) . .
C18 C17 B9 B3 -103.9(3) . .
B2 C17 B9 B3 -35.1(3) . .
Co1 C17 B9 B3 -154.0(2) . .
C18 C17 B9 B8 -2.0(4) . .
B3 C17 B9 B8 102.0(3) . .
B2 C17 B9 B8 66.9(4) . .
Co1 C17 B9 B8 -52.1(2) . .
C18 C17 B9 Co1 50.1(2) . .
B3 C17 B9 Co1 154.0(2) . .
B2 C17 B9 Co1 118.9(3) . .
B3 B4 B9 C17 -39.0(3) . .
B1 B4 B9 C17 -1.6(4) . .
B5 B4 B9 C17 61.3(4) . .
B8 B4 B9 C17 98.6(3) . .
B1 B4 B9 B3 37.4(3) . .
B5 B4 B9 B3 100.3(3) . .
B8 B4 B9 B3 137.6(3) . .
B3 B4 B9 B8 -137.6(3) . .
B1 B4 B9 B8 -100.2(3) . .
B5 B4 B9 B8 -37.3(3) . .
B3 B4 B9 Co1 -107.4(3) . .
B1 B4 B9 Co1 -69.9(4) . .
B5 B4 B9 Co1 -7.0(4) . .
B8 B4 B9 Co1 30.2(3) . .
C18 Co1 B9 C17 -34.65(19) . .
C19 Co1 B9 C17 100.1(2) . .
C20 Co1 B9 C17 63.9(3) . .
B7 Co1 B9 C17 -83.6(2) . .
B18 Co1 B9 C17 149.2(2) . .
B8 Co1 B9 C17 -122.1(3) . .
B16 Co1 B9 C17 -171.7(2) . .
C18 Co1 B9 B4 58.4(3) . .
C19 Co1 B9 B4 -166.8(3) . .
C20 Co1 B9 B4 157.0(3) . .
C17 Co1 B9 B4 93.1(3) . .
B7 Co1 B9 B4 9.4(3) . .
B18 Co1 B9 B4 -117.7(3) . .
B8 Co1 B9 B4 -29.0(3) . .
B16 Co1 B9 B4 -78.6(3) . .
C18 Co1 B9 B3 -9.7(3) . .
C19 Co1 B9 B3 125.0(3) . .
C20 Co1 B9 B3 88.9(3) . .
C17 Co1 B9 B3 24.9(3) . .
B7 Co1 B9 B3 -58.7(3) . .
B18 Co1 B9 B3 174.1(3) . .
B8 Co1 B9 B3 -97.2(3) . .
B16 Co1 B9 B3 -146.8(3) . .
C18 Co1 B9 B8 87.4(2) . .
C19 Co1 B9 B8 -137.8(2) . .
C20 Co1 B9 B8 -173.98(19) . .
C17 Co1 B9 B8 122.1(3) . .
B7 Co1 B9 B8 38.4(2) . .
B18 Co1 B9 B8 -88.7(2) . .
B16 Co1 B9 B8 -49.6(3) . .
C18 C17 B3 B4 64.6(4) . .
B9 C17 B3 B4 -40.0(3) . .
B2 C17 B3 B4 104.2(3) . .
Co1 C17 B3 B4 -10.6(4) . .
C18 C17 B3 B2 -39.6(3) . .
B9 C17 B3 B2 -144.2(3) . .
Co1 C17 B3 B2 -114.8(3) . .
C18 C17 B3 B1 1.7(4) . .
B9 C17 B3 B1 -102.9(3) . .
B2 C17 B3 B1 41.3(3) . .
Co1 C17 B3 B1 -73.5(4) . .
C18 C17 B3 B9 104.6(3) . .
B2 C17 B3 B9 144.2(3) . .
Co1 C17 B3 B9 29.4(3) . .
B9 B4 B3 C17 39.1(3) . .
B1 B4 B3 C17 -99.2(3) . .
B5 B4 B3 C17 -61.5(3) . .
B8 B4 B3 C17 0.8(4) . .
B9 B4 B3 B2 101.4(3) . .
B1 B4 B3 B2 -36.8(3) . .
B5 B4 B3 B2 0.9(4) . .
B8 B4 B3 B2 63.1(4) . .
B9 B4 B3 B1 138.2(3) . .
B5 B4 B3 B1 37.7(3) . .
B8 B4 B3 B1 100.0(3) . .
B1 B4 B3 B9 -138.2(3) . .
B5 B4 B3 B9 -100.5(3) . .
B8 B4 B3 B9 -38.3(3) . .
C18 B2 B3 C17 34.6(3) . .
B6 B2 B3 C17 94.4(3) . .
B1 B2 B3 C17 132.8(3) . .
C17 B2 B3 B4 -95.9(3) . .
C18 B2 B3 B4 -61.3(4) . .
B6 B2 B3 B4 -1.5(4) . .
B1 B2 B3 B4 37.0(3) . .
C17 B2 B3 B1 -132.8(3) . .
C18 B2 B3 B1 -98.2(3) . .
B6 B2 B3 B1 -38.5(3) . .
C17 B2 B3 B9 -31.8(3) . .
C18 B2 B3 B9 2.8(4) . .
B6 B2 B3 B9 62.6(4) . .
B1 B2 B3 B9 101.0(3) . .
B4 B9 B3 C17 -134.2(3) . .
B8 B9 B3 C17 -96.3(3) . .
Co1 B9 B3 C17 -26.5(3) . .
C17 B9 B3 B4 134.2(3) . .
B8 B9 B3 B4 37.9(3) . .
Co1 B9 B3 B4 107.7(3) . .
C17 B9 B3 B2 32.3(3) . .
B4 B9 B3 B2 -101.9(3) . .
B8 B9 B3 B2 -64.0(4) . .
Co1 B9 B3 B2 5.7(4) . .
C17 B9 B3 B1 96.4(3) . .
B4 B9 B3 B1 -37.8(3) . .
B8 B9 B3 B1 0.1(4) . .
Co1 B9 B3 B1 69.9(4) . .
B52 C27 B48 C28 -138.4(3) . .
B55 C27 B48 C28 -102.9(3) . .
Co3 C27 B48 C28 -24.2(3) . .
C28 C27 B48 B52 138.4(3) . .
B55 C27 B48 B52 35.5(3) . .
Co3 C27 B48 B52 114.1(3) . .
C28 C27 B48 B49 35.2(3) . .
B52 C27 B48 B49 -103.1(3) . .
B55 C27 B48 B49 -67.7(4) . .
Co3 C27 B48 B49 11.0(4) . .
C28 C27 B48 B47 97.4(3) . .
B52 C27 B48 B47 -41.0(3) . .
B55 C27 B48 B47 -5.5(4) . .
Co3 C27 B48 B47 73.2(4) . .
B49 C28 B48 C27 138.4(3) . .
B53 C28 B48 C27 102.7(3) . .
Co3 C28 B48 C27 23.9(3) . .
C27 C28 B48 B52 -35.6(3) . .
B49 C28 B48 B52 102.9(3) . .
B53 C28 B48 B52 67.1(4) . .
Co3 C28 B48 B52 -11.6(4) . .
C27 C28 B48 B49 -138.4(3) . .
B53 C28 B48 B49 -35.7(3) . .
Co3 C28 B48 B49 -114.5(3) . .
C27 C28 B48 B47 -97.9(3) . .
B49 C28 B48 B47 40.5(3) . .
B53 C28 B48 B47 4.8(4) . .
Co3 C28 B48 B47 -74.0(3) . .
B27 B21 B20 B24 -64.3(4) . .
B22 B21 B20 B24 1.1(4) . .
B26 B21 B20 B24 -102.5(3) . .
B19 B21 B20 B24 38.5(3) . .
B27 B21 B20 B19 -102.8(3) . .
B22 B21 B20 B19 -37.4(3) . .
B26 B21 B20 B19 -141.0(3) . .
B27 B21 B20 B25 -0.5(4) . .
B22 B21 B20 B25 64.8(4) . .
B26 B21 B20 B25 -38.8(3) . .
B19 B21 B20 B25 102.2(3) . .
B27 B21 B20 B26 38.2(3) . .
B22 B21 B20 B26 103.6(3) . .
B19 B21 B20 B26 141.0(3) . .
C22 B24 B20 B21 60.8(4) . .
B23 B24 B20 B21 -1.3(4) . .
B19 B24 B20 B21 -38.8(3) . .
B25 B24 B20 B21 100.2(3) . .
C22 B24 B20 B19 99.5(3) . .
B23 B24 B20 B19 37.5(3) . .
B25 B24 B20 B19 138.9(3) . .
C22 B24 B20 B25 -39.4(3) . .
B23 B24 B20 B25 -101.4(3) . .
B19 B24 B20 B25 -138.9(3) . .
C22 B24 B20 B26 -2.6(4) . .
B23 B24 B20 B26 -64.7(4) . .
B19 B24 B20 B26 -102.2(3) . .
B25 B24 B20 B26 36.8(3) . .
C22 B25 B20 B21 -61.2(4) . .
B26 B25 B20 B21 38.8(3) . .
B24 B25 B20 B21 -100.4(3) . .
Co2 B25 B20 B21 6.5(4) . .
C22 B25 B20 B24 39.2(3) . .
B26 B25 B20 B24 139.2(3) . .
Co2 B25 B20 B24 107.0(3) . .
C22 B25 B20 B19 2.5(4) . .
B26 B25 B20 B19 102.4(3) . .
B24 B25 B20 B19 -36.8(3) . .
Co2 B25 B20 B19 70.2(4) . .
C22 B25 B20 B26 -100.0(3) . .
B24 B25 B20 B26 -139.2(3) . .
Co2 B25 B20 B26 -32.2(3) . .
B27 B26 B20 B21 -36.2(3) . .
Co2 B26 B20 B21 -104.2(3) . .
B21 B26 B20 B24 99.2(3) . .
B25 B26 B20 B24 -37.0(3) . .
B27 B26 B20 B24 62.9(4) . .
Co2 B26 B20 B24 -5.0(4) . .
B21 B26 B20 B19 35.5(3) . .
B25 B26 B20 B19 -100.7(3) . .
B27 B26 B20 B19 -0.7(4) . .
Co2 B26 B20 B19 -68.7(3) . .
B21 B26 B20 B25 136.2(3) . .
B27 B26 B20 B25 100.0(3) . .
Co2 B26 B20 B25 32.0(3) . .
C24 B34 B35 B31 -96.3(3) . .
B32 B34 B35 B31 -35.9(3) . .
Co2 B34 B35 B31 -147.9(2) . .
C24 B34 B35 B36 2.1(3) . .
B31 B34 B35 B36 98.4(3) . .
B32 B34 B35 B36 62.4(3) . .
Co2 B34 B35 B36 -49.6(2) . .
C24 B34 B35 B30 -59.2(3) . .
B31 B34 B35 B30 37.1(3) . .
B32 B34 B35 B30 1.2(4) . .
Co2 B34 B35 B30 -110.8(3) . .
C24 B34 B35 Co2 51.6(2) . .
B31 B34 B35 Co2 147.9(2) . .
B32 B34 B35 Co2 112.0(3) . .
C21 Co2 B35 B31 -155.3(2) . .
C24 Co2 B35 B31 -9.8(3) . .
C23 Co2 B35 B31 -56.3(3) . .
B27 Co2 B35 B31 170.5(3) . .
B34 Co2 B35 B31 29.9(2) . .
B36 Co2 B35 B31 -95.6(3) . .
B25 Co2 B35 B31 83.8(3) . .
B26 Co2 B35 B31 119.0(3) . .
C21 Co2 B35 B36 -59.6(3) . .
C24 Co2 B35 B36 85.9(2) . .
C23 Co2 B35 B36 39.3(2) . .
B27 Co2 B35 B36 -93.8(2) . .
B34 Co2 B35 B36 125.5(3) . .
B25 Co2 B35 B36 179.4(2) . .
B26 Co2 B35 B36 -145.3(2) . .
C21 Co2 B35 B34 174.82(18) . .
C24 Co2 B35 B34 -39.68(19) . .
C23 Co2 B35 B34 -86.2(2) . .
B27 Co2 B35 B34 140.6(2) . .
B36 Co2 B35 B34 -125.5(3) . .
B25 Co2 B35 B34 53.9(3) . .
B26 Co2 B35 B34 89.1(2) . .
C21 Co2 B35 B30 -89.0(3) . .
C24 Co2 B35 B30 56.4(3) . .
C23 Co2 B35 B30 9.9(3) . .
B27 Co2 B35 B30 -123.2(3) . .
B34 Co2 B35 B30 96.1(3) . .
B36 Co2 B35 B30 -29.4(3) . .
B25 Co2 B35 B30 150.0(3) . .
B26 Co2 B35 B30 -174.8(3) . .
C27 C28 B53 B50 63.2(3) . .
B49 C28 B53 B50 -40.2(3) . .
B48 C28 B53 B50 -5.2(4) . .
Co3 C28 B53 B50 113.5(3) . .
C27 C28 B53 B49 103.4(3) . .
B48 C28 B53 B49 35.0(3) . .
Co3 C28 B53 B49 153.7(3) . .
C27 C28 B53 B54 1.9(3) . .
B49 C28 B53 B54 -101.5(3) . .
B48 C28 B53 B54 -66.5(3) . .
Co3 C28 B53 B54 52.2(2) . .
C27 C28 B53 Co3 -50.3(2) . .
B49 C28 B53 Co3 -153.7(3) . .
B48 C28 B53 Co3 -118.7(3) . .
B49 B50 B53 C28 39.5(3) . .
B47 B50 B53 C28 3.4(4) . .
B51 B50 B53 C28 -61.6(3) . .
B54 B50 B53 C28 -99.7(3) . .
B47 B50 B53 B49 -36.1(3) . .
B51 B50 B53 B49 -101.0(3) . .
B54 B50 B53 B49 -139.2(3) . .
B49 B50 B53 B54 139.2(3) . .
B47 B50 B53 B54 103.1(3) . .
B51 B50 B53 B54 38.1(3) . .
B49 B50 B53 Co3 106.9(3) . .
B47 B50 B53 Co3 70.8(4) . .
B51 B50 B53 Co3 5.9(4) . .
B54 B50 B53 Co3 -32.3(3) . .
C27 Co3 B53 C28 34.2(2) . .
C26 Co3 B53 C28 -64.6(3) . .
B44 Co3 B53 C28 171.4(2) . .
B55 Co3 B53 C28 82.7(2) . .
B43 Co3 B53 C28 -148.7(2) . .
B46 Co3 B53 C28 -98.1(2) . .
B54 Co3 B53 C28 122.2(3) . .
C27 Co3 B53 B50 -57.5(3) . .
C28 Co3 B53 B50 -91.6(3) . .
C26 Co3 B53 B50 -156.2(2) . .
B44 Co3 B53 B50 79.8(3) . .
B55 Co3 B53 B50 -9.0(3) . .
B43 Co3 B53 B50 119.7(3) . .
B46 Co3 B53 B50 170.2(3) . .
B54 Co3 B53 B50 30.6(3) . .
C27 Co3 B53 B49 9.4(3) . .
C28 Co3 B53 B49 -24.8(3) . .
C26 Co3 B53 B49 -89.4(3) . .
B44 Co3 B53 B49 146.6(3) . .
B55 Co3 B53 B49 57.8(3) . .
B43 Co3 B53 B49 -173.5(3) . .
B46 Co3 B53 B49 -122.9(3) . .
B54 Co3 B53 B49 97.4(3) . .
C27 Co3 B53 B54 -88.1(2) . .
C28 Co3 B53 B54 -122.2(3) . .
C26 Co3 B53 B54 173.2(2) . .
B44 Co3 B53 B54 49.2(3) . .
B55 Co3 B53 B54 -39.6(2) . .
B43 Co3 B53 B54 89.1(2) . .
B46 Co3 B53 B54 139.6(2) . .
C28 C27 B52 B48 -39.4(3) . .
B55 C27 B52 B48 -144.1(3) . .
Co3 C27 B52 B48 -115.7(3) . .
C28 C27 B52 B47 1.4(4) . .
B55 C27 B52 B47 -103.3(3) . .
B48 C27 B52 B47 40.9(3) . .
Co3 C27 B52 B47 -74.9(3) . .
C28 C27 B52 B51 64.8(3) . .
B55 C27 B52 B51 -39.9(3) . .
B48 C27 B52 B51 104.2(3) . .
Co3 C27 B52 B51 -11.5(4) . .
C28 C27 B52 B55 104.7(3) . .
B48 C27 B52 B55 144.1(3) . .
Co3 C27 B52 B55 28.4(3) . .
C28 B48 B52 C27 34.3(2) . .
B49 B48 B52 C27 94.5(3) . .
B47 B48 B52 C27 133.0(3) . .
C27 B48 B52 B47 -133.0(3) . .
C28 B48 B52 B47 -98.8(3) . .
B49 B48 B52 B47 -38.5(3) . .
C27 B48 B52 B51 -95.4(3) . .
C28 B48 B52 B51 -61.1(3) . .
B49 B48 B52 B51 -0.9(4) . .
B47 B48 B52 B51 37.7(3) . .
C27 B48 B52 B55 -31.9(3) . .
C28 B48 B52 B55 2.4(3) . .
B49 B48 B52 B55 62.6(3) . .
B47 B48 B52 B55 101.2(3) . .
B55 B51 B52 C27 39.3(3) . .
B50 B51 B52 C27 -61.7(3) . .
B54 B51 B52 C27 1.4(4) . .
B47 B51 B52 C27 -99.3(3) . .
B55 B51 B52 B48 101.4(3) . .
B50 B51 B52 B48 0.4(4) . .
B54 B51 B52 B48 63.6(4) . .
B47 B51 B52 B48 -37.1(3) . .
B55 B51 B52 B47 138.6(3) . .
B50 B51 B52 B47 37.6(3) . .
B54 B51 B52 B47 100.7(3) . .
B50 B51 B52 B55 -101.0(3) . .
B54 B51 B52 B55 -37.9(3) . .
B47 B51 B52 B55 -138.6(3) . .
B51 B55 B52 C27 -133.9(3) . .
B54 B55 B52 C27 -96.6(3) . .
Co3 B55 B52 C27 -25.9(2) . .
C27 B55 B52 B48 32.3(3) . .
B51 B55 B52 B48 -101.5(3) . .
B54 B55 B52 B48 -64.3(4) . .
Co3 B55 B52 B48 6.4(4) . .
C27 B55 B52 B47 96.1(3) . .
B51 B55 B52 B47 -37.8(3) . .
B54 B55 B52 B47 -0.5(4) . .
Co3 B55 B52 B47 70.2(3) . .
C27 B55 B52 B51 133.9(3) . .
B54 B55 B52 B51 37.2(3) . .
Co3 B55 B52 B51 108.0(3) . .
B14 B15 B11 B18 63.7(4) . .
B17 B15 B11 B18 -0.6(4) . .
B10 B15 B11 B18 101.7(4) . .
B16 B15 B11 B18 -39.2(3) . .
B14 B15 B11 B16 102.9(3) . .
B17 B15 B11 B16 38.6(3) . .
B10 B15 B11 B16 140.9(3) . .
B14 B15 B11 B12 0.2(4) . .
B17 B15 B11 B12 -64.1(4) . .
B10 B15 B11 B12 38.2(3) . .
B16 B15 B11 B12 -102.7(3) . .
B14 B15 B11 B10 -38.0(3) . .
B17 B15 B11 B10 -102.3(3) . .
B16 B15 B11 B10 -140.9(3) . .
B17 C20 B13 C19 -102.6(3) . .
B14 C20 B13 C19 -138.3(3) . .
Co1 C20 B13 C19 -24.1(3) . .
C19 C20 B13 B14 138.3(3) . .
B17 C20 B13 B14 35.7(3) . .
Co1 C20 B13 B14 114.2(3) . .
C19 C20 B13 B12 35.4(3) . .
B17 C20 B13 B12 -67.2(4) . .
B14 C20 B13 B12 -102.9(4) . .
Co1 C20 B13 B12 11.3(4) . .
C19 C20 B13 B10 97.6(3) . .
B17 C20 B13 B10 -5.0(4) . .
B14 C20 B13 B10 -40.7(3) . .
Co1 C20 B13 B10 73.5(4) . .
B12 C19 B13 C20 138.2(3) . .
B18 C19 B13 C20 102.7(3) . .
Co1 C19 B13 C20 24.1(3) . .
C20 C19 B13 B14 -35.6(3) . .
B12 C19 B13 B14 102.6(3) . .
B18 C19 B13 B14 67.0(4) . .
Co1 C19 B13 B14 -11.6(4) . .
C20 C19 B13 B12 -138.2(3) . .
B18 C19 B13 B12 -35.6(3) . .
Co1 C19 B13 B12 -114.2(3) . .
C20 C19 B13 B10 -97.7(3) . .
B12 C19 B13 B10 40.5(3) . .
B18 C19 B13 B10 4.9(4) . .
Co1 C19 B13 B10 -73.7(4) . .
B24 C22 B23 C21 138.7(3) . .
B25 C22 B23 C21 102.7(3) . .
Co2 C22 B23 C21 23.2(3) . .
C21 C22 B23 B22 -35.2(3) . .
B24 C22 B23 B22 103.4(3) . .
B25 C22 B23 B22 67.4(4) . .
Co2 C22 B23 B22 -12.1(4) . .
C21 C22 B23 B24 -138.7(3) . .
B25 C22 B23 B24 -36.0(3) . .
Co2 C22 B23 B24 -115.5(3) . .
C21 C22 B23 B19 -97.8(3) . .
B24 C22 B23 B19 40.8(3) . .
B25 C22 B23 B19 4.8(4) . .
Co2 C22 B23 B19 -74.7(4) . .
B22 C21 B23 C22 -138.5(3) . .
B27 C21 B23 C22 -102.5(3) . .
Co2 C21 B23 C22 -23.8(3) . .
C22 C21 B23 B22 138.5(3) . .
B27 C21 B23 B22 36.0(3) . .
Co2 C21 B23 B22 114.7(3) . .
C22 C21 B23 B24 35.4(3) . .
B22 C21 B23 B24 -103.1(3) . .
B27 C21 B23 B24 -67.1(4) . .
Co2 C21 B23 B24 11.6(4) . .
C22 C21 B23 B19 97.7(3) . .
B22 C21 B23 B19 -40.8(3) . .
B27 C21 B23 B19 -4.8(4) . .
Co2 C21 B23 B19 73.9(4) . .
B19 B24 B23 C22 133.2(3) . .
B20 B24 B23 C22 95.6(3) . .
B25 B24 B23 C22 31.8(3) . .
C22 B24 B23 C21 -34.2(2) . .
B19 B24 B23 C21 98.9(3) . .
B20 B24 B23 C21 61.4(3) . .
B25 B24 B23 C21 -2.4(4) . .
C22 B24 B23 B22 -94.7(3) . .
B19 B24 B23 B22 38.5(3) . .
B20 B24 B23 B22 0.9(4) . .
B25 B24 B23 B22 -62.8(4) . .
C22 B24 B23 B19 -133.2(3) . .
B20 B24 B23 B19 -37.6(3) . .
B25 B24 B23 B19 -101.3(3) . .
C22 C21 B22 B23 -38.8(3) . .
B27 C21 B22 B23 -144.0(3) . .
Co2 C21 B22 B23 -115.6(3) . .
C22 C21 B22 B21 64.4(3) . .
B27 C21 B22 B21 -40.9(3) . .
B23 C21 B22 B21 103.1(3) . .
Co2 C21 B22 B21 -12.5(4) . .
C22 C21 B22 B19 2.0(4) . .
B27 C21 B22 B19 -103.2(3) . .
B23 C21 B22 B19 40.8(3) . .
Co2 C21 B22 B19 -74.9(4) . .
C22 C21 B22 B27 105.2(3) . .
B23 C21 B22 B27 144.0(3) . .
Co2 C21 B22 B27 28.3(3) . .
C22 B23 B22 C21 34.2(3) . .
B24 B23 B22 C21 95.0(3) . .
B19 B23 B22 C21 133.4(3) . .
C22 B23 B22 B21 -61.0(3) . .
C21 B23 B22 B21 -95.3(3) . .
B24 B23 B22 B21 -0.2(4) . .
B19 B23 B22 B21 38.1(3) . .
C22 B23 B22 B19 -99.1(3) . .
C21 B23 B22 B19 -133.4(3) . .
B24 B23 B22 B19 -38.3(3) . .
C22 B23 B22 B27 1.9(4) . .
C21 B23 B22 B27 -32.3(3) . .
B24 B23 B22 B27 62.7(4) . .
B19 B23 B22 B27 101.0(3) . .
B20 B21 B22 C21 -62.8(4) . .
B27 B21 B22 C21 40.6(3) . .
B26 B21 B22 C21 2.0(4) . .
B19 B21 B22 C21 -100.3(3) . .
B20 B21 B22 B23 -0.6(4) . .
B27 B21 B22 B23 102.9(3) . .
B26 B21 B22 B23 64.2(4) . .
B19 B21 B22 B23 -38.0(3) . .
B20 B21 B22 B19 37.5(3) . .
B27 B21 B22 B19 140.9(3) . .
B26 B21 B22 B19 102.3(3) . .
B20 B21 B22 B27 -103.5(3) . .
B26 B21 B22 B27 -38.6(3) . .
B19 B21 B22 B27 -140.9(3) . .
B21 B27 B22 C21 -132.2(3) . .
B26 B27 B22 C21 -95.4(3) . .
Co2 B27 B22 C21 -25.1(3) . .
C21 B27 B22 B23 32.7(3) . .
B21 B27 B22 B23 -99.5(3) . .
B26 B27 B22 B23 -62.6(4) . .
Co2 B27 B22 B23 7.6(4) . .
C21 B27 B22 B21 132.2(3) . .
B26 B27 B22 B21 36.8(3) . .
Co2 B27 B22 B21 107.1(3) . .
C21 B27 B22 B19 96.8(3) . .
B21 B27 B22 B19 -35.4(3) . .
B26 B27 B22 B19 1.4(4) . .
Co2 B27 B22 B19 71.7(3) . .
B49 B50 B54 B51 100.3(3) . .
B47 B50 B54 B51 36.0(3) . .
B53 B50 B54 B51 137.9(3) . .
B49 B50 B54 B55 62.1(4) . .
B47 B50 B54 B55 -2.3(4) . .
B53 B50 B54 B55 99.6(3) . .
B51 B50 B54 B55 -38.3(3) . .
B49 B50 B54 B53 -37.5(3) . .
B47 B50 B54 B53 -101.9(3) . .
B51 B50 B54 B53 -137.9(3) . .
B49 B50 B54 Co3 -5.8(4) . .
B47 B50 B54 Co3 -70.1(4) . .
B53 B50 B54 Co3 31.8(2) . .
B51 B50 B54 Co3 -106.1(3) . .
B55 B51 B54 B50 -135.6(3) . .
B52 B51 B54 B50 -98.0(3) . .
B47 B51 B54 B50 -34.9(3) . .
B52 B51 B54 B55 37.6(3) . .
B50 B51 B54 B55 135.6(3) . .
B47 B51 B54 B55 100.7(3) . .
B55 B51 B54 B53 -98.4(3) . .
B52 B51 B54 B53 -60.9(3) . .
B50 B51 B54 B53 37.1(3) . .
B47 B51 B54 B53 2.3(3) . .
B55 B51 B54 Co3 -29.7(3) . .
B52 B51 B54 Co3 7.9(4) . .
B50 B51 B54 Co3 105.9(3) . .
B47 B51 B54 Co3 71.0(3) . .
C27 B55 B54 B50 -59.3(3) . .
B51 B55 B54 B50 38.8(3) . .
B52 B55 B54 B50 1.7(4) . .
Co3 B55 B54 B50 -111.3(3) . .
C27 B55 B54 B51 -98.2(3) . .
B52 B55 B54 B51 -37.1(3) . .
Co3 B55 B54 B51 -150.2(3) . .
C27 B55 B54 B53 2.5(3) . .
B51 B55 B54 B53 100.7(3) . .
B52 B55 B54 B53 63.5(3) . .
Co3 B55 B54 B53 -49.5(2) . .
C27 B55 B54 Co3 52.0(2) . .
B51 B55 B54 Co3 150.2(3) . .
B52 B55 B54 Co3 113.0(3) . .
C28 B53 B54 B50 96.1(3) . .
B49 B53 B54 B50 35.9(3) . .
Co3 B53 B54 B50 148.1(2) . .
C28 B53 B54 B51 58.7(3) . .
B50 B53 B54 B51 -37.3(3) . .
B49 B53 B54 B51 -1.4(3) . .
Co3 B53 B54 B51 110.8(2) . .
C28 B53 B54 B55 -2.6(3) . .
B50 B53 B54 B55 -98.7(3) . .
B49 B53 B54 B55 -62.7(3) . .
Co3 B53 B54 B55 49.4(2) . .
C28 B53 B54 Co3 -52.0(2) . .
B50 B53 B54 Co3 -148.1(2) . .
B49 B53 B54 Co3 -112.1(2) . .
C25 Co3 B54 B50 153.3(2) . .
C27 Co3 B54 B50 55.8(3) . .
C28 Co3 B54 B50 9.4(3) . .
B44 Co3 B54 B50 -174.8(3) . .
B55 Co3 B54 B50 95.2(3) . .
B53 Co3 B54 B50 -30.3(2) . .
B43 Co3 B54 B50 -123.2(3) . .
B46 Co3 B54 B50 -86.9(3) . .
C25 Co3 B54 B51 86.2(3) . .
C27 Co3 B54 B51 -11.2(3) . .
C28 Co3 B54 B51 -57.7(3) . .
B44 Co3 B54 B51 118.1(3) . .
B55 Co3 B54 B51 28.1(3) . .
B53 Co3 B54 B51 -97.4(3) . .
B43 Co3 B54 B51 169.8(3) . .
B46 Co3 B54 B51 -154.0(3) . .
C25 Co3 B54 B55 58.1(3) . .
C27 Co3 B54 B55 -39.4(2) . .
C28 Co3 B54 B55 -85.8(2) . .
B44 Co3 B54 B55 90.0(2) . .
B53 Co3 B54 B55 -125.5(3) . .
B43 Co3 B54 B55 141.6(2) . .
B46 Co3 B54 B55 177.9(2) . .
C25 Co3 B54 B53 -176.4(2) . .
C27 Co3 B54 B53 86.1(2) . .
C28 Co3 B54 B53 39.68(19) . .
B44 Co3 B54 B53 -144.5(2) . .
B55 Co3 B54 B53 125.5(3) . .
B43 Co3 B54 B53 -92.9(2) . .
B46 Co3 B54 B53 -56.6(3) . .
C27 C28 B49 B48 38.8(3) . .
B53 C28 B49 B48 144.3(3) . .
Co3 C28 B49 B48 114.6(3) . .
C27 C28 B49 B50 -64.5(4) . .
B53 C28 B49 B50 41.0(3) . .
B48 C28 B49 B50 -103.3(3) . .
Co3 C28 B49 B50 11.3(4) . .
C27 C28 B49 B47 -1.9(4) . .
B53 C28 B49 B47 103.6(3) . .
B48 C28 B49 B47 -40.7(3) . .
Co3 C28 B49 B47 73.9(4) . .
C27 C28 B49 B53 -105.5(3) . .
B48 C28 B49 B53 -144.3(3) . .
Co3 C28 B49 B53 -29.7(3) . .
C27 B48 B49 C28 -34.2(3) . .
B52 B48 B49 C28 -94.8(3) . .
B47 B48 B49 C28 -133.4(3) . .
C27 B48 B49 B50 61.6(4) . .
C28 B48 B49 B50 95.7(3) . .
B52 B48 B49 B50 0.9(4) . .
B47 B48 B49 B50 -37.7(3) . .
C27 B48 B49 B47 99.2(3) . .
C28 B48 B49 B47 133.4(3) . .
B52 B48 B49 B47 38.6(3) . .
C27 B48 B49 B53 -2.3(4) . .
C28 B48 B49 B53 31.9(3) . .
B52 B48 B49 B53 -62.9(4) . .
B47 B48 B49 B53 -101.5(3) . .
B47 B50 B49 C28 100.0(3) . .
B53 B50 B49 C28 -40.1(3) . .
B51 B50 B49 C28 61.9(4) . .
B54 B50 B49 C28 -2.5(4) . .
B47 B50 B49 B48 37.5(3) . .
B53 B50 B49 B48 -102.7(3) . .
B51 B50 B49 B48 -0.7(4) . .
B54 B50 B49 B48 -65.1(4) . .
B53 B50 B49 B47 -140.1(3) . .
B51 B50 B49 B47 -38.1(3) . .
B54 B50 B49 B47 -102.6(3) . .
B47 B50 B49 B53 140.1(3) . .
B51 B50 B49 B53 102.0(3) . .
B54 B50 B49 B53 37.6(3) . .
B50 B53 B49 C28 132.7(3) . .
B54 B53 B49 C28 96.5(3) . .
Co3 B53 B49 C28 26.6(3) . .
C28 B53 B49 B48 -32.5(3) . .
B50 B53 B49 B48 100.2(3) . .
B54 B53 B49 B48 64.0(4) . .
Co3 B53 B49 B48 -5.9(4) . .
C28 B53 B49 B50 -132.7(3) . .
B54 B53 B49 B50 -36.2(3) . .
Co3 B53 B49 B50 -106.0(3) . .
C28 B53 B49 B47 -96.5(3) . .
B50 B53 B49 B47 36.2(3) . .
B54 B53 B49 B47 0.0(4) . .
Co3 B53 B49 B47 -69.9(4) . .
C24 B34 B31 B32 -39.5(3) . .
B35 B34 B31 B32 -139.8(3) . .
Co2 B34 B31 B32 -106.9(3) . .
C24 B34 B31 B28 -3.0(4) . .
B32 B34 B31 B28 36.4(3) . .
B35 B34 B31 B28 -103.4(3) . .
Co2 B34 B31 B28 -70.4(4) . .
C24 B34 B31 B30 61.8(4) . .
B32 B34 B31 B30 101.2(3) . .
B35 B34 B31 B30 -38.5(3) . .
Co2 B34 B31 B30 -5.6(4) . .
C24 B34 B31 B35 100.3(3) . .
B32 B34 B31 B35 139.8(3) . .
Co2 B34 B31 B35 32.9(2) . .
B33 B28 B31 B34 0.4(4) . .
B29 B28 B31 B34 62.8(4) . .
B32 B28 B31 B34 -37.0(3) . .
B30 B28 B31 B34 101.3(3) . .
B33 B28 B31 B32 37.4(3) . .
B29 B28 B31 B32 99.8(3) . .
B30 B28 B31 B32 138.3(3) . .
B33 B28 B31 B30 -100.9(3) . .
B29 B28 B31 B30 -38.5(3) . .
B32 B28 B31 B30 -138.3(3) . .
B33 B28 B31 B35 -65.4(4) . .
B29 B28 B31 B35 -2.9(4) . .
B32 B28 B31 B35 -102.8(3) . .
B30 B28 B31 B35 35.6(3) . .
B36 B35 B31 B34 -99.6(3) . .
B30 B35 B31 B34 -137.7(3) . .
Co2 B35 B31 B34 -31.5(2) . .
B36 B35 B31 B32 -62.2(4) . .
B34 B35 B31 B32 37.4(3) . .
B30 B35 B31 B32 -100.3(3) . .
Co2 B35 B31 B32 5.9(4) . .
B36 B35 B31 B28 2.6(4) . .
B34 B35 B31 B28 102.2(3) . .
B30 B35 B31 B28 -35.5(3) . .
Co2 B35 B31 B28 70.7(4) . .
B36 B35 B31 B30 38.1(3) . .
B34 B35 B31 B30 137.7(3) . .
Co2 B35 B31 B30 106.2(3) . .
B38 B42 B41 B40 0.0(4) . .
B43 B42 B41 B40 102.5(3) . .
B44 B42 B41 B40 64.0(3) . .
B37 B42 B41 B40 -37.9(3) . .
B38 B42 B41 B46 -64.4(3) . .
B43 B42 B41 B46 38.1(3) . .
B44 B42 B41 B46 -0.4(4) . .
B37 B42 B41 B46 -102.4(3) . .
B38 B42 B41 B37 38.0(3) . .
B43 B42 B41 B37 140.4(3) . .
B44 B42 B41 B37 101.9(3) . .
B38 B42 B41 B43 -102.5(3) . .
B44 B42 B41 B43 -38.5(3) . .
B37 B42 B41 B43 -140.4(3) . .
C26 B46 B41 B42 61.9(3) . .
B43 B46 B41 B42 -38.1(3) . .
B40 B46 B41 B42 101.5(3) . .
Co3 B46 B41 B42 -6.2(4) . .
C26 B46 B41 B40 -39.6(3) . .
B43 B46 B41 B40 -139.5(3) . .
Co3 B46 B41 B40 -107.7(3) . .
C26 B46 B41 B37 -2.6(4) . .
B43 B46 B41 B37 -102.5(3) . .
B40 B46 B41 B37 37.0(3) . .
Co3 B46 B41 B37 -70.7(4) . .
C26 B46 B41 B43 99.9(3) . .
B40 B46 B41 B43 139.5(3) . .
Co3 B46 B41 B43 31.9(2) . .
B39 B37 B41 B42 -100.3(3) . .
B40 B37 B41 B42 -137.6(3) . .
B38 B37 B41 B42 -37.8(3) . .
B39 B37 B41 B40 37.3(3) . .
B38 B37 B41 B40 99.8(3) . .
B42 B37 B41 B40 137.6(3) . .
B39 B37 B41 B46 0.0(4) . .
B40 B37 B41 B46 -37.4(3) . .
B38 B37 B41 B46 62.4(4) . .
B42 B37 B41 B46 100.3(3) . .
B39 B37 B41 B43 -64.3(4) . .
B40 B37 B41 B43 -101.6(3) . .
B38 B37 B41 B43 -1.8(4) . .
B42 B37 B41 B43 36.0(3) . .
B46 B43 B41 B42 137.4(3) . .
B44 B43 B41 B42 37.4(3) . .
Co3 B43 B41 B42 105.7(3) . .
Ag3 B43 B41 B42 -63.1(2) 6_576 .
B42 B43 B41 B40 -100.4(3) . .
B46 B43 B41 B40 37.0(3) . .
B44 B43 B41 B40 -63.0(4) . .
Co3 B43 B41 B40 5.2(4) . .
Ag3 B43 B41 B40 -163.5(2) 6_576 .
B42 B43 B41 B46 -137.4(3) . .
B44 B43 B41 B46 -100.0(3) . .
Co3 B43 B41 B46 -31.8(3) . .
Ag3 B43 B41 B46 159.5(3) 6_576 .
B42 B43 B41 B37 -36.3(3) . .
B46 B43 B41 B37 101.2(3) . .
B44 B43 B41 B37 1.2(4) . .
Co3 B43 B41 B37 69.4(4) . .
Ag3 B43 B41 B37 -99.4(3) 6_576 .
C23 B29 B30 B36 -39.3(3) . .
B33 B29 B30 B36 -101.7(3) . .
B28 B29 B30 B36 -138.8(3) . .
C23 B29 B30 B31 61.1(4) . .
B33 B29 B30 B31 -1.4(4) . .
B28 B29 B30 B31 -38.5(3) . .
B36 B29 B30 B31 100.3(3) . .
C23 B29 B30 B28 99.6(3) . .
B33 B29 B30 B28 37.1(3) . .
B36 B29 B30 B28 138.8(3) . .
C23 B29 B30 B35 -2.0(4) . .
B33 B29 B30 B35 -64.4(4) . .
B28 B29 B30 B35 -101.5(4) . .
B36 B29 B30 B35 37.3(3) . .
B34 B31 B30 B36 -0.5(4) . .
B32 B31 B30 B36 64.9(4) . .
B28 B31 B30 B36 102.4(3) . .
B35 B31 B30 B36 -39.2(3) . .
B34 B31 B30 B29 -64.4(4) . .
B32 B31 B30 B29 1.0(4) . .
B28 B31 B30 B29 38.4(3) . .
B35 B31 B30 B29 -103.1(3) . .
B34 B31 B30 B28 -102.9(3) . .
B32 B31 B30 B28 -37.5(3) . .
B35 B31 B30 B28 -141.5(3) . .
B34 B31 B30 B35 38.7(3) . .
B32 B31 B30 B35 104.1(3) . .
B28 B31 B30 B35 141.5(3) . .
B33 B28 B30 B36 0.8(4) . .
B29 B28 B30 B36 37.5(3) . .
B32 B28 B30 B36 -61.8(4) . .
B31 B28 B30 B36 -98.8(3) . .
B33 B28 B30 B29 -36.6(3) . .
B32 B28 B30 B29 -99.3(3) . .
B31 B28 B30 B29 -136.2(3) . .
B33 B28 B30 B31 99.6(3) . .
B29 B28 B30 B31 136.2(3) . .
B32 B28 B30 B31 37.0(3) . .
B33 B28 B30 B35 64.9(4) . .
B29 B28 B30 B35 101.5(3) . .
B32 B28 B30 B35 2.3(4) . .
B31 B28 B30 B35 -34.7(3) . .
B31 B35 B30 B36 135.8(3) . .
B34 B35 B30 B36 99.0(3) . .
Co2 B35 B30 B36 31.2(3) . .
B31 B35 B30 B29 98.1(4) . .
B36 B35 B30 B29 -37.6(3) . .
B34 B35 B30 B29 61.4(4) . .
Co2 B35 B30 B29 -6.5(4) . .
B36 B35 B30 B31 -135.8(3) . .
B34 B35 B30 B31 -36.8(3) . .
Co2 B35 B30 B31 -104.6(3) . .
B31 B35 B30 B28 34.7(3) . .
B36 B35 B30 B28 -101.1(3) . .
B34 B35 B30 B28 -2.1(4) . .
Co2 B35 B30 B28 -69.9(4) . .
C17 C18 B6 B2 39.0(3) . .
B7 C18 B6 B2 144.3(3) . .
Co1 C18 B6 B2 115.4(3) . .
C17 C18 B6 B1 -2.1(4) . .
B7 C18 B6 B1 103.2(3) . .
B2 C18 B6 B1 -41.2(3) . .
Co1 C18 B6 B1 74.3(4) . .
C17 C18 B6 B5 -64.5(4) . .
B7 C18 B6 B5 40.8(3) . .
B2 C18 B6 B5 -103.5(3) . .
Co1 C18 B6 B5 11.9(4) . .
C17 C18 B6 B7 -105.3(3) . .
B2 C18 B6 B7 -144.3(3) . .
Co1 C18 B6 B7 -28.9(3) . .
C17 B2 B6 C18 -34.4(3) . .
B3 B2 B6 C18 -94.7(3) . .
B1 B2 B6 C18 -133.2(3) . .
C17 B2 B6 B1 98.7(3) . .
C18 B2 B6 B1 133.2(3) . .
B3 B2 B6 B1 38.4(3) . .
C17 B2 B6 B5 61.9(4) . .
C18 B2 B6 B5 96.3(3) . .
B3 B2 B6 B5 1.6(4) . .
B1 B2 B6 B5 -36.9(3) . .
C17 B2 B6 B7 -2.2(4) . .
C18 B2 B6 B7 32.3(3) . .
B3 B2 B6 B7 -62.5(4) . .
B1 B2 B6 B7 -100.9(3) . .
B8 B5 B6 C18 -2.0(4) . .
B1 B5 B6 C18 99.9(3) . .
B7 B5 B6 C18 -40.3(3) . .
B4 B5 B6 C18 61.9(4) . .
B8 B5 B6 B2 -65.0(4) . .
B1 B5 B6 B2 37.0(3) . .
B7 B5 B6 B2 -103.3(3) . .
B4 B5 B6 B2 -1.0(4) . .
B8 B5 B6 B1 -102.0(3) . .
B7 B5 B6 B1 -140.3(3) . .
B4 B5 B6 B1 -38.0(3) . .
B8 B5 B6 B7 38.3(3) . .
B1 B5 B6 B7 140.3(3) . .
B4 B5 B6 B7 102.2(3) . .
B5 B7 B6 C18 133.0(3) . .
B8 B7 B6 C18 95.7(3) . .
Co1 B7 B6 C18 25.7(3) . .
C18 B7 B6 B2 -32.7(3) . .
B5 B7 B6 B2 100.4(3) . .
B8 B7 B6 B2 63.0(4) . .
Co1 B7 B6 B2 -7.0(4) . .
C18 B7 B6 B1 -97.2(3) . .
B5 B7 B6 B1 35.9(3) . .
B8 B7 B6 B1 -1.5(4) . .
Co1 B7 B6 B1 -71.5(4) . .
C18 B7 B6 B5 -133.0(3) . .
B8 B7 B6 B5 -37.4(3) . .
Co1 B7 B6 B5 -107.3(3) . .
C24 C23 B36 B30 65.3(4) . .
B29 C23 B36 B30 -39.8(3) . .
B33 C23 B36 B30 -3.9(4) . .
Co2 C23 B36 B30 115.4(3) . .
C24 C23 B36 B35 1.9(4) . .
B29 C23 B36 B35 -103.1(3) . .
B33 C23 B36 B35 -67.2(4) . .
Co2 C23 B36 B35 52.1(2) . .
C24 C23 B36 B29 105.0(3) . .
B33 C23 B36 B29 35.9(3) . .
Co2 C23 B36 B29 155.2(3) . .
B29 C23 B36 Co2 -155.2(3) . .
B33 C23 B36 Co2 -119.3(3) . .
B29 B30 B36 C23 38.5(3) . .
B31 B30 B36 C23 -61.3(3) . .
B28 B30 B36 C23 1.7(4) . .
B35 B30 B36 C23 -100.3(3) . .
B29 B30 B36 B35 138.8(3) . .
B31 B30 B36 B35 39.0(3) . .
B28 B30 B36 B35 101.9(3) . .
B31 B30 B36 B29 -99.8(3) . .
B28 B30 B36 B29 -36.8(3) . .
B35 B30 B36 B29 -138.8(3) . .
B29 B30 B36 Co2 106.3(3) . .
B31 B30 B36 Co2 6.5(4) . .
B28 B30 B36 Co2 69.5(4) . .
B35 B30 B36 Co2 -32.4(3) . .
B31 B35 B36 C23 58.7(3) . .
B34 B35 B36 C23 -2.4(4) . .
B30 B35 B36 C23 97.2(3) . .
Co2 B35 B36 C23 -51.6(2) . .
B31 B35 B36 B30 -38.4(3) . .
B34 B35 B36 B30 -99.5(3) . .
Co2 B35 B36 B30 -148.7(3) . .
B31 B35 B36 B29 -1.3(4) . .
B34 B35 B36 B29 -62.4(4) . .
B30 B35 B36 B29 37.1(3) . .
Co2 B35 B36 B29 -111.6(3) . .
B31 B35 B36 Co2 110.3(3) . .
B34 B35 B36 Co2 49.2(2) . .
B30 B35 B36 Co2 148.7(3) . .
B33 B29 B36 C23 -33.0(3) . .
B28 B29 B36 C23 -96.7(4) . .
B30 B29 B36 C23 -134.0(3) . .
C23 B29 B36 B30 134.0(3) . .
B33 B29 B36 B30 101.0(3) . .
B28 B29 B36 B30 37.3(3) . .
C23 B29 B36 B35 96.3(3) . .
B33 B29 B36 B35 63.3(4) . .
B28 B29 B36 B35 -0.4(4) . .
B30 B29 B36 B35 -37.7(3) . .
C23 B29 B36 Co2 25.1(3) . .
B33 B29 B36 Co2 -7.9(4) . .
B28 B29 B36 Co2 -71.6(4) . .
B30 B29 B36 Co2 -108.9(3) . .
C21 Co2 B36 C23 -100.1(2) . .
C24 Co2 B36 C23 34.4(2) . .
C22 Co2 B36 C23 -65.1(3) . .
B27 Co2 B36 C23 -149.8(2) . .
B34 Co2 B36 C23 83.6(2) . .
B35 Co2 B36 C23 123.1(3) . .
B26 Co2 B36 C23 173.1(2) . .
C21 Co2 B36 B30 168.0(3) . .
C24 Co2 B36 B30 -57.5(3) . .
C23 Co2 B36 B30 -91.9(3) . .
C22 Co2 B36 B30 -157.0(3) . .
B27 Co2 B36 B30 118.4(3) . .
B34 Co2 B36 B30 -8.3(3) . .
B35 Co2 B36 B30 31.2(3) . .
B26 Co2 B36 B30 81.2(4) . .
C21 Co2 B36 B35 136.9(2) . .
C24 Co2 B36 B35 -88.7(2) . .
C23 Co2 B36 B35 -123.1(3) . .
C22 Co2 B36 B35 171.8(2) . .
B27 Co2 B36 B35 87.2(2) . .
B34 Co2 B36 B35 -39.4(2) . .
B26 Co2 B36 B35 50.0(3) . .
C21 Co2 B36 B29 -123.4(3) . .
C24 Co2 B36 B29 11.1(3) . .
C23 Co2 B36 B29 -23.3(2) . .
C22 Co2 B36 B29 -88.4(3) . .
B27 Co2 B36 B29 -173.0(3) . .
B34 Co2 B36 B29 60.3(3) . .
B35 Co2 B36 B29 99.8(3) . .
B26 Co2 B36 B29 149.8(3) . .
C20 C19 B18 B11 62.8(3) . .
B12 C19 B18 B11 -40.7(3) . .
B13 C19 B18 B11 -5.5(3) . .
Co1 C19 B18 B11 113.3(2) . .
C20 C19 B18 B12 103.6(3) . .
B13 C19 B18 B12 35.3(3) . .
Co1 C19 B18 B12 154.0(3) . .
C20 C19 B18 B16 1.5(4) . .
B12 C19 B18 B16 -102.1(3) . .
B13 C19 B18 B16 -66.8(3) . .
Co1 C19 B18 B16 51.9(2) . .
C20 C19 B18 Co1 -50.4(2) . .
B12 C19 B18 Co1 -154.0(3) . .
B13 C19 B18 Co1 -118.7(3) . .
B16 B11 B18 C19 -98.7(3) . .
B12 B11 B18 C19 39.6(3) . .
B10 B11 B18 C19 3.7(3) . .
B15 B11 B18 C19 -59.9(3) . .
B16 B11 B18 B12 -138.3(3) . .
B10 B11 B18 B12 -35.9(3) . .
B15 B11 B18 B12 -99.5(3) . .
B12 B11 B18 B16 138.3(3) . .
B10 B11 B18 B16 102.4(3) . .
B15 B11 B18 B16 38.8(3) . .
B16 B11 B18 Co1 -31.1(3) . .
B12 B11 B18 Co1 107.1(3) . .
B10 B11 B18 Co1 71.2(4) . .
B15 B11 B18 Co1 7.6(4) . .
C20 Co1 B18 C19 34.55(19) . .
C17 Co1 B18 C19 -63.4(3) . .
B7 Co1 B18 C19 174.82(19) . .
B17 Co1 B18 C19 83.0(2) . .
B8 Co1 B18 C19 -145.9(2) . .
B16 Co1 B18 C19 122.2(3) . .
B9 Co1 B18 C19 -94.9(2) . .
C19 Co1 B18 B11 -92.6(3) . .
C20 Co1 B18 B11 -58.1(3) . .
C17 Co1 B18 B11 -156.0(3) . .
B7 Co1 B18 B11 82.2(3) . .
B17 Co1 B18 B11 -9.6(3) . .
B8 Co1 B18 B11 121.5(3) . .
B16 Co1 B18 B11 29.6(3) . .
C19 Co1 B18 B12 -24.6(3) . .
C20 Co1 B18 B12 10.0(3) . .
C17 Co1 B18 B12 -87.9(3) . .
B7 Co1 B18 B12 150.3(3) . .
B17 Co1 B18 B12 58.5(3) . .
B8 Co1 B18 B12 -170.4(3) . .
B16 Co1 B18 B12 97.6(3) . .
B9 Co1 B18 B12 -119.5(3) . .
C19 Co1 B18 B16 -122.2(3) . .
C20 Co1 B18 B16 -87.6(2) . .
C17 Co1 B18 B16 174.4(2) . .
B7 Co1 B18 B16 52.6(3) . .
B17 Co1 B18 B16 -39.2(2) . .
B8 Co1 B18 B16 91.9(2) . .
B9 Co1 B18 B16 142.9(2) . .
C25 C26 B40 B39 -38.9(3) . .
B46 C26 B40 B39 -143.5(3) . .
Co3 C26 B40 B39 -114.4(3) . .
C25 C26 B40 B41 64.2(3) . .
B46 C26 B40 B41 -40.4(3) . .
B39 C26 B40 B41 103.1(3) . .
Co3 C26 B40 B41 -11.3(4) . .
C25 C26 B40 B37 2.1(4) . .
B46 C26 B40 B37 -102.5(3) . .
B39 C26 B40 B37 41.0(3) . .
Co3 C26 B40 B37 -73.5(3) . .
C25 C26 B40 B46 104.6(3) . .
B39 C26 B40 B46 143.5(3) . .
Co3 C26 B40 B46 29.1(3) . .
C25 B39 B40 C26 34.2(3) . .
B38 B39 B40 C26 94.4(3) . .
B37 B39 B40 C26 133.0(3) . .
C26 B39 B40 B41 -95.1(3) . .
C25 B39 B40 B41 -60.9(3) . .
B38 B39 B40 B41 -0.8(4) . .
B37 B39 B40 B41 37.9(3) . .
C26 B39 B40 B37 -133.0(3) . .
C25 B39 B40 B37 -98.7(3) . .
B38 B39 B40 B37 -38.6(3) . .
C26 B39 B40 B46 -32.1(3) . .
C25 B39 B40 B46 2.1(4) . .
B38 B39 B40 B46 62.3(4) . .
B37 B39 B40 B46 100.9(3) . .
B42 B41 B40 C26 -61.1(3) . .
B46 B41 B40 C26 39.6(3) . .
B37 B41 B40 C26 -99.4(3) . .
B43 B41 B40 C26 2.9(4) . .
B42 B41 B40 B39 0.4(4) . .
B46 B41 B40 B39 101.1(3) . .
B37 B41 B40 B39 -37.8(3) . .
B43 B41 B40 B39 64.4(4) . .
B42 B41 B40 B37 38.3(3) . .
B46 B41 B40 B37 139.0(3) . .
B43 B41 B40 B37 102.3(3) . .
B42 B41 B40 B46 -100.7(3) . .
B37 B41 B40 B46 -139.0(3) . .
B43 B41 B40 B46 -36.7(3) . .
B39 B37 B40 C26 -40.5(2) . .
B41 B37 B40 C26 97.1(3) . .
B38 B37 B40 C26 -2.8(4) . .
B42 B37 B40 C26 59.8(3) . .
B41 B37 B40 B39 137.7(3) . .
B38 B37 B40 B39 37.7(3) . .
B42 B37 B40 B39 100.3(3) . .
B39 B37 B40 B41 -137.7(3) . .
B38 B37 B40 B41 -100.0(3) . .
B42 B37 B40 B41 -37.4(3) . .
B39 B37 B40 B46 -101.1(3) . .
B41 B37 B40 B46 36.6(3) . .
B38 B37 B40 B46 -63.4(4) . .
B42 B37 B40 B46 -0.8(4) . .
B41 B46 B40 C26 -133.0(3) . .
B43 B46 B40 C26 -96.6(3) . .
Co3 B46 B40 C26 -26.1(3) . .
C26 B46 B40 B39 32.6(3) . .
B41 B46 B40 B39 -100.4(4) . .
B43 B46 B40 B39 -64.1(4) . .
Co3 B46 B40 B39 6.4(4) . .
C26 B46 B40 B41 133.0(3) . .
B43 B46 B40 B41 36.4(3) . .
Co3 B46 B40 B41 106.9(3) . .
C26 B46 B40 B37 96.2(3) . .
B41 B46 B40 B37 -36.8(3) . .
B43 B46 B40 B37 -0.4(4) . .
Co3 B46 B40 B37 70.1(4) . .
B1 B5 B8 B7 -101.5(4) . .
B6 B5 B8 B7 -38.0(3) . .
B4 B5 B8 B7 -138.0(3) . .
B1 B5 B8 B4 36.5(3) . .
B6 B5 B8 B4 100.0(3) . .
B7 B5 B8 B4 138.0(3) . .
B1 B5 B8 B9 -0.9(4) . .
B6 B5 B8 B9 62.6(4) . .
B7 B5 B8 B9 100.6(3) . .
B4 B5 B8 B9 -37.3(3) . .
B1 B5 B8 Co1 -70.7(4) . .
B6 B5 B8 Co1 -7.2(4) . .
B7 B5 B8 Co1 30.8(3) . .
B4 B5 B8 Co1 -107.2(3) . .
C18 B7 B8 B5 97.5(3) . .
B6 B7 B8 B5 37.7(3) . .
Co1 B7 B8 B5 149.7(3) . .
C18 B7 B8 B4 59.7(3) . .
B5 B7 B8 B4 -37.8(3) . .
B6 B7 B8 B4 -0.1(4) . .
Co1 B7 B8 B4 111.8(3) . .
C18 B7 B8 B9 -2.7(4) . .
B5 B7 B8 B9 -100.3(3) . .
B6 B7 B8 B9 -62.6(4) . .
Co1 B7 B8 B9 49.4(2) . .
C18 B7 B8 Co1 -52.1(2) . .
B5 B7 B8 Co1 -149.7(3) . .
B6 B7 B8 Co1 -112.0(3) . .
B3 B4 B8 B5 -99.3(3) . .
B9 B4 B8 B5 -137.6(3) . .
B1 B4 B8 B5 -35.9(3) . .
B3 B4 B8 B7 -61.7(4) . .
B9 B4 B8 B7 -99.9(3) . .
B1 B4 B8 B7 1.7(4) . .
B5 B4 B8 B7 37.6(3) . .
B3 B4 B8 B9 38.2(3) . .
B1 B4 B8 B9 101.6(3) . .
B5 B4 B8 B9 137.6(3) . .
B3 B4 B8 Co1 8.2(4) . .
B9 B4 B8 Co1 -30.0(3) . .
B1 B4 B8 Co1 71.6(3) . .
B5 B4 B8 Co1 107.5(3) . .
C17 B9 B8 B5 -60.4(4) . .
B4 B9 B8 B5 38.0(3) . .
B3 B9 B8 B5 0.5(4) . .
Co1 B9 B8 B5 -112.5(3) . .
C17 B9 B8 B7 2.9(4) . .
B4 B9 B8 B7 101.2(3) . .
B3 B9 B8 B7 63.7(4) . .
Co1 B9 B8 B7 -49.2(2) . .
C17 B9 B8 B4 -98.3(3) . .
B3 B9 B8 B4 -37.5(3) . .
Co1 B9 B8 B4 -150.4(3) . .
C17 B9 B8 Co1 52.1(2) . .
B4 B9 B8 Co1 150.4(3) . .
B3 B9 B8 Co1 112.9(3) . .
C18 Co1 B8 B5 10.9(3) . .
C19 Co1 B8 B5 157.7(3) . .
C17 Co1 B8 B5 57.8(3) . .
B7 Co1 B8 B5 -29.5(3) . .
B17 Co1 B8 B5 -80.3(3) . .
B18 Co1 B8 B5 -168.9(3) . .
B16 Co1 B8 B5 -117.5(3) . .
B9 Co1 B8 B5 97.3(3) . .
C18 Co1 B8 B7 40.4(2) . .
C19 Co1 B8 B7 -172.8(2) . .
C17 Co1 B8 B7 87.3(2) . .
B17 Co1 B8 B7 -50.9(3) . .
B18 Co1 B8 B7 -139.4(2) . .
B16 Co1 B8 B7 -88.0(2) . .
B9 Co1 B8 B7 126.7(3) . .
C18 Co1 B8 B4 -57.9(3) . .
C19 Co1 B8 B4 88.8(3) . .
C17 Co1 B8 B4 -11.1(3) . .
B7 Co1 B8 B4 -98.4(3) . .
B17 Co1 B8 B4 -149.2(2) . .
B18 Co1 B8 B4 122.2(3) . .
B16 Co1 B8 B4 173.6(3) . .
B9 Co1 B8 B4 28.4(2) . .
C18 Co1 B8 B9 -86.3(2) . .
C19 Co1 B8 B9 60.4(3) . .
C17 Co1 B8 B9 -39.48(19) . .
B7 Co1 B8 B9 -126.7(3) . .
B17 Co1 B8 B9 -177.6(2) . .
B18 Co1 B8 B9 93.8(2) . .
B16 Co1 B8 B9 145.2(2) . .
C19 C20 B17 B15 -63.9(4) . .
B14 C20 B17 B15 39.9(3) . .
B13 C20 B17 B15 4.6(4) . .
Co1 C20 B17 B15 -114.4(3) . .
C19 C20 B17 B14 -103.8(3) . .
B13 C20 B17 B14 -35.4(3) . .
Co1 C20 B17 B14 -154.4(3) . .
C19 C20 B17 B16 -1.3(4) . .
B14 C20 B17 B16 102.6(3) . .
B13 C20 B17 B16 67.2(4) . .
Co1 C20 B17 B16 -51.8(2) . .
C19 C20 B17 Co1 50.5(2) . .
B14 C20 B17 Co1 154.4(3) . .
B13 C20 B17 Co1 119.0(3) . .
B14 B15 B17 C20 -39.5(3) . .
B10 B15 B17 C20 -2.1(4) . .
B11 B15 B17 C20 61.6(4) . .
B16 B15 B17 C20 99.6(3) . .
B10 B15 B17 B14 37.3(3) . .
B11 B15 B17 B14 101.1(3) . .
B16 B15 B17 B14 139.1(3) . .
B14 B15 B17 B16 -139.1(3) . .
B10 B15 B17 B16 -101.8(3) . .
B11 B15 B17 B16 -38.0(3) . .
B14 B15 B17 Co1 -107.8(3) . .
B10 B15 B17 Co1 -70.5(4) . .
B11 B15 B17 Co1 -6.7(4) . .
B16 B15 B17 Co1 31.3(3) . .
C18 Co1 B17 C20 100.1(2) . .
C19 Co1 B17 C20 -34.76(19) . .
C17 Co1 B17 C20 65.0(2) . .
B18 Co1 B17 C20 -83.6(2) . .
B8 Co1 B17 C20 -173.8(2) . .
B16 Co1 B17 C20 -123.0(3) . .
C18 Co1 B17 B15 -166.9(3) . .
C19 Co1 B17 B15 58.2(3) . .
C20 Co1 B17 B15 93.0(3) . .
B7 Co1 B17 B15 -117.8(3) . .
B18 Co1 B17 B15 9.4(3) . .
B8 Co1 B17 B15 -80.8(3) . .
B16 Co1 B17 B15 -30.0(3) . .
C18 Co1 B17 B14 124.8(3) . .
C19 Co1 B17 B14 -10.1(3) . .
C20 Co1 B17 B14 24.7(3) . .
C17 Co1 B17 B14 89.7(3) . .
B7 Co1 B17 B14 173.9(3) . .
B18 Co1 B17 B14 -58.9(3) . .
B8 Co1 B17 B14 -149.1(3) . .
B16 Co1 B17 B14 -98.3(3) . .
C18 Co1 B17 B16 -136.9(2) . .
C19 Co1 B17 B16 88.2(2) . .
C20 Co1 B17 B16 123.0(3) . .
C17 Co1 B17 B16 -172.02(19) . .
B7 Co1 B17 B16 -87.8(2) . .
B18 Co1 B17 B16 39.3(2) . .
B8 Co1 B17 B16 -50.8(3) . .
C20 C19 B12 B13 39.1(3) . .
B18 C19 B12 B13 144.0(3) . .
Co1 C19 B12 B13 114.8(3) . .
C20 C19 B12 B11 -64.0(4) . .
B18 C19 B12 B11 40.9(3) . .
B13 C19 B12 B11 -103.1(3) . .
Co1 C19 B12 B11 11.7(4) . .
C20 C19 B12 B10 -1.6(4) . .
B18 C19 B12 B10 103.3(3) . .
B13 C19 B12 B10 -40.7(3) . .
Co1 C19 B12 B10 74.1(4) . .
C20 C19 B12 B18 -104.9(3) . .
B13 C19 B12 B18 -144.0(3) . .
Co1 C19 B12 B18 -29.2(3) . .
C20 B13 B12 C19 -34.6(3) . .
B14 B13 B12 C19 -95.1(3) . .
B10 B13 B12 C19 -133.5(3) . .
C20 B13 B12 B11 61.6(4) . .
C19 B13 B12 B11 96.1(3) . .
B14 B13 B12 B11 1.0(4) . .
B10 B13 B12 B11 -37.4(3) . .
C20 B13 B12 B10 99.0(3) . .
C19 B13 B12 B10 133.5(3) . .
B14 B13 B12 B10 38.4(3) . .
C20 B13 B12 B18 -2.2(4) . .
C19 B13 B12 B18 32.4(3) . .
B14 B13 B12 B18 -62.7(4) . .
B10 B13 B12 B18 -101.1(3) . .
B18 B11 B12 C19 -40.4(3) . .
B16 B11 B12 C19 -2.3(4) . .
B10 B11 B12 C19 99.8(3) . .
B15 B11 B12 C19 61.7(4) . .
B18 B11 B12 B13 -102.8(3) . .
B16 B11 B12 B13 -64.6(4) . .
B10 B11 B12 B13 37.4(3) . .
B15 B11 B12 B13 -0.7(4) . .
B18 B11 B12 B10 -140.2(3) . .
B16 B11 B12 B10 -102.0(3) . .
B15 B11 B12 B10 -38.1(3) . .
B16 B11 B12 B18 38.2(3) . .
B10 B11 B12 B18 140.2(3) . .
B15 B11 B12 B18 102.1(3) . .
B11 B18 B12 C19 132.8(3) . .
B16 B18 B12 C19 95.9(3) . .
Co1 B18 B12 C19 26.2(3) . .
C19 B18 B12 B13 -32.7(3) . .
B11 B18 B12 B13 100.2(4) . .
B16 B18 B12 B13 63.3(4) . .
Co1 B18 B12 B13 -6.4(4) . .
C19 B18 B12 B11 -132.8(3) . .
B16 B18 B12 B11 -36.9(3) . .
Co1 B18 B12 B11 -106.6(3) . .
C19 B18 B12 B10 -96.9(3) . .
B11 B18 B12 B10 36.0(3) . .
B16 B18 B12 B10 -1.0(4) . .
Co1 B18 B12 B10 -70.6(4) . .
B18 B11 B16 B15 137.0(3) . .
B12 B11 B16 B15 99.3(4) . .
B10 B11 B16 B15 35.3(3) . .
B18 B11 B16 B17 99.8(3) . .
B12 B11 B16 B17 62.1(4) . .
B10 B11 B16 B17 -1.9(4) . .
B15 B11 B16 B17 -37.2(3) . .
B12 B11 B16 B18 -37.7(3) . .
B10 B11 B16 B18 -101.7(4) . .
B15 B11 B16 B18 -137.0(3) . .
B18 B11 B16 Co1 31.0(3) . .
B12 B11 B16 Co1 -6.7(4) . .
B10 B11 B16 Co1 -70.7(4) . .
B15 B11 B16 Co1 -106.0(3) . .
B14 B15 B16 B11 -99.8(3) . .
B17 B15 B16 B11 -137.3(3) . .
B10 B15 B16 B11 -35.4(3) . .
B14 B15 B16 B17 37.4(3) . .
B10 B15 B16 B17 101.9(3) . .
B11 B15 B16 B17 137.3(3) . .
B14 B15 B16 B18 -62.0(4) . .
B17 B15 B16 B18 -99.5(3) . .
B10 B15 B16 B18 2.4(4) . .
B11 B15 B16 B18 37.8(3) . .
B14 B15 B16 Co1 6.9(4) . .
B17 B15 B16 Co1 -30.5(2) . .
B10 B15 B16 Co1 71.4(4) . .
B11 B15 B16 Co1 106.7(3) . .
C20 B17 B16 B11 -60.0(4) . .
B15 B17 B16 B11 37.8(3) . .
B14 B17 B16 B11 1.3(4) . .
Co1 B17 B16 B11 -111.7(3) . .
C20 B17 B16 B15 -97.8(3) . .
B14 B17 B16 B15 -36.5(3) . .
Co1 B17 B16 B15 -149.5(2) . .
C20 B17 B16 B18 2.1(4) . .
B15 B17 B16 B18 99.9(3) . .
B14 B17 B16 B18 63.4(4) . .
Co1 B17 B16 B18 -49.6(2) . .
C20 B17 B16 Co1 51.7(2) . .
B15 B17 B16 Co1 149.5(2) . .
B14 B17 B16 Co1 113.0(3) . .
C19 B18 B16 B11 97.4(3) . .
B12 B18 B16 B11 37.2(3) . .
Co1 B18 B16 B11 149.1(3) . .
C19 B18 B16 B15 59.3(4) . .
B11 B18 B16 B15 -38.1(3) . .
B12 B18 B16 B15 -0.9(4) . .
Co1 B18 B16 B15 111.0(3) . .
C19 B18 B16 B17 -2.2(4) . .
B11 B18 B16 B17 -99.6(3) . .
B12 B18 B16 B17 -62.4(4) . .
Co1 B18 B16 B17 49.6(2) . .
C19 B18 B16 Co1 -51.8(2) . .
B11 B18 B16 Co1 -149.1(3) . .
B12 B18 B16 Co1 -111.9(3) . .
C18 Co1 B16 B11 156.7(3) . .
C19 Co1 B16 B11 10.4(3) . .
C20 Co1 B16 B11 57.2(3) . .
B7 Co1 B16 B11 -170.2(3) . .
B17 Co1 B16 B11 96.4(3) . .
B18 Co1 B16 B11 -29.5(3) . .
B8 Co1 B16 B11 -119.4(3) . .
B9 Co1 B16 B11 -83.1(3) . .
C18 Co1 B16 B15 89.1(3) . .
C19 Co1 B16 B15 -57.2(3) . .
C20 Co1 B16 B15 -10.4(3) . .
B7 Co1 B16 B15 122.2(3) . .
B17 Co1 B16 B15 28.8(2) . .
B18 Co1 B16 B15 -97.0(3) . .
B8 Co1 B16 B15 173.0(3) . .
B9 Co1 B16 B15 -150.7(3) . .
C18 Co1 B16 B17 60.3(3) . .
C19 Co1 B16 B17 -86.0(2) . .
C20 Co1 B16 B17 -39.16(19) . .
B7 Co1 B16 B17 93.4(2) . .
B18 Co1 B16 B17 -125.8(3) . .
B8 Co1 B16 B17 144.2(2) . .
B9 Co1 B16 B17 -179.5(2) . .
C18 Co1 B16 B18 -173.8(2) . .
C19 Co1 B16 B18 39.9(2) . .
C20 Co1 B16 B18 86.7(2) . .
B7 Co1 B16 B18 -140.7(2) . .
B17 Co1 B16 B18 125.8(3) . .
B8 Co1 B16 B18 -89.9(2) . .
B9 Co1 B16 B18 -53.6(3) . .
C19 C20 B14 B15 64.5(3) . .
B17 C20 B14 B15 -40.1(3) . .
B13 C20 B14 B15 103.7(3) . .
Co1 C20 B14 B15 -11.3(4) . .
C19 C20 B14 B13 -39.2(3) . .
B17 C20 B14 B13 -143.7(3) . .
Co1 C20 B14 B13 -114.9(3) . .
C19 C20 B14 B10 1.8(4) . .
B17 C20 B14 B10 -102.7(3) . .
B13 C20 B14 B10 41.0(3) . .
Co1 C20 B14 B10 -73.9(3) . .
C19 C20 B14 B17 104.5(3) . .
B13 C20 B14 B17 143.7(3) . .
Co1 C20 B14 B17 28.8(3) . .
B17 B15 B14 C20 39.4(2) . .
B10 B15 B14 C20 -99.5(3) . .
B11 B15 B14 C20 -61.5(3) . .
B16 B15 B14 C20 1.9(4) . .
B17 B15 B14 B13 101.3(3) . .
B10 B15 B14 B13 -37.5(3) . .
B11 B15 B14 B13 0.4(4) . .
B16 B15 B14 B13 63.9(4) . .
B17 B15 B14 B10 138.8(3) . .
B11 B15 B14 B10 37.9(3) . .
B16 B15 B14 B10 101.3(3) . .
B10 B15 B14 B17 -138.8(3) . .
B11 B15 B14 B17 -100.9(3) . .
B16 B15 B14 B17 -37.5(3) . .
C19 B13 B14 C20 34.6(3) . .
B12 B13 B14 C20 94.7(3) . .
B10 B13 B14 C20 133.1(3) . .
C20 B13 B14 B15 -95.6(3) . .
C19 B13 B14 B15 -61.0(4) . .
B12 B13 B14 B15 -0.9(4) . .
B10 B13 B14 B15 37.6(3) . .
C20 B13 B14 B10 -133.1(3) . .
C19 B13 B14 B10 -98.6(3) . .
B12 B13 B14 B10 -38.4(3) . .
C20 B13 B14 B17 -32.1(3) . .
C19 B13 B14 B17 2.4(4) . .
B12 B13 B14 B17 62.6(4) . .
B10 B13 B14 B17 101.0(4) . .
B15 B17 B14 C20 -133.7(3) . .
B16 B17 B14 C20 -96.8(3) . .
Co1 B17 B14 C20 -26.3(3) . .
C20 B17 B14 B15 133.7(3) . .
B16 B17 B14 B15 36.9(3) . .
Co1 B17 B14 B15 107.4(3) . .
C20 B17 B14 B13 32.5(3) . .
B15 B17 B14 B13 -101.2(4) . .
B16 B17 B14 B13 -64.3(4) . .
Co1 B17 B14 B13 6.3(4) . .
C20 B17 B14 B10 96.5(3) . .
B15 B17 B14 B10 -37.2(3) . .
B16 B17 B14 B10 -0.3(4) . .
Co1 B17 B14 B10 70.3(4) . .
C23 C24 B32 B33 -39.0(3) . .
B34 C24 B32 B33 -143.5(3) . .
Co2 C24 B32 B33 -115.1(3) . .
C23 C24 B32 B31 64.2(3) . .
B34 C24 B32 B31 -40.3(3) . .
B33 C24 B32 B31 103.2(3) . .
Co2 C24 B32 B31 -11.9(4) . .
C23 C24 B32 B28 1.9(4) . .
B34 C24 B32 B28 -102.6(3) . .
B33 C24 B32 B28 40.9(3) . .
Co2 C24 B32 B28 -74.3(3) . .
C23 C24 B32 B34 104.4(3) . .
B33 C24 B32 B34 143.5(3) . .
Co2 C24 B32 B34 28.3(3) . .
C23 B33 B32 C24 34.4(3) . .
B29 B33 B32 C24 94.4(3) . .
B28 B33 B32 C24 133.1(3) . .
C23 B33 B32 B31 -60.7(4) . .
C24 B33 B32 B31 -95.1(3) . .
B29 B33 B32 B31 -0.7(4) . .
B28 B33 B32 B31 38.0(3) . .
C23 B33 B32 B28 -98.7(3) . .
C24 B33 B32 B28 -133.1(3) . .
B29 B33 B32 B28 -38.7(3) . .
C23 B33 B32 B34 1.9(4) . .
C24 B33 B32 B34 -32.5(3) . .
B29 B33 B32 B34 61.9(4) . .
B28 B33 B32 B34 100.6(3) . .
B34 B31 B32 C24 39.9(3) . .
B28 B31 B32 C24 -100.1(3) . .
B30 B31 B32 C24 -62.4(3) . .
B35 B31 B32 C24 2.7(4) . .
B34 B31 B32 B33 102.1(3) . .
B28 B31 B32 B33 -37.9(3) . .
B30 B31 B32 B33 -0.2(4) . .
B35 B31 B32 B33 64.9(4) . .
B34 B31 B32 B28 140.0(3) . .
B30 B31 B32 B28 37.7(3) . .
B35 B31 B32 B28 102.8(3) . .
B28 B31 B32 B34 -140.0(3) . .
B30 B31 B32 B34 -102.3(3) . .
B35 B31 B32 B34 -37.2(3) . .
B33 B28 B32 C24 -40.9(3) . .
B29 B28 B32 C24 -3.0(4) . .
B31 B28 B32 C24 96.7(3) . .
B30 B28 B32 C24 59.7(3) . .
B29 B28 B32 B33 37.9(3) . .
B31 B28 B32 B33 137.5(3) . .
B30 B28 B32 B33 100.5(3) . .
B33 B28 B32 B31 -137.5(3) . .
B29 B28 B32 B31 -99.7(3) . .
B30 B28 B32 B31 -37.0(3) . .
B33 B28 B32 B34 -102.0(3) . .
B29 B28 B32 B34 -64.2(4) . .
B31 B28 B32 B34 35.5(3) . .
B30 B28 B32 B34 -1.5(4) . .
B31 B34 B32 C24 -132.8(3) . .
B35 B34 B32 C24 -96.5(3) . .
Co2 B34 B32 C24 -25.4(3) . .
C24 B34 B32 B33 33.0(3) . .
B31 B34 B32 B33 -99.7(3) . .
B35 B34 B32 B33 -63.5(4) . .
Co2 B34 B32 B33 7.6(4) . .
C24 B34 B32 B31 132.8(3) . .
B35 B34 B32 B31 36.2(3) . .
Co2 B34 B32 B31 107.4(3) . .
C24 B34 B32 B28 96.7(3) . .
B31 B34 B32 B28 -36.1(3) . .
B35 B34 B32 B28 0.2(4) . .
Co2 B34 B32 B28 71.3(3) . .
C22 B23 B19 B24 -39.9(3) . .
C21 B23 B19 B24 -97.7(3) . .
B22 B23 B19 B24 -137.2(3) . .
C22 B23 B19 B22 97.3(3) . .
C21 B23 B19 B22 39.6(3) . .
B24 B23 B19 B22 137.2(3) . .
C22 B23 B19 B20 -2.8(4) . .
C21 B23 B19 B20 -60.6(4) . .
B22 B23 B19 B20 -100.1(3) . .
B24 B23 B19 B20 37.1(3) . .
C22 B23 B19 B21 59.7(4) . .
C21 B23 B19 B21 1.9(4) . .
B22 B23 B19 B21 -37.6(3) . .
B24 B23 B19 B21 99.6(3) . .
C22 B24 B19 B23 40.6(3) . .
B20 B24 B19 B23 138.3(3) . .
B25 B24 B19 B23 101.4(3) . .
C22 B24 B19 B22 3.1(4) . .
B23 B24 B19 B22 -37.5(3) . .
B20 B24 B19 B22 100.8(3) . .
B25 B24 B19 B22 63.9(4) . .
C22 B24 B19 B20 -97.8(3) . .
B23 B24 B19 B20 -138.3(3) . .
B25 B24 B19 B20 -36.9(3) . .
C22 B24 B19 B21 -59.5(4) . .
B23 B24 B19 B21 -100.1(3) . .
B20 B24 B19 B21 38.3(3) . .
B25 B24 B19 B21 1.3(4) . .
C21 B22 B19 B23 -40.7(3) . .
B21 B22 B19 B23 -137.4(3) . .
B27 B22 B19 B23 -102.4(3) . .
C21 B22 B19 B24 -3.1(4) . .
B23 B22 B19 B24 37.6(3) . .
B21 B22 B19 B24 -99.8(3) . .
B27 B22 B19 B24 -64.8(4) . .
C21 B22 B19 B20 59.8(3) . .
B23 B22 B19 B20 100.6(3) . .
B21 B22 B19 B20 -36.9(3) . .
B27 B22 B19 B20 -1.9(4) . .
C21 B22 B19 B21 96.7(3) . .
B23 B22 B19 B21 137.4(3) . .
B27 B22 B19 B21 35.0(3) . .
B21 B20 B19 B23 99.5(3) . .
B24 B20 B19 B23 -36.9(3) . .
B25 B20 B19 B23 0.2(4) . .
B26 B20 B19 B23 64.1(4) . .
B21 B20 B19 B24 136.4(3) . .
B25 B20 B19 B24 37.2(3) . .
B26 B20 B19 B24 101.1(3) . .
B21 B20 B19 B22 37.0(3) . .
B24 B20 B19 B22 -99.5(3) . .
B25 B20 B19 B22 -62.3(4) . .
B26 B20 B19 B22 1.6(4) . .
B24 B20 B19 B21 -136.4(3) . .
B25 B20 B19 B21 -99.3(3) . .
B26 B20 B19 B21 -35.3(3) . .
B20 B21 B19 B23 -100.9(3) . .
B27 B21 B19 B23 1.2(4) . .
B22 B21 B19 B23 37.4(3) . .
B26 B21 B19 B23 -65.0(4) . .
B20 B21 B19 B24 -38.5(3) . .
B27 B21 B19 B24 63.6(4) . .
B22 B21 B19 B24 99.9(3) . .
B26 B21 B19 B24 -2.6(4) . .
B20 B21 B19 B22 -138.3(3) . .
B27 B21 B19 B22 -36.2(3) . .
B26 B21 B19 B22 -102.5(3) . .
B27 B21 B19 B20 102.1(3) . .
B22 B21 B19 B20 138.3(3) . .
B26 B21 B19 B20 35.8(3) . .
C27 B48 B47 B49 -96.9(3) . .
C28 B48 B47 B49 -39.4(3) . .
B52 B48 B47 B49 -136.9(3) . .
C27 B48 B47 B52 40.0(3) . .
C28 B48 B47 B52 97.5(3) . .
B49 B48 B47 B52 136.9(3) . .
C27 B48 B47 B50 -59.7(4) . .
C28 B48 B47 B50 -2.2(4) . .
B52 B48 B47 B50 -99.7(3) . .
B49 B48 B47 B50 37.2(3) . .
C27 B48 B47 B51 3.4(4) . .
C28 B48 B47 B51 60.9(4) . .
B52 B48 B47 B51 -36.6(3) . .
B49 B48 B47 B51 100.4(3) . .
C28 B49 B47 B48 40.8(3) . .
B50 B49 B47 B48 138.1(3) . .
B53 B49 B47 B48 102.1(3) . .
C28 B49 B47 B52 2.7(4) . .
B48 B49 B47 B52 -38.0(3) . .
B50 B49 B47 B52 100.1(3) . .
B53 B49 B47 B52 64.0(4) . .
C28 B49 B47 B50 -97.4(3) . .
B48 B49 B47 B50 -138.1(3) . .
B53 B49 B47 B50 -36.1(3) . .
C28 B49 B47 B51 -59.9(4) . .
B48 B49 B47 B51 -100.7(3) . .
B50 B49 B47 B51 37.4(3) . .
B53 B49 B47 B51 1.4(4) . .
C27 B52 B47 B48 -40.6(3) . .
B51 B52 B47 B48 -138.8(3) . .
B55 B52 B47 B48 -101.7(3) . .
C27 B52 B47 B49 -2.5(4) . .
B48 B52 B47 B49 38.1(3) . .
B51 B52 B47 B49 -100.7(3) . .
B55 B52 B47 B49 -63.6(4) . .
C27 B52 B47 B50 60.2(4) . .
B48 B52 B47 B50 100.8(3) . .
B51 B52 B47 B50 -38.0(3) . .
B55 B52 B47 B50 -0.9(4) . .
C27 B52 B47 B51 98.2(3) . .
B48 B52 B47 B51 138.8(3) . .
B55 B52 B47 B51 37.1(3) . .
B49 B50 B47 B48 -37.3(3) . .
B53 B50 B47 B48 -0.7(4) . .
B51 B50 B47 B48 100.6(3) . .
B54 B50 B47 B48 64.8(4) . .
B53 B50 B47 B49 36.5(3) . .
B51 B50 B47 B49 137.9(3) . .
B54 B50 B47 B49 102.1(3) . .
B49 B50 B47 B52 -100.1(3) . .
B53 B50 B47 B52 -63.5(4) . .
B51 B50 B47 B52 37.8(3) . .
B54 B50 B47 B52 2.0(4) . .
B49 B50 B47 B51 -137.9(3) . .
B53 B50 B47 B51 -101.4(3) . .
B54 B50 B47 B51 -35.8(3) . .
B55 B51 B47 B48 -0.6(4) . .
B52 B51 B47 B48 36.6(3) . .
B50 B51 B47 B48 -100.5(3) . .
B54 B51 B47 B48 -65.4(3) . .
B55 B51 B47 B49 62.5(3) . .
B52 B51 B47 B49 99.7(3) . .
B50 B51 B47 B49 -37.4(3) . .
B54 B51 B47 B49 -2.3(3) . .
B55 B51 B47 B52 -37.2(3) . .
B50 B51 B47 B52 -137.1(3) . .
B54 B51 B47 B52 -102.0(3) . .
B55 B51 B47 B50 99.9(3) . .
B52 B51 B47 B50 137.1(3) . .
B54 B51 B47 B50 35.1(3) . .
C20 B14 B10 B15 97.9(3) . .
B13 B14 B10 B15 138.4(3) . .
B17 B14 B10 B15 36.8(3) . .
C20 B14 B10 B13 -40.5(3) . .
B15 B14 B10 B13 -138.4(3) . .
B17 B14 B10 B13 -101.6(3) . .
C20 B14 B10 B12 -2.7(4) . .
B15 B14 B10 B12 -100.6(3) . .
B13 B14 B10 B12 37.9(3) . .
B17 B14 B10 B12 -63.7(4) . .
C20 B14 B10 B11 60.2(4) . .
B15 B14 B10 B11 -37.7(3) . .
B13 B14 B10 B11 100.7(3) . .
B17 B14 B10 B11 -0.8(4) . .
B17 B15 B10 B14 -37.5(3) . .
B11 B15 B10 B14 -137.6(3) . .
B16 B15 B10 B14 -102.5(3) . .
B14 B15 B10 B13 36.8(3) . .
B17 B15 B10 B13 -0.7(4) . .
B11 B15 B10 B13 -100.9(4) . .
B16 B15 B10 B13 -65.7(4) . .
B14 B15 B10 B12 99.5(3) . .
B17 B15 B10 B12 61.9(4) . .
B11 B15 B10 B12 -38.2(3) . .
B16 B15 B10 B12 -3.0(4) . .
B14 B15 B10 B11 137.6(3) . .
B17 B15 B10 B11 100.1(3) . .
B16 B15 B10 B11 35.2(3) . .
C20 B13 B10 B14 39.8(3) . .
C19 B13 B10 B14 97.8(3) . .
B12 B13 B10 B14 137.0(3) . .
C20 B13 B10 B15 3.2(4) . .
C19 B13 B10 B15 61.2(4) . .
B14 B13 B10 B15 -36.6(3) . .
B12 B13 B10 B15 100.4(3) . .
C20 B13 B10 B12 -97.2(3) . .
C19 B13 B10 B12 -39.3(3) . .
B14 B13 B10 B12 -137.0(3) . .
C20 B13 B10 B11 -60.1(4) . .
C19 B13 B10 B11 -2.2(4) . .
B14 B13 B10 B11 -99.9(3) . .
B12 B13 B10 B11 37.1(3) . .
C19 B12 B10 B14 2.6(4) . .
B13 B12 B10 B14 -37.9(3) . .
B11 B12 B10 B14 100.5(3) . .
B18 B12 B10 B14 64.6(4) . .
C19 B12 B10 B15 -59.5(4) . .
B13 B12 B10 B15 -100.0(3) . .
B11 B12 B10 B15 38.3(3) . .
B18 B12 B10 B15 2.4(4) . .
C19 B12 B10 B13 40.5(3) . .
B11 B12 B10 B13 138.3(3) . .
B18 B12 B10 B13 102.5(3) . .
C19 B12 B10 B11 -97.8(3) . .
B13 B12 B10 B11 -138.3(3) . .
B18 B12 B10 B11 -35.8(3) . .
B18 B11 B10 B14 -63.7(4) . .
B16 B11 B10 B14 1.7(4) . .
B12 B11 B10 B14 -99.7(3) . .
B15 B11 B10 B14 37.3(3) . .
B18 B11 B10 B15 -101.0(3) . .
B16 B11 B10 B15 -35.6(3) . .
B12 B11 B10 B15 -137.0(3) . .
B18 B11 B10 B13 -1.0(4) . .
B16 B11 B10 B13 64.4(4) . .
B12 B11 B10 B13 -37.0(3) . .
B15 B11 B10 B13 100.0(3) . .
B18 B11 B10 B12 36.0(3) . .
B16 B11 B10 B12 101.4(3) . .
B15 B11 B10 B12 137.0(3) . .
C17 B3 B1 B6 -2.8(4) . .
B4 B3 B1 B6 -101.4(3) . .
B2 B3 B1 B6 38.0(3) . .
B9 B3 B1 B6 -63.9(4) . .
C17 B3 B1 B5 60.4(4) . .
B4 B3 B1 B5 -38.2(3) . .
B2 B3 B1 B5 101.2(4) . .
B9 B3 B1 B5 -0.6(4) . .
C17 B3 B1 B2 -40.8(3) . .
B4 B3 B1 B2 -139.4(3) . .
B9 B3 B1 B2 -101.9(3) . .
C17 B3 B1 B4 98.6(3) . .
B2 B3 B1 B4 139.4(3) . .
B9 B3 B1 B4 37.6(3) . .
C18 B6 B1 B3 3.0(4) . .
B2 B6 B1 B3 -38.1(3) . .
B5 B6 B1 B3 100.9(3) . .
B7 B6 B1 B3 65.1(4) . .
C18 B6 B1 B5 -97.9(3) . .
B2 B6 B1 B5 -139.0(3) . .
B7 B6 B1 B5 -35.9(3) . .
C18 B6 B1 B2 41.1(3) . .
B5 B6 B1 B2 139.0(3) . .
B7 B6 B1 B2 103.1(3) . .
C18 B6 B1 B4 -59.5(4) . .
B2 B6 B1 B4 -100.5(3) . .
B5 B6 B1 B4 38.5(3) . .
B7 B6 B1 B4 2.6(4) . .
B8 B5 B1 B3 0.9(4) . .
B6 B5 B1 B3 -99.5(3) . .
B7 B5 B1 B3 -63.7(4) . .
B4 B5 B1 B3 37.7(3) . .
B8 B5 B1 B6 100.4(3) . .
B7 B5 B1 B6 35.8(3) . .
B4 B5 B1 B6 137.2(3) . .
B8 B5 B1 B2 63.9(4) . .
B6 B5 B1 B2 -36.5(3) . .
B7 B5 B1 B2 -0.7(4) . .
B4 B5 B1 B2 100.7(3) . .
B8 B5 B1 B4 -36.7(3) . .
B6 B5 B1 B4 -137.2(3) . .
B7 B5 B1 B4 -101.3(3) . .
C17 B2 B1 B3 39.9(3) . .
C18 B2 B1 B3 97.5(3) . .
B6 B2 B1 B3 136.8(3) . .
C17 B2 B1 B6 -96.9(3) . .
C18 B2 B1 B6 -39.3(3) . .
B3 B2 B1 B6 -136.8(3) . .
C17 B2 B1 B5 -60.1(4) . .
C18 B2 B1 B5 -2.5(4) . .
B6 B2 B1 B5 36.8(3) . .
B3 B2 B1 B5 -100.0(3) . .
C17 B2 B1 B4 3.9(4) . .
C18 B2 B1 B4 61.5(4) . .
B6 B2 B1 B4 100.8(3) . .
B3 B2 B1 B4 -36.0(3) . .
B9 B4 B1 B3 -37.6(3) . .
B5 B4 B1 B3 -137.3(3) . .
B8 B4 B1 B3 -101.7(3) . .
B3 B4 B1 B6 99.0(3) . .
B9 B4 B1 B6 61.4(4) . .
B5 B4 B1 B6 -38.3(3) . .
B8 B4 B1 B6 -2.6(4) . .
B3 B4 B1 B5 137.3(3) . .
B9 B4 B1 B5 99.7(3) . .
B8 B4 B1 B5 35.7(3) . .
B3 B4 B1 B2 36.1(3) . .
B9 B4 B1 B2 -1.5(4) . .
B5 B4 B1 B2 -101.2(3) . .
B8 B4 B1 B2 -65.5(4) . .
C4 C3 C2 C1 -56.5(5) . .
C2 C3 C4 C5 -173.3(3) . .
C12 C13 C14 C15 179.6(3) . .
C3 C4 C5 C6 173.8(3) . .
C12 C11 C10 C9 -60.2(4) . .
C10 C11 C12 C13 -172.3(3) . .
C14 C13 C12 C11 176.1(3) . .
C13 C14 C15 C16 56.6(5) . .
C4 C5 C6 C7 178.5(3) . .
C8 C7 C6 C5 54.8(4) . .
